data_4321674
loop_
_publ_author_name
'T. Stanley Cameron'
'Robert J. Deeth'
'Isabelle Dionne'
'Hongbin Du'
'H. Donald B. Jenkins'
'Ingo Krossing'
'Jack Passmore'
'Helen K. Roobottom'

_publ_contact_author_address
;
Deparment of Chemistry
University of New Brunswick
Fredericton, N.B. E3B 5A3
Canada
;
_publ_contact_author_email '  Passmore@unb.ca '
_publ_contact_author_fax ' (506) 453-4981 '
_publ_contact_author_name ' Jack Passmore'
_publ_contact_author_phone ' (506) 453-4781 '
_publ_section_title
;
 Bonding, Structure, and Energetics of Gaseous E82+ and of Solid E8(AsF6)2
 (E = S, Se)
;
_journal_name_full 'Inorganic Chemistry'
_journal_page_first 5614
_journal_page_last 5631
_journal_paper_doi 10.1021/ic990760e
_journal_volume 39
_journal_year 2000
_chemical_formula_sum 'As2 F12 S8'
_chemical_formula_weight 634.30
_space_group_IT_number 14
_symmetry_cell_setting monoclinic
_symmetry_Int_Tables_number 14
_symmetry_space_group_name_Hall '-P 2ybc'
_symmetry_space_group_name_H-M 'P 1 21/c 1'
_audit_creation_date 1999-04-10
_audit_creation_method 'by teXsan for Windows v1.0'
_audit_update_record
;
?
;
_cell_angle_alpha 90
_cell_angle_beta 108.12(1)
_cell_angle_gamma 90
_cell_formula_units_Z 8
_cell_length_a 14.986(2)
_cell_length_b 13.396(2)
_cell_length_c 16.351(2)
_cell_measurement_reflns_used 24
_cell_measurement_temperature 213.2
_cell_measurement_theta_max 21.0
_cell_measurement_theta_min 17.5
_cell_volume 3119.7(8)
_computing_cell_refinement 'MSC/AFC Diffractometer Control'
_computing_data_collection 'MSC/AFC Diffractometer Control'
_computing_data_reduction 'teXsan for Windows (MSC, 1997)'
_computing_publication_material 'teXsan for Windows (MSC, 1997)'
_computing_structure_refinement 'teXsan for Windows (MSC, 1997)'
_diffrn_ambient_temperature 213.2
_diffrn_measurement_device 'Rigaku AFC5R'
_diffrn_measurement_method \w-2\q
_diffrn_orient_matrix_UB_11 0.01346
_diffrn_orient_matrix_UB_12 -0.00479
_diffrn_orient_matrix_UB_13 0.06373
_diffrn_orient_matrix_UB_21 0.00035
_diffrn_orient_matrix_UB_22 0.07449
_diffrn_orient_matrix_UB_23 0.00406
_diffrn_orient_matrix_UB_31 -0.06891
_diffrn_orient_matrix_UB_32 -0.00057
_diffrn_orient_matrix_UB_33 -0.00792
_diffrn_radiation_detector 'scintillation counter'
_diffrn_radiation_monochromator graphite
_diffrn_radiation_source 'Rigaku rotating anode'
_diffrn_radiation_type 'Mo K\a'
_diffrn_radiation_wavelength 0.7107
_diffrn_reflns_av_R_equivalents 0.02192
_diffrn_reflns_av_sigmaI/netI 0.093
_diffrn_reflns_limit_h_max 16
_diffrn_reflns_limit_h_min 0
_diffrn_reflns_limit_k_max 14
_diffrn_reflns_limit_k_min 0
_diffrn_reflns_limit_l_max 17
_diffrn_reflns_limit_l_min -17
_diffrn_reflns_number 4841
_diffrn_reflns_reduction_process 'Lp corrections applied'
_diffrn_reflns_theta_max 23.01
_diffrn_reflns_theta_min 1.52
_diffrn_standards_decay_% 0.35
_diffrn_standards_interval_count 150
_diffrn_standards_number 3
_exptl_absorpt_coefficient_mu 5.466
_exptl_absorpt_correction_T_max 1.000
_exptl_absorpt_correction_T_min 0.687
_exptl_absorpt_correction_type '\y scans (North,Phillips & Matthews, 1968)'
_exptl_crystal_colour 'dark red '
_exptl_crystal_density_diffrn 2.701
_exptl_crystal_density_meas ?
_exptl_crystal_description block
_exptl_crystal_F_000 2416.00
_exptl_crystal_size_max 0.50
_exptl_crystal_size_mid 0.30
_exptl_crystal_size_min 0.20
_refine_diff_density_max 0.58
_refine_diff_density_min -0.41
_refine_ls_extinction_method none
_refine_ls_goodness_of_fit_all 1.386
_refine_ls_goodness_of_fit_ref 1.390
_refine_ls_matrix_type full
_refine_ls_number_constraints 0
_refine_ls_number_parameters 397
_refine_ls_number_reflns 2516
_refine_ls_number_restraints 0
_refine_ls_R_factor_all 0.0292
_refine_ls_R_factor_gt 0.0290
_refine_ls_shift/su_max 0.0100
_refine_ls_shift/su_mean 0.0010
_refine_ls_structure_factor_coef F
_refine_ls_weighting_details 'w = 1/[\s^2^(Fo) + 0.00002|Fo|^2^]'
_refine_ls_weighting_scheme sigma
_refine_ls_wR_factor_all 0.0300
_refine_ls_wR_factor_ref 0.0300
_reflns_number_gt 2516
_reflns_number_total 4571
_reflns_threshold_expression I>3.00\s(I)
_cod_data_source_file ic990760e.cif
_cod_data_source_block '_S82+_(AsF6-)2____________'
_cod_depositor_comments
;
The following automatic conversions were performed:

'_exptl_crystal_density_meas' value 'not measured' was changed to '?'
- the value is perceived as not measured.

Automatic conversion script
Id: cif_fix_values 3008 2015-01-20 13:52:24Z robertas 
;
_cod_original_sg_symbol_H-M 'P 21/c '
_cod_original_formula_sum 'As2 F12 S8 '
_cod_database_code 4321674

loop_
_symmetry_equiv_pos_as_xyz
'   +x,   +y,   +z'
'   -x,1/2+y,1/2-z'
'   -x,   -y,   -z'
'   +x,1/2-y,1/2+z'

loop_
_atom_site_label
_atom_site_fract_x
_atom_site_fract_y
_atom_site_fract_z
_atom_site_U_iso_or_equiv
_atom_site_occupancy
_atom_site_refinement_flags
_atom_site_adp_type
_atom_site_calc_flag
_atom_site_calc_attached_atom
As(1) 0.18792(5) 0.03471(6) 0.41669(5) 0.0261(2) 1.000 . Uani d ?
As(2) 0.23154(6) -0.55670(6) 0.42813(5) 0.0269(2) 1.000 . Uani d ?
As(3) -0.12667(6) 0.22808(6) 0.36828(5) 0.0268(2) 1.000 . Uani d ?
As(4) 0.50889(6) 0.03572(6) 0.75157(6) 0.0335(3) 1.000 . Uani d ?
S(1) 0.3544(1) -0.3029(1) 0.5330(1) 0.0308(6) 1.000 . Uani d ?
S(2) 0.2569(1) -0.2588(1) 0.4231(1) 0.0283(6) 1.000 . Uani d ?
S(3) 0.3321(1) -0.1761(1) 0.3630(1) 0.0309(6) 1.000 . Uani d ?
S(4) 0.3831(1) -0.3050(2) 0.3271(1) 0.0346(6) 1.000 . Uani d ?
S(5) 0.4820(1) -0.3466(1) 0.4377(1) 0.0330(6) 1.000 . Uani d ?
S(6) 0.5574(1) -0.2195(2) 0.4791(1) 0.0374(7) 1.000 . Uani d ?
S(7) 0.5590(1) -0.2271(2) 0.6045(1) 0.0419(7) 1.000 . Uani d ?
S(8) 0.4248(1) -0.1752(2) 0.5817(1) 0.0431(7) 1.000 . Uani d ?
S(9) -0.2067(1) -0.0938(1) 0.3309(1) 0.0317(6) 1.000 . Uani d ?
S(10) -0.2380(1) -0.2266(1) 0.3779(1) 0.0319(6) 1.000 . Uani d ?
S(11) -0.2278(1) -0.3157(1) 0.2808(1) 0.0294(6) 1.000 . Uani d ?
S(12) -0.1589(1) -0.4389(1) 0.3415(1) 0.0352(6) 1.000 . Uani d ?
S(13) -0.0453(1) -0.3729(2) 0.4302(1) 0.0385(7) 1.000 . Uani d ?
S(14) 0.0190(1) -0.3364(2) 0.3406(1) 0.0353(6) 1.000 . Uani d ?
S(15) -0.0611(1) -0.2189(1) 0.2788(1) 0.0295(6) 1.000 . Uani d ?
S(16) -0.0653(1) -0.1244(1) 0.3749(1) 0.0364(7) 1.000 . Uani d ?
F(1) 0.2682(3) 0.0310(3) 0.3604(3) 0.051(2) 1.000 . Uani d ?
F(2) 0.2570(3) -0.0435(3) 0.4922(3) 0.052(2) 1.000 . Uani d ?
F(3) 0.1323(3) -0.0667(3) 0.3587(3) 0.055(2) 1.000 . Uani d ?
F(4) 0.1075(3) 0.0393(3) 0.4705(3) 0.042(1) 1.000 . Uani d ?
F(5) 0.1221(3) 0.1137(4) 0.3398(3) 0.062(2) 1.000 . Uani d ?
F(6) 0.2465(4) 0.1338(3) 0.4749(3) 0.060(2) 1.000 . Uani d ?
F(7) 0.2037(3) -0.4540(3) 0.4782(3) 0.048(2) 1.000 . Uani d ?
F(8) 0.3334(4) -0.5023(4) 0.4296(4) 0.081(2) 1.000 . Uani d ?
F(9) 0.2892(4) -0.6079(4) 0.5257(3) 0.071(2) 1.000 . Uani d ?
F(10) 0.2600(3) -0.6587(3) 0.3778(3) 0.045(1) 1.000 . Uani d ?
F(11) 0.1337(4) -0.6137(4) 0.4341(4) 0.098(3) 1.000 . Uani d ?
F(12) 0.1764(5) -0.5055(4) 0.3334(3) 0.106(2) 1.000 . Uani d ?
F(13) -0.1405(5) 0.3519(4) 0.3680(5) 0.121(3) 1.000 . Uani d ?
F(14) -0.1166(3) 0.2269(4) 0.4751(3) 0.069(2) 1.000 . Uani d ?
F(15) -0.0091(3) 0.2424(4) 0.3923(3) 0.071(2) 1.000 . Uani d ?
F(16) -0.1121(4) 0.1032(3) 0.3682(4) 0.089(2) 1.000 . Uani d ?
F(17) -0.1376(4) 0.2305(4) 0.2610(3) 0.078(2) 1.000 . Uani d ?
F(18) -0.2441(3) 0.2126(5) 0.3434(3) 0.099(2) 1.000 . Uani d ?
F(19) 0.5094(4) 0.0250(3) 0.6467(3) 0.058(2) 1.000 . Uani d ?
F(20) 0.5490(3) -0.0843(3) 0.7713(3) 0.057(2) 1.000 . Uani d ?
F(21) 0.6202(3) 0.0802(4) 0.7801(3) 0.082(2) 1.000 . Uani d ?
F(22) 0.5081(4) 0.0460(3) 0.8560(3) 0.058(2) 1.000 . Uani d ?
F(23) 0.4671(4) 0.1554(3) 0.7306(4) 0.083(2) 1.000 . Uani d ?
F(24) 0.3966(3) -0.0086(4) 0.7213(4) 0.069(2) 1.000 . Uani d ?

loop_
_atom_site_aniso_label
_atom_site_aniso_U_11
_atom_site_aniso_U_22
_atom_site_aniso_U_33
_atom_site_aniso_U_12
_atom_site_aniso_U_13
_atom_site_aniso_U_23
As(1) 0.0287(5) 0.0242(4) 0.0265(5) 0.0055(4) 0.0103(4) 0.0013(4)
As(2) 0.0260(5) 0.0230(4) 0.0332(5) -0.0022(4) 0.0113(4) -0.0015(4)
As(3) 0.0267(5) 0.0290(5) 0.0256(5) 0.0025(4) 0.0094(4) -0.0000(4)
As(4) 0.0413(5) 0.0297(5) 0.0316(5) -0.0121(4) 0.0145(4) -0.0012(4)
S(1) 0.027(1) 0.038(1) 0.028(1) -0.0052(9) 0.010(1) 0.002(1)
S(2) 0.017(1) 0.034(1) 0.033(1) -0.0014(9) 0.0066(9) 0.003(1)
S(3) 0.027(1) 0.026(1) 0.040(1) 0.0026(9) 0.012(1) 0.007(1)
S(4) 0.036(1) 0.041(1) 0.027(1) 0.005(1) 0.011(1) -0.006(1)
S(5) 0.031(1) 0.029(1) 0.038(1) 0.008(1) 0.008(1) -0.002(1)
S(6) 0.025(1) 0.042(1) 0.046(1) -0.005(1) 0.012(1) 0.005(1)
S(7) 0.025(1) 0.058(1) 0.036(1) -0.003(1) -0.000(1) -0.006(1)
S(8) 0.030(1) 0.051(1) 0.044(1) -0.002(1) 0.006(1) -0.024(1)
S(9) 0.035(1) 0.028(1) 0.034(1) 0.007(1) 0.013(1) 0.003(1)
S(10) 0.031(1) 0.031(1) 0.040(1) 0.000(1) 0.021(1) -0.002(1)
S(11) 0.024(1) 0.029(1) 0.031(1) -0.0015(9) 0.003(1) -0.006(1)
S(12) 0.045(1) 0.025(1) 0.039(1) 0.001(1) 0.018(1) 0.000(1)
S(13) 0.039(1) 0.045(1) 0.026(1) 0.009(1) 0.002(1) 0.006(1)
S(14) 0.022(1) 0.045(1) 0.039(1) 0.008(1) 0.009(1) -0.002(1)
S(15) 0.028(1) 0.030(1) 0.034(1) 0.0014(9) 0.015(1) 0.000(1)
S(16) 0.030(1) 0.033(1) 0.048(1) -0.006(1) 0.014(1) -0.014(1)
F(1) 0.042(3) 0.058(3) 0.067(4) 0.008(2) 0.038(3) 0.000(3)
F(2) 0.045(3) 0.049(3) 0.056(3) 0.024(3) 0.008(3) 0.020(3)
F(3) 0.052(3) 0.057(3) 0.054(3) -0.013(3) 0.013(3) -0.026(3)
F(4) 0.036(3) 0.064(3) 0.030(3) 0.008(2) 0.018(2) 0.011(2)
F(5) 0.077(4) 0.076(4) 0.040(3) 0.050(3) 0.031(3) 0.030(3)
F(6) 0.079(4) 0.040(3) 0.071(4) -0.025(3) 0.041(3) -0.022(3)
F(7) 0.063(3) 0.039(3) 0.055(3) 0.009(2) 0.036(3) -0.009(3)
F(8) 0.067(4) 0.057(3) 0.145(6) -0.038(3) 0.072(4) -0.041(4)
F(9) 0.106(5) 0.067(4) 0.044(3) 0.029(3) 0.026(3) 0.011(3)
F(10) 0.057(3) 0.036(3) 0.043(3) 0.005(2) 0.014(3) -0.007(2)
F(11) 0.075(4) 0.087(4) 0.156(6) -0.055(4) 0.069(4) -0.055(4)
F(12) 0.169(7) 0.109(5) 0.032(3) 0.094(5) 0.019(4) 0.009(3)
F(13) 0.215(8) 0.037(3) 0.145(7) 0.043(4) 0.107(6) 0.015(4)
F(14) 0.059(4) 0.120(5) 0.029(3) -0.006(3) 0.016(3) -0.001(3)
F(15) 0.034(3) 0.111(5) 0.075(4) -0.029(3) 0.028(3) -0.029(4)
F(16) 0.125(6) 0.030(3) 0.114(5) -0.007(3) 0.040(5) 0.001(3)
F(17) 0.076(4) 0.130(5) 0.037(3) 0.027(4) 0.030(3) 0.011(3)
F(18) 0.018(3) 0.224(7) 0.052(4) -0.005(4) 0.006(3) -0.017(4)
F(19) 0.083(4) 0.057(3) 0.038(3) -0.017(3) 0.025(3) 0.003(3)
F(20) 0.083(4) 0.037(3) 0.056(4) 0.014(3) 0.031(3) 0.005(3)
F(21) 0.057(4) 0.125(5) 0.057(4) -0.065(4) 0.007(3) -0.004(4)
F(22) 0.090(4) 0.051(3) 0.044(3) -0.008(3) 0.034(3) -0.003(3)
F(23) 0.144(6) 0.030(3) 0.082(5) 0.015(3) 0.044(4) 0.012(3)
F(24) 0.040(3) 0.083(4) 0.087(4) -0.023(3) 0.025(3) -0.002(3)

loop_
_atom_type_symbol
_atom_type_oxidation_number
_atom_type_number_in_cell
_atom_type_scat_dispersion_real
_atom_type_scat_dispersion_imag
_atom_type_scat_source
F 0 96 0.014 0.010
;International Tables for Crystallography
(1992, Vol. C, Table 6.1.1.2)
;
S 0 64 0.110 0.124
;International Tables for Crystallography
(1992, Vol. C, Table 6.1.1.2)
;
As 0 16 -0.030 2.007
;International Tables for Crystallography
(1992, Vol. C, Tables 4.2.6.8 and 6.1.1.1)
;

loop_
_geom_angle_atom_site_label_1
_geom_angle_atom_site_label_2
_geom_angle_atom_site_label_3
_geom_angle
_geom_angle_site_symmetry_1
_geom_angle_site_symmetry_2
_geom_angle_site_symmetry_3
_geom_angle_publ_flag
F(1) As(1) F(2) 90.1(3) . . . ?
F(1) As(1) F(3) 88.9(3) . . . ?
F(1) As(1) F(4) 179.0(3) . . . ?
F(1) As(1) F(5) 87.9(3) . . . ?
F(1) As(1) F(6) 89.8(3) . . . ?
F(2) As(1) F(3) 89.7(3) . . . ?
F(2) As(1) F(4) 90.9(2) . . . ?
F(2) As(1) F(5) 178.0(3) . . . ?
F(2) As(1) F(6) 89.1(3) . . . ?
F(3) As(1) F(4) 90.8(3) . . . ?
F(3) As(1) F(5) 90.8(3) . . . ?
F(3) As(1) F(6) 178.2(3) . . . ?
F(4) As(1) F(5) 91.1(2) . . . ?
F(4) As(1) F(6) 90.5(3) . . . ?
F(5) As(1) F(6) 90.4(3) . . . ?
F(7) As(2) F(8) 90.0(3) . . . ?
F(7) As(2) F(9) 90.2(3) . . . ?
F(7) As(2) F(10) 179.5(2) . . . ?
F(7) As(2) F(11) 89.5(3) . . . ?
F(7) As(2) F(12) 89.4(3) . . . ?
F(8) As(2) F(9) 88.1(3) . . . ?
F(8) As(2) F(10) 89.5(3) . . . ?
F(8) As(2) F(11) 175.8(4) . . . ?
F(8) As(2) F(12) 91.2(4) . . . ?
F(9) As(2) F(10) 90.0(3) . . . ?
F(9) As(2) F(11) 87.7(4) . . . ?
F(9) As(2) F(12) 179.2(4) . . . ?
F(10) As(2) F(11) 91.0(3) . . . ?
F(10) As(2) F(12) 90.5(3) . . . ?
F(11) As(2) F(12) 93.0(4) . . . ?
F(13) As(3) F(14) 89.1(3) . . . ?
F(13) As(3) F(15) 90.4(4) . . . ?
F(13) As(3) F(16) 179.6(4) . . . ?
F(13) As(3) F(17) 90.3(4) . . . ?
F(13) As(3) F(18) 90.1(4) . . . ?
F(14) As(3) F(15) 90.6(3) . . . ?
F(14) As(3) F(16) 91.2(3) . . . ?
F(14) As(3) F(17) 179.3(3) . . . ?
F(14) As(3) F(18) 89.9(3) . . . ?
F(15) As(3) F(16) 89.2(3) . . . ?
F(15) As(3) F(17) 89.8(3) . . . ?
F(15) As(3) F(18) 179.3(3) . . . ?
F(16) As(3) F(17) 89.4(3) . . . ?
F(16) As(3) F(18) 90.2(4) . . . ?
F(17) As(3) F(18) 89.7(3) . . . ?
F(19) As(4) F(20) 90.0(3) . . . ?
F(19) As(4) F(21) 89.7(3) . . . ?
F(19) As(4) F(22) 179.8(3) . . . ?
F(19) As(4) F(23) 89.7(3) . . . ?
F(19) As(4) F(24) 89.5(3) . . . ?
F(20) As(4) F(21) 91.2(3) . . . ?
F(20) As(4) F(22) 89.9(3) . . . ?
F(20) As(4) F(23) 179.1(3) . . . ?
F(20) As(4) F(24) 89.1(3) . . . ?
F(21) As(4) F(22) 90.4(3) . . . ?
F(21) As(4) F(23) 89.6(3) . . . ?
F(21) As(4) F(24) 179.2(3) . . . ?
F(22) As(4) F(23) 90.5(3) . . . ?
F(22) As(4) F(24) 90.3(3) . . . ?
F(23) As(4) F(24) 90.1(3) . . . ?
S(2) S(1) S(5) 89.8(1) . . . ?
S(2) S(1) S(7) 126.7(1) . . . ?
S(2) S(1) S(8) 104.2(1) . . . ?
S(2) S(1) F(7) 70.0(1) . . . ?
S(2) S(1) F(22) 153.0(2) . . . ?
S(5) S(1) S(7) 61.60(8) . . . ?
S(5) S(1) S(8) 91.9(1) . . . ?
S(5) S(1) F(7) 105.7(1) . . . ?
S(5) S(1) F(22) 75.4(1) . . . ?
S(7) S(1) S(8) 40.98(9) . . . ?
S(7) S(1) F(7) 156.0(1) . . . ?
S(7) S(1) F(22) 65.6(1) . . . ?
S(8) S(1) F(7) 161.3(2) . . . ?
S(8) S(1) F(22) 98.8(2) . . . ?
F(7) S(1) F(22) 92.1(2) . . . ?
S(1) S(2) S(3) 103.4(1) . . . ?
S(1) S(2) S(4) 90.3(1) . . . ?
S(1) S(2) F(2) 91.7(1) . . . ?
S(1) S(2) F(7) 70.1(1) . . . ?
S(1) S(2) F(14) 89.2(1) . . . ?
S(1) S(2) F(17) 157.3(2) . . . ?
S(3) S(2) S(4) 45.39(9) . . . ?
S(3) S(2) F(2) 74.5(1) . . . ?
S(3) S(2) F(7) 150.5(2) . . . ?
S(3) S(2) F(14) 139.1(2) . . . ?
S(3) S(2) F(17) 77.8(1) . . . ?
S(4) S(2) F(2) 118.3(1) . . . ?
S(4) S(2) F(7) 105.1(1) . . . ?
S(4) S(2) F(14) 175.4(2) . . . ?
S(4) S(2) F(17) 74.3(1) . . . ?
F(2) S(2) F(7) 133.0(2) . . . ?
F(2) S(2) F(14) 66.3(2) . . . ?
F(2) S(2) F(17) 110.2(2) . . . ?
F(7) S(2) F(14) 70.4(2) . . . ?
F(7) S(2) F(17) 97.5(2) . . . ?
F(14) S(2) F(17) 104.8(2) 3_556 3_556 3_556 ?
S(2) S(3) S(4) 89.5(1) . . . ?
S(2) S(3) F(1) 107.1(1) . . . ?
S(2) S(3) F(21) 158.0(2) . . . ?
S(4) S(3) F(1) 160.7(2) . . . ?
S(4) S(3) F(21) 86.3(2) . . . ?
F(1) S(3) F(21) 74.6(2) . . . ?
S(2) S(4) S(3) 45.09(9) . . . ?
S(2) S(4) S(5) 89.7(1) . . . ?
S(2) S(4) F(18) 96.2(1) . . . ?
S(2) S(4) F(24) 130.6(1) . . . ?
S(3) S(4) S(5) 102.1(1) . . . ?
S(3) S(4) F(18) 89.3(2) . . . ?
S(3) S(4) F(24) 160.2(2) . . . ?
S(5) S(4) F(18) 168.1(2) . . . ?
S(5) S(4) F(24) 96.9(2) . . . ?
F(18) S(4) F(24) 71.5(2) 2_545 2_545 2_545 ?
S(1) S(5) S(4) 90.2(1) . . . ?
S(1) S(5) S(6) 92.4(1) . . . ?
S(1) S(5) S(7) 62.67(8) . . . ?
S(1) S(5) F(8) 63.9(1) . . . ?
S(1) S(5) F(22) 127.6(1) . . . ?
S(4) S(5) S(6) 104.0(1) . . . ?
S(4) S(5) S(7) 128.2(1) . . . ?
S(4) S(5) F(8) 80.0(2) . . . ?
S(4) S(5) F(22) 90.5(1) . . . ?
S(6) S(5) S(7) 41.5(1) . . . ?
S(6) S(5) F(8) 156.2(2) . . . ?
S(6) S(5) F(22) 137.7(2) . . . ?
S(7) S(5) F(8) 117.9(2) . . . ?
S(7) S(5) F(22) 141.2(1) . . . ?
F(8) S(5) F(22) 64.7(2) . . . ?
S(5) S(6) S(7) 97.1(1) . . . ?
S(5) S(6) S(8) 87.5(1) . . . ?
S(5) S(6) F(6) 142.6(2) . . . ?
S(7) S(6) S(8) 42.3(1) . . . ?
S(7) S(6) F(6) 93.5(2) . . . ?
S(8) S(6) F(6) 122.8(1) . . . ?
S(1) S(7) S(5) 55.73(7) . . . ?
S(1) S(7) S(6) 86.3(1) . . . ?
S(1) S(7) S(8) 40.68(9) . . . ?
S(1) S(7) F(10) 128.2(1) . . . ?
S(5) S(7) S(6) 41.36(9) . . . ?
S(5) S(7) S(8) 86.5(1) . . . ?
S(5) S(7) F(10) 84.2(1) . . . ?
S(6) S(7) S(8) 95.5(1) . . . ?
S(6) S(7) F(10) 81.5(1) . . . ?
S(8) S(7) F(10) 168.9(2) . . . ?
S(1) S(8) S(6) 88.1(1) . . . ?
S(1) S(8) S(7) 98.3(1) . . . ?
S(1) S(8) F(2) 92.8(2) . . . ?
S(1) S(8) F(19) 174.0(2) . . . ?
S(6) S(8) S(7) 42.2(1) . . . ?
S(6) S(8) F(2) 115.7(1) . . . ?
S(6) S(8) F(19) 95.3(1) . . . ?
S(7) S(8) F(2) 154.2(2) . . . ?
S(7) S(8) F(19) 87.5(2) . . . ?
F(2) S(8) F(19) 81.3(2) . . . ?
S(10) S(9) S(11) 40.89(9) . . . ?
S(10) S(9) S(15) 84.0(1) . . . ?
S(10) S(9) S(16) 91.6(1) . . . ?
S(10) S(9) F(12) 140.3(2) . . . ?
S(10) S(9) F(16) 147.7(2) . . . ?
S(10) S(9) F(24) 101.2(2) . . . ?
S(11) S(9) S(15) 54.68(7) . . . ?
S(11) S(9) S(16) 84.8(1) . . . ?
S(11) S(9) F(12) 99.7(1) . . . ?
S(11) S(9) F(16) 156.6(2) . . . ?
S(11) S(9) F(24) 110.6(1) . . . ?
S(15) S(9) S(16) 41.01(9) . . . ?
S(15) S(9) F(12) 70.1(2) . . . ?
S(15) S(9) F(16) 101.9(2) . . . ?
S(15) S(9) F(24) 148.5(2) . . . ?
S(16) S(9) F(12) 88.1(2) . . . ?
S(16) S(9) F(16) 74.4(2) . . . ?
S(16) S(9) F(24) 164.4(2) . . . ?
F(12) S(9) F(16) 69.5(2) 2 2 2 ?
F(12) S(9) F(24) 87.8(2) 2 2 2 ?
F(16) S(9) F(24) 90.1(2) . . . ?
S(9) S(10) S(11) 97.7(1) . . . ?
S(9) S(10) S(16) 44.31(9) . . . ?
S(9) S(10) F(6) 90.8(1) . . . ?
S(9) S(10) F(9) 168.1(2) . . . ?
S(11) S(10) S(16) 88.8(1) . . . ?
S(11) S(10) F(6) 170.7(2) . . . ?
S(11) S(10) F(9) 94.1(2) . . . ?
S(16) S(10) F(6) 94.9(1) . . . ?
S(16) S(10) F(9) 137.2(2) . . . ?
F(6) S(10) F(9) 77.4(2) 3_556 3_556 3_556 ?
S(9) S(11) S(10) 41.37(9) . . . ?
S(9) S(11) S(12) 131.3(1) . . . ?
S(9) S(11) S(15) 62.69(8) . . . ?
S(9) S(11) F(1) 147.6(1) . . . ?
S(9) S(11) F(5) 116.3(1) . . . ?
S(10) S(11) S(12) 104.2(1) . . . ?
S(10) S(11) S(15) 91.3(1) . . . ?
S(10) S(11) F(1) 162.9(2) . . . ?
S(10) S(11) F(5) 150.7(2) . . . ?
S(12) S(11) S(15) 93.6(1) . . . ?
S(12) S(11) F(1) 76.8(1) . . . ?
S(12) S(11) F(5) 77.1(1) . . . ?
S(15) S(11) F(1) 105.8(1) . . . ?
S(15) S(11) F(5) 59.6(1) . . . ?
F(1) S(11) F(5) 46.4(1) 2_545 2_545 2_545 ?
S(11) S(12) S(13) 100.3(1) . . . ?
S(11) S(12) S(14) 86.7(1) . . . ?
S(11) S(12) F(13) 152.5(2) . . . ?
S(13) S(12) S(14) 42.85(9) . . . ?
S(13) S(12) F(13) 107.2(2) . . . ?
S(14) S(12) F(13) 114.1(2) . . . ?
S(12) S(13) S(14) 93.9(1) . . . ?
S(12) S(13) F(11) 92.1(2) . . . ?
S(14) S(13) F(11) 169.5(2) . . . ?
S(12) S(14) S(13) 43.21(9) . . . ?
S(12) S(14) S(15) 88.2(1) . . . ?
S(12) S(14) F(17) 147.1(2) . . . ?
S(13) S(14) S(15) 101.8(1) . . . ?
S(13) S(14) F(17) 169.6(2) . . . ?
S(15) S(14) F(17) 81.4(2) . . . ?
S(9) S(15) S(11) 62.63(8) . . . ?
S(9) S(15) S(14) 129.8(1) . . . ?
S(9) S(15) S(16) 41.54(9) . . . ?
S(9) S(15) F(5) 120.0(1) . . . ?
S(11) S(15) S(14) 91.5(1) . . . ?
S(11) S(15) S(16) 92.1(1) . . . ?
S(11) S(15) F(5) 63.9(1) . . . ?
S(14) S(15) S(16) 104.5(1) . . . ?
S(14) S(15) F(5) 75.6(2) . . . ?
S(16) S(15) F(5) 155.9(2) . . . ?
S(9) S(16) S(10) 44.13(9) . . . ?
S(9) S(16) S(15) 97.5(1) . . . ?
S(9) S(16) F(4) 75.9(1) . . . ?
S(10) S(16) S(15) 87.8(1) . . . ?
S(10) S(16) F(4) 75.3(1) . . . ?
S(15) S(16) F(4) 161.5(2) . . . ?
As(1) F(1) S(3) 107.3(2) . . . ?
As(1) F(1) S(11) 112.5(2) . . . ?
As(1) F(1) F(2) 44.5(2) . . . ?
As(1) F(1) F(3) 45.4(2) . . . ?
As(1) F(1) F(5) 45.6(2) . . . ?
As(1) F(1) F(6) 44.8(2) . . . ?
S(3) F(1) S(11) 130.1(2) . . . ?
S(3) F(1) F(2) 73.1(2) . . . ?
S(3) F(1) F(3) 75.9(2) . . . ?
S(3) F(1) F(5) 136.4(3) . . . ?
S(3) F(1) F(6) 130.4(3) . . . ?
S(11) F(1) F(2) 155.4(2) 2 2 2 ?
S(11) F(1) F(3) 113.2(2) 2 2 2 ?
S(11) F(1) F(5) 67.5(2) 2 2 2 ?
S(11) F(1) F(6) 99.3(2) 2 2 2 ?
F(2) F(1) F(3) 59.8(2) . . . ?
F(2) F(1) F(5) 90.2(2) . . . ?
F(2) F(1) F(6) 59.1(2) . . . ?
F(3) F(1) F(5) 61.0(2) . . . ?
F(3) F(1) F(6) 90.1(2) . . . ?
F(5) F(1) F(6) 60.5(2) . . . ?
As(1) F(2) S(2) 112.1(3) . . . ?
As(1) F(2) S(8) 158.3(3) . . . ?
As(1) F(2) F(1) 45.3(2) . . . ?
As(1) F(2) F(3) 45.4(2) . . . ?
As(1) F(2) F(4) 44.5(2) . . . ?
As(1) F(2) F(6) 45.6(2) . . . ?
S(2) F(2) S(8) 62.8(1) . . . ?
S(2) F(2) F(1) 92.9(2) . . . ?
S(2) F(2) F(3) 68.7(2) . . . ?
S(2) F(2) F(4) 118.5(2) . . . ?
S(2) F(2) F(6) 152.7(3) . . . ?
S(8) F(2) F(1) 112.9(2) . . . ?
S(8) F(2) F(3) 130.6(2) . . . ?
S(8) F(2) F(4) 157.2(3) . . . ?
S(8) F(2) F(6) 130.2(3) . . . ?
F(1) F(2) F(3) 59.8(2) . . . ?
F(1) F(2) F(4) 89.8(2) . . . ?
F(1) F(2) F(6) 60.4(2) . . . ?
F(3) F(2) F(4) 60.4(2) . . . ?
F(3) F(2) F(6) 91.0(3) . . . ?
F(4) F(2) F(6) 60.3(2) . . . ?
As(1) F(3) F(1) 45.7(2) . . . ?
As(1) F(3) F(2) 44.9(2) . . . ?
As(1) F(3) F(4) 44.3(2) . . . ?
As(1) F(3) F(5) 44.4(2) . . . ?
F(1) F(3) F(2) 60.4(2) . . . ?
F(1) F(3) F(4) 90.0(2) . . . ?
F(1) F(3) F(5) 58.8(2) . . . ?
F(2) F(3) F(4) 60.0(2) . . . ?
F(2) F(3) F(5) 89.3(2) . . . ?
F(4) F(3) F(5) 59.9(2) . . . ?
As(1) F(4) S(16) 144.6(3) . . . ?
As(1) F(4) F(2) 44.6(2) . . . ?
As(1) F(4) F(3) 44.9(2) . . . ?
As(1) F(4) F(5) 44.5(2) . . . ?
As(1) F(4) F(6) 44.9(2) . . . ?
S(16) F(4) F(2) 118.4(2) 3_556 3_556 3_556 ?
S(16) F(4) F(3) 166.4(2) 3_556 3_556 3_556 ?
S(16) F(4) F(5) 133.0(2) 3_556 3_556 3_556 ?
S(16) F(4) F(6) 100.4(2) 3_556 3_556 3_556 ?
F(2) F(4) F(3) 59.5(2) . . . ?
F(2) F(4) F(5) 89.1(2) . . . ?
F(2) F(4) F(6) 59.2(2) . . . ?
F(3) F(4) F(5) 60.1(2) . . . ?
F(3) F(4) F(6) 89.8(2) . . . ?
F(5) F(4) F(6) 59.9(2) . . . ?
As(1) F(5) S(11) 111.9(2) . . . ?
As(1) F(5) S(15) 163.2(3) . . . ?
As(1) F(5) F(1) 46.5(2) . . . ?
As(1) F(5) F(3) 44.8(2) . . . ?
As(1) F(5) F(4) 44.4(2) . . . ?
As(1) F(5) F(6) 44.9(2) . . . ?
As(1) F(5) F(15) 115.8(3) . . . ?
S(11) F(5) S(15) 56.5(1) 2 2 2 ?
S(11) F(5) F(1) 66.1(2) 2 2 2 ?
S(11) F(5) F(3) 111.5(2) 2 2 2 ?
S(11) F(5) F(4) 155.0(3) 2 2 2 ?
S(11) F(5) F(6) 98.5(2) 2 2 2 ?
S(11) F(5) F(15) 122.6(2) 2 2 2 ?
S(15) F(5) F(1) 122.4(2) 2 2 2 ?
S(15) F(5) F(3) 147.3(3) 2 2 2 ?
S(15) F(5) F(4) 143.5(2) 2 2 2 ?
S(15) F(5) F(6) 120.9(3) 2 2 2 ?
S(15) F(5) F(15) 69.1(2) 2 2 2 ?
F(1) F(5) F(3) 60.1(2) . . . ?
F(1) F(5) F(4) 90.8(2) . . . ?
F(1) F(5) F(6) 60.6(2) . . . ?
F(1) F(5) F(15) 154.3(3) . . . ?
F(3) F(5) F(4) 60.0(2) . . . ?
F(3) F(5) F(6) 89.7(2) . . . ?
F(3) F(5) F(15) 124.5(3) . . . ?
F(4) F(5) F(6) 59.8(2) . . . ?
F(4) F(5) F(15) 74.5(2) . . . ?
F(6) F(5) F(15) 93.6(2) . . . ?
As(1) F(6) S(6) 136.4(3) . . . ?
As(1) F(6) S(10) 133.1(3) . . . ?
As(1) F(6) F(1) 45.4(2) . . . ?
As(1) F(6) F(2) 45.4(2) . . . ?
As(1) F(6) F(4) 44.6(2) . . . ?
As(1) F(6) F(5) 44.7(2) . . . ?
S(6) F(6) S(10) 85.2(2) 3_656 3_656 3_656 ?
S(6) F(6) F(1) 93.1(2) 3_656 3_656 3_656 ?
S(6) F(6) F(2) 108.9(3) 3_656 3_656 3_656 ?
S(6) F(6) F(4) 165.2(3) 3_656 3_656 3_656 ?
S(6) F(6) F(5) 133.0(3) 3_656 3_656 3_656 ?
S(10) F(6) F(1) 170.7(3) 3_556 3_556 3_556 ?
S(10) F(6) F(2) 111.4(3) 3_556 3_556 3_556 ?
S(10) F(6) F(4) 89.4(2) 3_556 3_556 3_556 ?
S(10) F(6) F(5) 128.1(3) 3_556 3_556 3_556 ?
F(1) F(6) F(2) 60.5(2) . . . ?
F(1) F(6) F(4) 90.0(2) . . . ?
F(1) F(6) F(5) 58.9(2) . . . ?
F(2) F(6) F(4) 60.5(2) . . . ?
F(2) F(6) F(5) 90.1(3) . . . ?
F(4) F(6) F(5) 60.2(2) . . . ?
As(2) F(7) S(1) 114.7(2) . . . ?
As(2) F(7) S(2) 115.8(2) . . . ?
As(2) F(7) F(8) 44.5(2) . . . ?
As(2) F(7) F(9) 44.7(2) . . . ?
As(2) F(7) F(11) 44.7(2) . . . ?
As(2) F(7) F(12) 44.3(2) . . . ?
S(1) F(7) S(2) 39.97(9) . . . ?
S(1) F(7) F(8) 70.4(2) . . . ?
S(1) F(7) F(9) 102.0(2) . . . ?
S(1) F(7) F(11) 157.7(3) . . . ?
S(1) F(7) F(12) 112.3(3) . . . ?
S(2) F(7) F(8) 79.4(2) . . . ?
S(2) F(7) F(9) 133.2(3) . . . ?
S(2) F(7) F(11) 146.5(3) . . . ?
S(2) F(7) F(12) 86.1(3) . . . ?
F(8) F(7) F(9) 58.4(2) . . . ?
F(8) F(7) F(11) 89.1(2) . . . ?
F(8) F(7) F(12) 60.0(3) . . . ?
F(9) F(7) F(11) 58.3(3) . . . ?
F(9) F(7) F(12) 89.0(3) . . . ?
F(11) F(7) F(12) 61.1(3) . . . ?
As(2) F(8) S(5) 161.9(3) . . . ?
As(2) F(8) F(7) 45.5(2) . . . ?
As(2) F(8) F(9) 46.3(2) . . . ?
As(2) F(8) F(10) 45.7(2) . . . ?
As(2) F(8) F(12) 44.0(2) . . . ?
S(5) F(8) F(7) 117.4(2) . . . ?
S(5) F(8) F(9) 137.8(3) . . . ?
S(5) F(8) F(10) 150.5(3) . . . ?
S(5) F(8) F(12) 127.0(3) . . . ?
F(7) F(8) F(9) 61.2(2) . . . ?
F(7) F(8) F(10) 91.3(2) . . . ?
F(7) F(8) F(12) 59.4(2) . . . ?
F(9) F(8) F(10) 61.1(2) . . . ?
F(9) F(8) F(12) 90.2(3) . . . ?
F(10) F(8) F(12) 60.1(2) . . . ?
As(2) F(9) S(10) 131.4(3) . . . ?
As(2) F(9) F(7) 45.1(2) . . . ?
As(2) F(9) F(8) 45.6(2) . . . ?
As(2) F(9) F(10) 45.2(2) . . . ?
As(2) F(9) F(11) 45.8(2) . . . ?
S(10) F(9) F(7) 127.6(3) 3_546 3_546 3_546 ?
S(10) F(9) F(8) 168.2(3) 3_546 3_546 3_546 ?
S(10) F(9) F(10) 109.0(3) 3_546 3_546 3_546 ?
S(10) F(9) F(11) 86.8(3) 3_546 3_546 3_546 ?
F(7) F(9) F(8) 60.4(2) . . . ?
F(7) F(9) F(10) 90.3(3) . . . ?
F(7) F(9) F(11) 60.2(2) . . . ?
F(8) F(9) F(10) 60.2(2) . . . ?
F(8) F(9) F(11) 91.4(3) . . . ?
F(10) F(9) F(11) 61.2(3) . . . ?
As(2) F(10) S(7) 134.5(3) . . . ?
As(2) F(10) F(8) 44.7(2) . . . ?
As(2) F(10) F(9) 44.8(2) . . . ?
As(2) F(10) F(11) 44.0(2) . . . ?
As(2) F(10) F(12) 43.8(2) . . . ?
S(7) F(10) F(8) 96.2(2) 3_646 3_646 3_646 ?
S(7) F(10) F(9) 99.7(2) 3_646 3_646 3_646 ?
S(7) F(10) F(11) 149.9(3) 3_646 3_646 3_646 ?
S(7) F(10) F(12) 145.5(3) 3_646 3_646 3_646 ?
F(8) F(10) F(9) 58.7(2) . . . ?
F(8) F(10) F(11) 88.6(2) . . . ?
F(8) F(10) F(12) 59.8(3) . . . ?
F(9) F(10) F(11) 58.0(3) . . . ?
F(9) F(10) F(12) 88.7(3) . . . ?
F(11) F(10) F(12) 60.4(3) . . . ?
As(2) F(11) S(13) 132.9(4) . . . ?
As(2) F(11) F(7) 45.8(2) . . . ?
As(2) F(11) F(9) 46.5(2) . . . ?
As(2) F(11) F(10) 45.0(2) . . . ?
As(2) F(11) F(12) 43.1(2) . . . ?
As(2) F(11) F(15) 155.6(4) . . . ?
S(13) F(11) F(7) 94.9(3) 3_546 3_546 3_546 ?
S(13) F(11) F(9) 96.5(3) 3_546 3_546 3_546 ?
S(13) F(11) F(10) 149.9(4) 3_546 3_546 3_546 ?
S(13) F(11) F(12) 146.1(3) 3_546 3_546 3_546 ?
S(13) F(11) F(15) 69.6(2) 3_546 3_546 3_546 ?
F(7) F(11) F(9) 61.5(2) . . . ?
F(7) F(11) F(10) 90.9(2) . . . ?
F(7) F(11) F(12) 59.1(3) . . . ?
F(7) F(11) F(15) 156.7(3) . . . ?
F(9) F(11) F(10) 60.8(2) . . . ?
F(9) F(11) F(12) 89.7(3) . . . ?
F(9) F(11) F(15) 135.2(4) . . . ?
F(10) F(11) F(12) 59.2(2) . . . ?
F(10) F(11) F(15) 111.3(3) . . . ?
F(12) F(11) F(15) 126.0(4) . . . ?
As(2) F(12) S(9) 119.1(3) . . . ?
As(2) F(12) F(7) 46.3(2) . . . ?
As(2) F(12) F(8) 44.8(2) . . . ?
As(2) F(12) F(10) 45.7(2) . . . ?
As(2) F(12) F(11) 43.9(3) . . . ?
S(9) F(12) F(7) 161.7(3) 2_545 2_545 2_545 ?
S(9) F(12) F(8) 101.4(3) 2_545 2_545 2_545 ?
S(9) F(12) F(10) 74.4(2) 2_545 2_545 2_545 ?
S(9) F(12) F(11) 120.1(3) 2_545 2_545 2_545 ?
F(7) F(12) F(8) 60.7(3) . . . ?
F(7) F(12) F(10) 92.0(3) . . . ?
F(7) F(12) F(11) 59.8(3) . . . ?
F(8) F(12) F(10) 60.1(2) . . . ?
F(8) F(12) F(11) 88.7(3) . . . ?
F(10) F(12) F(11) 60.4(3) . . . ?
As(3) F(13) S(12) 170.8(4) . . . ?
As(3) F(13) F(14) 46.1(2) . . . ?
As(3) F(13) F(15) 45.1(2) . . . ?
As(3) F(13) F(17) 45.5(2) . . . ?
As(3) F(13) F(18) 45.3(3) . . . ?
S(12) F(13) F(14) 142.8(4) 1_565 1_565 1_565 ?
S(12) F(13) F(15) 132.0(4) 1_565 1_565 1_565 ?
S(12) F(13) F(17) 125.6(3) 1_565 1_565 1_565 ?
S(12) F(13) F(18) 136.2(4) 1_565 1_565 1_565 ?
F(14) F(13) F(15) 61.0(3) . . . ?
F(14) F(13) F(17) 91.5(3) . . . ?
F(14) F(13) F(18) 60.7(3) . . . ?
F(15) F(13) F(17) 60.2(2) . . . ?
F(15) F(13) F(18) 90.4(3) . . . ?
F(17) F(13) F(18) 60.3(3) . . . ?
As(3) F(14) S(2) 133.8(3) . . . ?
As(3) F(14) F(13) 44.9(2) . . . ?
As(3) F(14) F(15) 44.5(2) . . . ?
As(3) F(14) F(16) 44.1(2) . . . ?
As(3) F(14) F(18) 44.8(2) . . . ?
S(2) F(14) F(13) 109.2(3) 3_556 3_556 3_556 ?
S(2) F(14) F(15) 167.1(3) 3_556 3_556 3_556 ?
S(2) F(14) F(16) 131.2(3) 3_556 3_556 3_556 ?
S(2) F(14) F(18) 90.5(2) 3_556 3_556 3_556 ?
F(13) F(14) F(15) 59.9(3) . . . ?
F(13) F(14) F(16) 89.0(3) . . . ?
F(13) F(14) F(18) 59.9(3) . . . ?
F(15) F(14) F(16) 58.7(2) . . . ?
F(15) F(14) F(18) 89.3(3) . . . ?
F(16) F(14) F(18) 59.5(3) . . . ?
As(3) F(15) F(5) 127.5(3) . . . ?
As(3) F(15) F(11) 142.7(4) . . . ?
As(3) F(15) F(13) 44.4(2) . . . ?
As(3) F(15) F(14) 44.9(2) . . . ?
As(3) F(15) F(16) 45.3(2) . . . ?
As(3) F(15) F(17) 45.4(2) . . . ?
F(5) F(15) F(11) 86.9(2) . . . ?
F(5) F(15) F(13) 154.8(3) . . . ?
F(5) F(15) F(14) 137.5(3) . . . ?
F(5) F(15) F(16) 87.2(3) . . . ?
F(5) F(15) F(17) 97.1(3) . . . ?
F(11) F(15) F(13) 98.4(3) 1_565 1_565 1_565 ?
F(11) F(15) F(14) 120.9(3) 1_565 1_565 1_565 ?
F(11) F(15) F(16) 171.3(4) 1_565 1_565 1_565 ?
F(11) F(15) F(17) 127.1(3) 1_565 1_565 1_565 ?
F(13) F(15) F(14) 59.1(3) . . . ?
F(13) F(15) F(16) 89.7(3) . . . ?
F(13) F(15) F(17) 60.1(3) . . . ?
F(14) F(15) F(16) 60.8(3) . . . ?
F(14) F(15) F(17) 90.4(3) . . . ?
F(16) F(15) F(17) 60.0(3) . . . ?
As(3) F(16) S(9) 145.9(4) . . . ?
As(3) F(16) F(14) 44.7(2) . . . ?
As(3) F(16) F(15) 45.5(2) . . . ?
As(3) F(16) F(17) 45.7(2) . . . ?
As(3) F(16) F(18) 45.0(2) . . . ?
S(9) F(16) F(14) 129.6(3) . . . ?
S(9) F(16) F(15) 167.6(3) . . . ?
S(9) F(16) F(17) 121.8(3) . . . ?
S(9) F(16) F(18) 101.1(3) . . . ?
F(14) F(16) F(15) 60.4(2) . . . ?
F(14) F(16) F(17) 90.4(3) . . . ?
F(14) F(16) F(18) 59.8(3) . . . ?
F(15) F(16) F(17) 60.6(3) . . . ?
F(15) F(16) F(18) 90.4(3) . . . ?
F(17) F(16) F(18) 60.2(3) . . . ?
As(3) F(17) S(2) 150.5(3) . . . ?
As(3) F(17) S(14) 134.0(3) . . . ?
As(3) F(17) F(13) 44.2(2) . . . ?
As(3) F(17) F(15) 44.8(2) . . . ?
As(3) F(17) F(16) 44.9(2) . . . ?
As(3) F(17) F(18) 44.8(2) . . . ?
S(2) F(17) S(14) 73.8(1) 2 2 2 ?
S(2) F(17) F(13) 124.1(3) 2 2 2 ?
S(2) F(17) F(15) 163.6(3) 2 2 2 ?
S(2) F(17) F(16) 133.0(3) 2 2 2 ?
S(2) F(17) F(18) 106.1(3) 2 2 2 ?
S(14) F(17) F(13) 140.7(3) 2 2 2 ?
S(14) F(17) F(15) 93.9(2) 2 2 2 ?
S(14) F(17) F(16) 102.2(3) 2 2 2 ?
S(14) F(17) F(18) 156.4(4) 2 2 2 ?
F(13) F(17) F(15) 59.6(3) . . . ?
F(13) F(17) F(16) 89.1(3) . . . ?
F(13) F(17) F(18) 59.5(3) . . . ?
F(15) F(17) F(16) 59.4(3) . . . ?
F(15) F(17) F(18) 89.6(3) . . . ?
F(16) F(17) F(18) 60.0(3) . . . ?
As(3) F(18) S(4) 128.2(3) . . . ?
As(3) F(18) F(13) 44.6(2) . . . ?
As(3) F(18) F(14) 45.3(2) . . . ?
As(3) F(18) F(16) 44.8(2) . . . ?
As(3) F(18) F(17) 45.5(2) . . . ?
S(4) F(18) F(13) 117.3(3) 2 2 2 ?
S(4) F(18) F(14) 173.4(3) 2 2 2 ?
S(4) F(18) F(16) 114.7(3) 2 2 2 ?
S(4) F(18) F(17) 82.7(2) 2 2 2 ?
F(13) F(18) F(14) 59.4(3) . . . ?
F(13) F(18) F(16) 89.4(3) . . . ?
F(13) F(18) F(17) 60.2(3) . . . ?
F(14) F(18) F(16) 60.7(3) . . . ?
F(14) F(18) F(17) 90.7(3) . . . ?
F(16) F(18) F(17) 59.8(3) . . . ?
As(4) F(19) S(8) 107.1(2) . . . ?
As(4) F(19) F(20) 44.8(2) . . . ?
As(4) F(19) F(21) 44.7(2) . . . ?
As(4) F(19) F(23) 45.0(2) . . . ?
As(4) F(19) F(24) 44.9(2) . . . ?
S(8) F(19) F(20) 74.1(2) . . . ?
S(8) F(19) F(21) 133.5(3) . . . ?
S(8) F(19) F(23) 133.2(3) . . . ?
S(8) F(19) F(24) 74.3(2) . . . ?
F(20) F(19) F(21) 60.4(2) . . . ?
F(20) F(19) F(23) 89.9(3) . . . ?
F(20) F(19) F(24) 59.3(2) . . . ?
F(21) F(19) F(23) 59.6(3) . . . ?
F(21) F(19) F(24) 89.6(3) . . . ?
F(23) F(19) F(24) 60.0(2) . . . ?
As(4) F(20) F(19) 45.2(2) . . . ?
As(4) F(20) F(21) 44.1(2) . . . ?
As(4) F(20) F(22) 45.1(2) . . . ?
As(4) F(20) F(24) 45.3(2) . . . ?
F(19) F(20) F(21) 59.5(2) . . . ?
F(19) F(20) F(22) 90.3(2) . . . ?
F(19) F(20) F(24) 60.1(2) . . . ?
F(21) F(20) F(22) 59.8(2) . . . ?
F(21) F(20) F(24) 89.5(3) . . . ?
F(22) F(20) F(24) 60.4(2) . . . ?
As(4) F(21) S(3) 113.3(3) . . . ?
As(4) F(21) F(19) 45.6(2) . . . ?
As(4) F(21) F(20) 44.7(2) . . . ?
As(4) F(21) F(22) 45.1(2) . . . ?
As(4) F(21) F(23) 45.6(2) . . . ?
S(3) F(21) F(19) 71.6(2) 3_656 3_656 3_656 ?
S(3) F(21) F(20) 123.9(3) 3_656 3_656 3_656 ?
S(3) F(21) F(22) 150.2(3) 3_656 3_656 3_656 ?
S(3) F(21) F(23) 89.5(3) 3_656 3_656 3_656 ?
F(19) F(21) F(20) 60.2(2) . . . ?
F(19) F(21) F(22) 90.8(3) . . . ?
F(19) F(21) F(23) 60.5(3) . . . ?
F(20) F(21) F(22) 59.9(2) . . . ?
F(20) F(21) F(23) 90.3(3) . . . ?
F(22) F(21) F(23) 60.7(2) . . . ?
As(4) F(22) S(1) 115.7(2) . . . ?
As(4) F(22) S(5) 113.9(2) . . . ?
As(4) F(22) F(20) 45.0(2) . . . ?
As(4) F(22) F(21) 44.4(2) . . . ?
As(4) F(22) F(23) 44.8(2) . . . ?
As(4) F(22) F(24) 44.7(2) . . . ?
S(1) F(22) S(5) 118.2(2) 2_656 2_656 2_656 ?
S(1) F(22) F(20) 125.0(3) 2_656 2_656 2_656 ?
S(1) F(22) F(21) 74.5(2) 2_656 2_656 2_656 ?
S(1) F(22) F(23) 92.8(2) 2_656 2_656 2_656 ?
S(1) F(22) F(24) 152.5(3) 2_656 2_656 2_656 ?
S(5) F(22) F(20) 73.1(2) 4_545 4_545 4_545 ?
S(5) F(22) F(21) 126.2(3) 4_545 4_545 4_545 ?
S(5) F(22) F(23) 149.0(3) 4_545 4_545 4_545 ?
S(5) F(22) F(24) 89.3(2) 4_545 4_545 4_545 ?
F(20) F(22) F(21) 60.3(2) . . . ?
F(20) F(22) F(23) 89.7(3) . . . ?
F(20) F(22) F(24) 59.3(2) . . . ?
F(21) F(22) F(23) 59.3(3) . . . ?
F(21) F(22) F(24) 89.1(3) . . . ?
F(23) F(22) F(24) 59.7(2) . . . ?
As(4) F(23) F(19) 45.3(2) . . . ?
As(4) F(23) F(21) 44.8(2) . . . ?
As(4) F(23) F(22) 44.8(2) . . . ?
As(4) F(23) F(24) 44.8(2) . . . ?
F(19) F(23) F(21) 59.9(2) . . . ?
F(19) F(23) F(22) 90.1(2) . . . ?
F(19) F(23) F(24) 59.8(2) . . . ?
F(21) F(23) F(22) 60.0(2) . . . ?
F(21) F(23) F(24) 89.6(3) . . . ?
F(22) F(23) F(24) 59.9(2) . . . ?
As(4) F(24) S(4) 110.5(3) . . . ?
As(4) F(24) S(9) 132.7(3) . . . ?
As(4) F(24) F(19) 45.5(2) . . . ?
As(4) F(24) F(20) 45.6(2) . . . ?
As(4) F(24) F(22) 45.0(2) . . . ?
As(4) F(24) F(23) 45.1(2) . . . ?
S(4) F(24) S(9) 107.7(2) 4_545 4_545 4_545 ?
S(4) F(24) F(19) 127.8(3) 4_545 4_545 4_545 ?
S(4) F(24) F(20) 71.8(2) 4_545 4_545 4_545 ?
S(4) F(24) F(22) 83.2(2) 4_545 4_545 4_545 ?
S(4) F(24) F(23) 143.5(3) 4_545 4_545 4_545 ?
S(9) F(24) F(19) 121.1(3) 3_556 3_556 3_556 ?
S(9) F(24) F(20) 176.4(3) 3_556 3_556 3_556 ?
S(9) F(24) F(22) 116.1(3) 3_556 3_556 3_556 ?
S(9) F(24) F(23) 87.7(2) 3_556 3_556 3_556 ?
F(19) F(24) F(20) 60.6(2) . . . ?
F(19) F(24) F(22) 90.6(2) . . . ?
F(19) F(24) F(23) 60.2(2) . . . ?
F(20) F(24) F(22) 60.3(2) . . . ?
F(20) F(24) F(23) 90.7(3) . . . ?
F(22) F(24) F(23) 60.4(2) . . . ?

loop_
_geom_bond_atom_site_label_1
_geom_bond_atom_site_label_2
_geom_bond_distance
_geom_bond_site_symmetry_1
_geom_bond_site_symmetry_2
_geom_bond_publ_flag
As(1) F(1) 1.728(5) . . ?
As(1) F(2) 1.703(5) . . ?
As(1) F(3) 1.718(5) . . ?
As(1) F(4) 1.699(4) . . ?
As(1) F(5) 1.704(5) . . ?
As(1) F(6) 1.708(5) . . ?
As(2) F(7) 1.717(5) . . ?
As(2) F(8) 1.685(5) . . ?
As(2) F(9) 1.704(6) . . ?
As(2) F(10) 1.715(5) . . ?
As(2) F(11) 1.684(6) . . ?
As(2) F(12) 1.660(6) . . ?
As(3) F(13) 1.672(6) . . ?
As(3) F(14) 1.706(5) . . ?
As(3) F(15) 1.692(5) . . ?
As(3) F(16) 1.687(5) . . ?
As(3) F(17) 1.711(5) . . ?
As(3) F(18) 1.691(5) . . ?
As(4) F(19) 1.724(5) . . ?
As(4) F(20) 1.712(5) . . ?
As(4) F(21) 1.694(5) . . ?
As(4) F(22) 1.716(5) . . ?
As(4) F(23) 1.716(5) . . ?
As(4) F(24) 1.706(5) . . ?
S(1) S(2) 2.021(3) . . ?
S(1) S(5) 2.877(3) . . ?
S(1) S(7) 3.093(3) . . ?
S(1) S(8) 2.038(3) . . ?
S(1) F(7) 2.957(6) . . ?
S(1) F(22) 3.051(6) . . ?
S(2) S(3) 2.037(3) . . ?
S(2) S(4) 2.876(3) . . ?
S(2) F(2) 3.097(6) . . ?
S(2) F(7) 2.955(5) . . ?
S(2) F(14) 3.090(6) . . ?
S(2) F(17) 2.987(6) . . ?
S(3) S(4) 2.047(3) . . ?
S(3) F(1) 2.931(6) . . ?
S(3) F(21) 2.947(6) . . ?
S(4) S(5) 2.027(3) . . ?
S(4) F(18) 2.924(6) . . ?
S(4) F(24) 3.080(7) . . ?
S(5) S(6) 2.040(3) . . ?
S(5) S(7) 3.063(4) . . ?
S(5) F(8) 3.023(6) . . ?
S(5) F(22) 3.066(6) . . ?
S(6) S(7) 2.045(4) . . ?
S(6) S(8) 3.031(4) . . ?
S(6) F(6) 3.024(6) . . ?
S(7) S(8) 2.050(3) . . ?
S(7) F(10) 3.049(6) . . ?
S(8) F(2) 3.047(5) . . ?
S(8) F(19) 3.014(6) . . ?
S(9) S(10) 2.050(3) . . ?
S(9) S(11) 3.073(3) . . ?
S(9) S(15) 3.075(3) . . ?
S(9) S(16) 2.056(3) . . ?
S(9) F(12) 3.097(7) . . ?
S(9) F(16) 2.968(6) . . ?
S(9) F(24) 3.033(6) . . ?
S(10) S(11) 2.030(3) . . ?
S(10) S(16) 2.943(3) . . ?
S(10) F(6) 2.747(6) . . ?
S(10) F(9) 2.956(6) . . ?
S(11) S(12) 2.035(3) . . ?
S(11) S(15) 2.824(3) . . ?
S(11) F(1) 3.008(6) . . ?
S(11) F(5) 3.038(6) . . ?
S(12) S(13) 2.061(3) . . ?
S(12) S(14) 3.003(3) . . ?
S(12) F(13) 2.836(6) . . ?
S(13) S(14) 2.047(3) . . ?
S(13) F(11) 2.921(7) . . ?
S(14) S(15) 2.046(3) . . ?
S(14) F(17) 2.926(6) . . ?
S(15) S(16) 2.035(3) . . ?
S(15) F(5) 2.919(5) . . ?
S(16) F(4) 3.014(5) . . ?
F(1) F(2) 2.429(7) . . ?
F(1) F(3) 2.414(7) . . ?
F(1) F(5) 2.382(7) . . ?
F(1) F(6) 2.425(7) . . ?
F(2) F(3) 2.412(8) . . ?
F(2) F(4) 2.424(7) . . ?
F(2) F(6) 2.393(7) . . ?
F(3) F(4) 2.433(7) . . ?
F(3) F(5) 2.436(8) . . ?
F(4) F(5) 2.429(7) . . ?
F(4) F(6) 2.420(7) . . ?
F(5) F(6) 2.422(8) . . ?
F(5) F(15) 2.937(7) . . ?
F(7) F(8) 2.406(7) . . ?
F(7) F(9) 2.424(7) . . ?
F(7) F(11) 2.394(8) . . ?
F(7) F(12) 2.375(8) . . ?
F(8) F(9) 2.358(9) . . ?
F(8) F(10) 2.395(7) . . ?
F(8) F(12) 2.39(1) . . ?
F(9) F(10) 2.417(8) . . ?
F(9) F(11) 2.346(9) . . ?
F(10) F(11) 2.424(8) . . ?
F(10) F(12) 2.396(8) . . ?
F(11) F(12) 2.42(1) . . ?
F(11) F(15) 2.802(8) . . ?
F(13) F(14) 2.369(9) . . ?
F(13) F(15) 2.388(9) . . ?
F(13) F(17) 2.399(9) . . ?
F(13) F(18) 2.38(1) . . ?
F(14) F(15) 2.415(7) . . ?
F(14) F(16) 2.424(9) . . ?
F(14) F(18) 2.401(8) . . ?
F(15) F(16) 2.374(8) . . ?
F(15) F(17) 2.402(9) . . ?
F(16) F(17) 2.390(9) . . ?
F(16) F(18) 2.393(9) . . ?
F(17) F(18) 2.400(8) . . ?
F(19) F(20) 2.428(7) . . ?
F(19) F(21) 2.411(8) . . ?
F(19) F(23) 2.425(8) . . ?
F(19) F(24) 2.415(8) . . ?
F(20) F(21) 2.433(8) . . ?
F(20) F(22) 2.422(7) . . ?
F(20) F(24) 2.398(8) . . ?
F(21) F(22) 2.421(8) . . ?
F(21) F(23) 2.404(9) . . ?
F(22) F(23) 2.437(8) . . ?
F(22) F(24) 2.426(8) . . ?
F(23) F(24) 2.422(8) . . ?

loop_
_geom_contact_atom_site_label_1
_geom_contact_atom_site_label_2
_geom_contact_distance
_geom_contact_site_symmetry_1
_geom_contact_site_symmetry_2
_geom_contact_publ_flag
S(1) F(7) 2.957(6) . . no
S(1) F(22) 3.051(6) . 2_646 no
S(1) F(8) 3.124(6) . . no
S(1) F(18) 3.218(7) . 3_556 no
S(1) F(21) 3.348(7) . 2_646 no
S(2) F(7) 2.955(5) . . no
S(2) F(17) 2.987(6) . 2_545 no
S(2) F(14) 3.090(6) . 3_556 no
S(2) F(2) 3.097(6) . . no
S(2) F(3) 3.160(6) . . no
S(2) F(8) 3.449(6) . . no
S(2) S(14) 3.552(3) . . no
S(3) F(1) 2.931(6) . . no
S(3) F(21) 2.947(6) . 3_656 no
S(3) F(19) 3.162(6) . 3_656 no
S(3) F(2) 3.219(6) . . no
S(3) F(17) 3.239(6) . 2_545 no
S(3) F(3) 3.313(6) . . no
S(3) F(18) 3.548(7) . 2_545 no
S(4) F(18) 2.924(6) . 2_545 no
S(4) F(24) 3.080(7) . 4_544 no
S(4) F(20) 3.259(6) . 4_544 no
S(4) F(8) 3.336(7) . . no
S(4) F(23) 3.357(7) . 3_656 no
S(4) F(21) 3.478(7) . 3_656 no
S(4) F(17) 3.540(7) . 2_545 no
S(5) F(8) 3.023(6) . . no
S(5) F(22) 3.066(6) . 4_544 no
S(5) F(20) 3.311(6) . 4_544 no
S(5) F(9) 3.349(7) . 3_646 no
S(5) F(8) 3.567(7) . 3_646 no
S(6) F(6) 3.024(6) . 3_656 no
S(6) F(19) 3.278(6) . 3_656 no
S(6) F(9) 3.279(6) . 3_646 no
S(6) F(10) 3.412(6) . 3_646 no
S(6) F(23) 3.443(7) . 3_656 no
S(7) F(10) 3.049(6) . 3_646 no
S(7) F(23) 3.249(7) . 2_646 no
S(7) F(22) 3.327(6) . 2_646 no
S(7) F(20) 3.373(6) . . no
S(7) F(19) 3.570(6) . . no
S(8) F(19) 3.014(6) . . no
S(8) F(2) 3.047(5) . . no
S(8) F(24) 3.312(7) . . no
S(8) F(20) 3.312(6) . . no
S(8) F(18) 3.338(6) . 3_556 no
S(9) F(16) 2.968(6) . . no
S(9) F(24) 3.033(6) . 3_556 no
S(9) F(12) 3.097(7) . 2 no
S(9) F(4) 3.207(5) . 3_556 no
S(9) F(10) 3.369(6) . 2 no
S(9) F(6) 3.451(6) . 3_556 no
S(10) F(6) 2.747(6) . 3_556 no
S(10) F(9) 2.956(6) . 3_546 no
S(10) F(23) 3.472(7) . 3_556 no
S(11) F(1) 3.008(6) . 2_545 no
S(11) F(5) 3.038(6) . 2_545 no
S(11) F(10) 3.257(5) . 2 no
S(11) F(20) 3.562(6) . 4_444 no
S(12) F(13) 2.836(6) . 1_545 no
S(12) F(1) 3.223(6) . 2_545 no
S(12) F(5) 3.257(6) . 2_545 no
S(12) F(9) 3.399(6) . 3_546 no
S(12) F(7) 3.526(6) . 3_546 no
S(13) F(11) 2.921(7) . 3_546 no
S(13) F(14) 3.126(7) . 3_556 no
S(13) F(15) 3.267(6) . 3_556 no
S(14) F(17) 2.926(6) . 2_545 no
S(14) F(5) 3.120(6) . 2_545 no
S(14) F(14) 3.260(6) . 3_556 no
S(14) F(12) 3.299(7) . . no
S(14) F(7) 3.366(6) . . no
S(15) F(5) 2.919(5) . 2_545 no
S(15) F(17) 3.309(7) . 2_545 no
S(15) F(15) 3.320(6) . 2_545 no
S(15) F(10) 3.368(6) . 2 no
S(15) F(3) 3.451(6) . . no
S(15) F(12) 3.543(8) . 2 no
S(15) F(11) 3.596(7) . 2 no
S(16) F(4) 3.014(5) . 3_556 no
S(16) F(16) 3.123(6) . . no
S(16) F(3) 3.150(6) . . no
S(16) F(14) 3.342(6) . 3_556 no
S(16) F(4) 3.381(6) . . no
F(1) F(19) 3.453(8) . 3_656 no
F(1) F(21) 3.562(8) . 3_656 no
F(2) F(14) 3.382(8) . 3_556 no
F(2) F(18) 3.565(9) . 3_556 no
F(3) F(17) 3.363(8) . 2_545 no
F(3) F(14) 3.528(8) . 3_556 no
F(4) F(16) 3.239(8) . 3_556 no
F(4) F(15) 3.272(8) . . no
F(4) F(16) 3.307(9) . . no
F(5) F(15) 2.937(7) . . no
F(6) F(10) 3.238(7) . 1_565 no
F(6) F(9) 3.569(8) . 1_565 no
F(7) F(13) 3.252(9) . 3_556 no
F(7) F(14) 3.488(8) . 3_556 no
F(8) F(22) 3.257(8) . 4_544 no
F(9) F(20) 3.463(8) . 2_646 no
F(11) F(15) 2.802(8) . 1_545 no
F(12) F(16) 3.457(9) . 2_545 no
F(12) F(17) 3.49(1) . 2_545 no
F(13) F(21) 3.54(1) . 4_454 no
F(18) F(21) 3.41(1) . 4_454 no
F(18) F(24) 3.508(9) . 3_556 no
F(20) F(23) 3.495(7) . 2_646 no

loop_
_geom_torsion_atom_site_label_1
_geom_torsion_atom_site_label_2
_geom_torsion_atom_site_label_3
_geom_torsion_atom_site_label_4
_geom_torsion_site_symmetry_1
_geom_torsion_site_symmetry_2
_geom_torsion_site_symmetry_3
_geom_torsion_site_symmetry_4
_geom_torsion
_geom_torsion_publ_flag
As(1) F(1) S(3) S(2) . . . . 4.0(3) no
As(1) F(1) S(3) S(4) . . . . 152.5(4) no
As(1) F(1) S(3) F(21) . . . . 161.1(3) no
As(1) F(1) S(11) S(10) . . . . 172.2(4) no
As(1) F(1) S(11) S(12) . . . . -92.5(3) no
As(1) F(1) F(2) S(2) . . . . 118.7(3) no
As(1) F(1) F(2) S(8) . . . . -179.7(3) no
As(1) F(1) F(2) F(3) . . . . 55.4(2) no
As(1) F(1) F(2) F(4) . . . . 0.2(2) no
As(1) F(1) F(2) F(6) . . . . -55.2(2) no
As(1) F(1) F(3) F(2) . . . . -54.3(2) no
As(1) F(1) F(3) F(4) . . . . 0.7(2) no
As(1) F(1) F(3) F(5) . . . . 54.8(2) no
As(1) F(1) F(5) S(11) . . . . 169.8(3) no
As(1) F(1) F(5) S(15) . . . . 163.9(4) no
As(1) F(1) F(5) F(3) . . . . -54.4(2) no
As(1) F(1) F(5) F(4) . . . . -0.2(2) no
As(1) F(1) F(5) F(6) . . . . 54.0(2) no
As(1) F(1) F(5) F(15) . . . . 53.9(6) no
As(1) F(1) F(6) S(6) . . . . 164.9(3) no
As(1) F(1) F(6) S(10) . . . . 86(2) no
As(1) F(1) F(6) F(2) . . . . 54.8(2) no
As(1) F(1) F(6) F(4) . . . . -0.7(2) no
As(1) F(1) F(6) F(5) . . . . -55.2(2) no
As(1) F(2) S(2) S(1) . . . . 175.1(3) no
As(1) F(2) S(2) S(3) . . . . 71.7(3) no
As(1) F(2) S(2) S(4) . . . . 83.8(3) no
As(1) F(2) S(2) F(7) . . . . -120.9(3) no
As(1) F(2) S(2) F(14) . . . . -96.5(3) no
As(1) F(2) S(2) F(17) . . . . 1.3(3) no
As(1) F(2) S(8) S(1) . . . . -100.0(8) no
As(1) F(2) S(8) S(6) . . . . -10.7(9) no
As(1) F(2) S(8) S(7) . . . . 16(1) no
As(1) F(2) S(8) F(19) . . . . 81.1(8) no
As(1) F(2) F(1) S(3) . . . . -138.7(3) no
As(1) F(2) F(1) S(11) . . . . 24.2(6) no
As(1) F(2) F(1) F(3) . . . . -55.4(2) no
As(1) F(2) F(1) F(5) . . . . 0.4(2) no
As(1) F(2) F(1) F(6) . . . . 55.2(2) no
As(1) F(2) F(3) F(1) . . . . 55.4(2) no
As(1) F(2) F(3) F(4) . . . . -53.7(2) no
As(1) F(2) F(3) F(5) . . . . 1.4(2) no
As(1) F(2) F(4) S(16) . . . . -140.5(3) no
As(1) F(2) F(4) F(3) . . . . 55.0(2) no
As(1) F(2) F(4) F(5) . . . . -0.3(2) no
As(1) F(2) F(4) F(6) . . . . -55.3(2) no
As(1) F(2) F(6) S(6) . . . . -137.6(3) no
As(1) F(2) F(6) S(10) . . . . 130.2(3) no
As(1) F(2) F(6) F(1) . . . . -54.9(2) no
As(1) F(2) F(6) F(4) . . . . 53.8(2) no
As(1) F(2) F(6) F(5) . . . . -1.4(2) no
As(1) F(3) F(1) S(3) . . . . 132.7(3) no
As(1) F(3) F(1) S(11) . . . . -99.3(3) no
As(1) F(3) F(1) F(2) . . . . 54.3(2) no
As(1) F(3) F(1) F(5) . . . . -54.8(2) no
As(1) F(3) F(1) F(6) . . . . 0.9(2) no
As(1) F(3) F(2) S(2) . . . . -162.2(3) no
As(1) F(3) F(2) S(8) . . . . -150.8(4) no
As(1) F(3) F(2) F(1) . . . . -55.4(2) no
As(1) F(3) F(2) F(4) . . . . 53.7(2) no
As(1) F(3) F(2) F(6) . . . . -0.9(2) no
As(1) F(3) F(4) S(16) . . . . -140(1) no
As(1) F(3) F(4) F(2) . . . . -54.6(2) no
As(1) F(3) F(4) F(5) . . . . 54.0(2) no
As(1) F(3) F(4) F(6) . . . . -0.9(2) no
As(1) F(3) F(5) S(11) . . . . 100.0(3) no
As(1) F(3) F(5) S(15) . . . . 161.1(5) no
As(1) F(3) F(5) F(1) . . . . 56.7(2) no
As(1) F(3) F(5) F(4) . . . . -53.8(2) no
As(1) F(3) F(5) F(6) . . . . 0.9(2) no
As(1) F(3) F(5) F(15) . . . . -93.3(3) no
As(1) F(4) S(16) S(9) . . . . -37.4(4) no
As(1) F(4) S(16) S(15) . . . . 33.2(8) no
As(1) F(4) F(2) S(2) . . . . -93.4(3) no
As(1) F(4) F(2) S(8) . . . . 179.5(7) no
As(1) F(4) F(2) F(1) . . . . -0.2(2) no
As(1) F(4) F(2) F(3) . . . . -55.0(2) no
As(1) F(4) F(2) F(6) . . . . 55.3(2) no
As(1) F(4) F(3) F(1) . . . . -0.7(2) no
As(1) F(4) F(3) F(2) . . . . 54.6(2) no
As(1) F(4) F(3) F(5) . . . . -54.0(2) no
As(1) F(4) F(5) S(11) . . . . -21.9(6) no
As(1) F(4) F(5) S(15) . . . . -156.9(6) no
As(1) F(4) F(5) F(1) . . . . 0.2(2) no
As(1) F(4) F(5) F(3) . . . . 54.5(2) no
As(1) F(4) F(5) F(6) . . . . -54.7(2) no
As(1) F(4) F(5) F(15) . . . . -158.4(3) no
As(1) F(4) F(6) S(6) . . . . -102(1) no
As(1) F(4) F(6) S(10) . . . . -170.0(3) no
As(1) F(4) F(6) F(1) . . . . 0.7(2) no
As(1) F(4) F(6) F(2) . . . . -54.9(2) no
As(1) F(4) F(6) F(5) . . . . 54.1(2) no
As(1) F(5) S(11) S(10) . . . . -172.1(2) no
As(1) F(5) S(11) S(12) . . . . 91.9(3) no
As(1) F(5) S(15) S(14) . . . . 149(1) no
As(1) F(5) S(15) S(16) . . . . 56(1) no
As(1) F(5) F(1) S(3) . . . . 65.0(4) no
As(1) F(5) F(1) S(11) . . . . -169.8(3) no
As(1) F(5) F(1) F(2) . . . . -0.3(2) no
As(1) F(5) F(1) F(3) . . . . 54.4(2) no
As(1) F(5) F(1) F(6) . . . . -54.0(2) no
As(1) F(5) F(3) F(1) . . . . -56.7(2) no
As(1) F(5) F(3) F(2) . . . . -1.4(2) no
As(1) F(5) F(3) F(4) . . . . 53.8(2) no
As(1) F(5) F(4) S(16) . . . . 129.9(4) no
As(1) F(5) F(4) F(2) . . . . 0.3(2) no
As(1) F(5) F(4) F(3) . . . . -54.5(2) no
As(1) F(5) F(4) F(6) . . . . 54.7(2) no
As(1) F(5) F(6) S(6) . . . . 117.8(4) no
As(1) F(5) F(6) S(10) . . . . -116.3(3) no
As(1) F(5) F(6) F(1) . . . . 56.3(2) no
As(1) F(5) F(6) F(2) . . . . 1.4(2) no
As(1) F(5) F(6) F(4) . . . . -54.0(2) no
As(1) F(5) F(15) As(3) . . . . -102.8(5) no
As(1) F(5) F(15) F(11) . . . . 93.0(4) no
As(1) F(5) F(15) F(13) . . . . -163.9(7) no
As(1) F(5) F(15) F(14) . . . . -41.6(6) no
As(1) F(5) F(15) F(16) . . . . -80.6(4) no
As(1) F(5) F(15) F(17) . . . . -140.0(4) no
As(1) F(6) S(6) S(5) . . . . 160.2(3) no
As(1) F(6) S(6) S(7) . . . . 53.6(4) no
As(1) F(6) S(10) S(9) . . . . 32.8(4) no
As(1) F(6) S(10) S(11) . . . . -124.5(9) no
As(1) F(6) F(1) S(3) . . . . -72.4(3) no
As(1) F(6) F(1) S(11) . . . . 112.6(3) no
As(1) F(6) F(1) F(2) . . . . -54.8(2) no
As(1) F(6) F(1) F(3) . . . . -0.9(2) no
As(1) F(6) F(1) F(5) . . . . 55.2(2) no
As(1) F(6) F(2) S(2) . . . . 41.5(6) no
As(1) F(6) F(2) S(8) . . . . 151.0(4) no
As(1) F(6) F(2) F(1) . . . . 54.9(2) no
As(1) F(6) F(2) F(3) . . . . 0.9(2) no
As(1) F(6) F(2) F(4) . . . . -53.8(2) no
As(1) F(6) F(4) S(16) . . . . 171.8(3) no
As(1) F(6) F(4) F(2) . . . . 54.9(2) no
As(1) F(6) F(4) F(3) . . . . 0.9(2) no
As(1) F(6) F(4) F(5) . . . . -54.1(2) no
As(1) F(6) F(5) S(11) . . . . -112.6(2) no
As(1) F(6) F(5) S(15) . . . . -168.6(3) no
As(1) F(6) F(5) F(1) . . . . -56.3(2) no
As(1) F(6) F(5) F(3) . . . . -0.9(2) no
As(1) F(6) F(5) F(4) . . . . 54.0(2) no
As(1) F(6) F(5) F(15) . . . . 123.7(3) no
As(2) F(7) S(1) S(2) . . . . 101.4(3) no
As(2) F(7) S(1) S(5) . . . . 17.5(3) no
As(2) F(7) S(1) S(7) . . . . -36.7(5) no
As(2) F(7) S(1) S(8) . . . . 176.2(4) no
As(2) F(7) S(1) F(22) . . . . -57.9(3) no
As(2) F(7) S(2) S(1) . . . . -98.3(3) no
As(2) F(7) S(2) S(3) . . . . -16.3(5) no
As(2) F(7) S(2) S(4) . . . . -13.6(3) no
As(2) F(7) S(2) F(2) . . . . -171.1(2) no
As(2) F(7) S(2) F(14) . . . . 165.2(3) no
As(2) F(7) S(2) F(17) . . . . 62.1(3) no
As(2) F(7) F(8) S(5) . . . . 172.6(4) no
As(2) F(7) F(8) F(9) . . . . -55.6(2) no
As(2) F(7) F(8) F(10) . . . . 0.1(2) no
As(2) F(7) F(8) F(12) . . . . 53.8(3) no
As(2) F(7) F(9) S(10) . . . . -114.2(4) no
As(2) F(7) F(9) F(8) . . . . 55.3(2) no
As(2) F(7) F(9) F(10) . . . . 0.3(2) no
As(2) F(7) F(9) F(11) . . . . -55.7(3) no
As(2) F(7) F(11) S(13) . . . . 150.3(4) no
As(2) F(7) F(11) F(9) . . . . 55.7(3) no
As(2) F(7) F(11) F(10) . . . . -0.1(2) no
As(2) F(7) F(11) F(12) . . . . -52.8(3) no
As(2) F(7) F(11) F(15) . . . . -163(1) no
As(2) F(7) F(12) S(9) . . . . -42(1) no
As(2) F(7) F(12) F(8) . . . . -54.0(2) no
As(2) F(7) F(12) F(10) . . . . -0.3(2) no
As(2) F(7) F(12) F(11) . . . . 53.3(3) no
As(2) F(8) S(5) S(1) . . . . 32(1) no
As(2) F(8) S(5) S(4) . . . . -63(1) no
As(2) F(8) S(5) S(6) . . . . 39(2) no
As(2) F(8) S(5) S(7) . . . . 65(1) no
As(2) F(8) S(5) F(22) . . . . -159(1) no
As(2) F(8) F(7) S(1) . . . . 174.1(3) no
As(2) F(8) F(7) S(2) . . . . -145.5(3) no
As(2) F(8) F(7) F(9) . . . . 55.6(2) no
As(2) F(8) F(7) F(11) . . . . 2.9(3) no
As(2) F(8) F(7) F(12) . . . . -53.8(3) no
As(2) F(8) F(9) S(10) . . . . 81(2) no
As(2) F(8) F(9) F(7) . . . . -54.6(2) no
As(2) F(8) F(9) F(10) . . . . 54.9(2) no
As(2) F(8) F(9) F(11) . . . . -0.4(2) no
As(2) F(8) F(10) S(7) . . . . -153.1(3) no
As(2) F(8) F(10) F(9) . . . . -55.6(2) no
As(2) F(8) F(10) F(11) . . . . -2.9(3) no
As(2) F(8) F(10) F(12) . . . . 53.2(3) no
As(2) F(8) F(12) S(9) . . . . -120.1(3) no
As(2) F(8) F(12) F(7) . . . . 56.0(2) no
As(2) F(8) F(12) F(10) . . . . -55.7(2) no
As(2) F(8) F(12) F(11) . . . . 0.4(2) no
As(2) F(9) S(10) S(9) . . . . 69(1) no
As(2) F(9) S(10) S(11) . . . . -114.4(4) no
As(2) F(9) F(7) S(1) . . . . -113.1(3) no
As(2) F(9) F(7) S(2) . . . . -84.2(4) no
As(2) F(9) F(7) F(8) . . . . -55.3(2) no
As(2) F(9) F(7) F(11) . . . . 55.7(3) no
As(2) F(9) F(7) F(12) . . . . -0.5(3) no
As(2) F(9) F(8) S(5) . . . . 154.6(5) no
As(2) F(9) F(8) F(7) . . . . 54.6(2) no
As(2) F(9) F(8) F(10) . . . . -54.9(2) no
As(2) F(9) F(8) F(12) . . . . 0.3(2) no
As(2) F(9) F(10) S(7) . . . . 146.8(3) no
As(2) F(9) F(10) F(8) . . . . 55.4(2) no
As(2) F(9) F(10) F(11) . . . . -54.9(2) no
As(2) F(9) F(10) F(12) . . . . 0.5(3) no
As(2) F(9) F(11) S(13) . . . . -146.8(3) no
As(2) F(9) F(11) F(7) . . . . -54.7(2) no
As(2) F(9) F(11) F(10) . . . . 54.1(2) no
As(2) F(9) F(11) F(12) . . . . -0.3(2) no
As(2) F(9) F(11) F(15) . . . . 145.7(5) no
As(2) F(10) S(7) S(6) . . . . 54.4(3) no
As(2) F(10) S(7) S(8) . . . . -21(1) no
As(2) F(10) F(8) S(5) . . . . -166.4(8) no
As(2) F(10) F(8) F(7) . . . . -0.1(2) no
As(2) F(10) F(8) F(9) . . . . 55.6(2) no
As(2) F(10) F(8) F(12) . . . . -53.2(3) no
As(2) F(10) F(9) S(10) . . . . 130.0(3) no
As(2) F(10) F(9) F(7) . . . . -0.3(2) no
As(2) F(10) F(9) F(8) . . . . -55.4(2) no
As(2) F(10) F(9) F(11) . . . . 54.9(2) no
As(2) F(10) F(11) S(13) . . . . -101.3(6) no
As(2) F(10) F(11) F(7) . . . . 0.1(2) no
As(2) F(10) F(11) F(9) . . . . -56.2(2) no
As(2) F(10) F(11) F(12) . . . . 52.7(3) no
As(2) F(10) F(11) F(15) . . . . 172.9(5) no
As(2) F(10) F(12) S(9) . . . . 167.8(4) no
As(2) F(10) F(12) F(7) . . . . 0.3(2) no
As(2) F(10) F(12) F(8) . . . . 54.4(3) no
As(2) F(10) F(12) F(11) . . . . -52.9(3) no
As(2) F(11) S(13) S(12) . . . . -8.8(5) no
As(2) F(11) S(13) S(14) . . . . -134.1(8) no
As(2) F(11) F(7) S(1) . . . . -25.5(8) no
As(2) F(11) F(7) S(2) . . . . 66.0(5) no
As(2) F(11) F(7) F(8) . . . . -2.9(3) no
As(2) F(11) F(7) F(9) . . . . -55.7(3) no
As(2) F(11) F(7) F(12) . . . . 52.8(3) no
As(2) F(11) F(9) S(10) . . . . -167.9(3) no
As(2) F(11) F(9) F(7) . . . . 54.7(2) no
As(2) F(11) F(9) F(8) . . . . 0.4(2) no
As(2) F(11) F(9) F(10) . . . . -54.1(2) no
As(2) F(11) F(10) S(7) . . . . 103.0(5) no
As(2) F(11) F(10) F(8) . . . . 2.9(3) no
As(2) F(11) F(10) F(9) . . . . 56.2(2) no
As(2) F(11) F(10) F(12) . . . . -52.7(3) no
As(2) F(11) F(12) S(9) . . . . 102.0(4) no
As(2) F(11) F(12) F(7) . . . . -56.8(2) no
As(2) F(11) F(12) F(8) . . . . -0.4(2) no
As(2) F(11) F(12) F(10) . . . . 55.4(2) no
As(2) F(12) S(9) S(10) . . . . 28.7(7) no
As(2) F(12) S(9) S(16) . . . . 118.8(5) no
As(2) F(12) F(7) S(1) . . . . 103.0(3) no
As(2) F(12) F(7) S(2) . . . . 133.9(3) no
As(2) F(12) F(7) F(8) . . . . 54.0(2) no
As(2) F(12) F(7) F(9) . . . . 0.5(3) no
As(2) F(12) F(7) F(11) . . . . -53.3(3) no
As(2) F(12) F(8) S(5) . . . . -158.9(4) no
As(2) F(12) F(8) F(7) . . . . -56.0(2) no
As(2) F(12) F(8) F(9) . . . . -0.3(2) no
As(2) F(12) F(8) F(10) . . . . 55.7(2) no
As(2) F(12) F(10) S(7) . . . . -105.7(5) no
As(2) F(12) F(10) F(8) . . . . -54.4(3) no
As(2) F(12) F(10) F(9) . . . . -0.5(3) no
As(2) F(12) F(10) F(11) . . . . 52.9(3) no
As(2) F(12) F(11) S(13) . . . . 101.4(6) no
As(2) F(12) F(11) F(7) . . . . 56.8(2) no
As(2) F(12) F(11) F(9) . . . . 0.3(2) no
As(2) F(12) F(11) F(10) . . . . -55.4(2) no
As(2) F(12) F(11) F(15) . . . . -150.6(5) no
As(3) F(13) F(14) S(2) . . . . -133.6(3) no
As(3) F(13) F(14) F(15) . . . . 54.1(2) no
As(3) F(13) F(14) F(16) . . . . 0.2(3) no
As(3) F(13) F(14) F(18) . . . . -54.5(3) no
As(3) F(13) F(15) F(5) . . . . 82.9(7) no
As(3) F(13) F(15) F(11) . . . . -176.6(4) no
As(3) F(13) F(15) F(14) . . . . -55.4(3) no
As(3) F(13) F(15) F(16) . . . . 0.2(2) no
As(3) F(13) F(15) F(17) . . . . 55.2(3) no
As(3) F(13) F(17) S(2) . . . . 144.2(4) no
As(3) F(13) F(17) S(14) . . . . -108.5(5) no
As(3) F(13) F(17) F(15) . . . . -54.7(3) no
As(3) F(13) F(17) F(16) . . . . -0.2(3) no
As(3) F(13) F(17) F(18) . . . . 54.9(3) no
As(3) F(13) F(18) S(4) . . . . -117.9(4) no
As(3) F(13) F(18) F(14) . . . . 55.6(3) no
As(3) F(13) F(18) F(16) . . . . -0.2(2) no
As(3) F(13) F(18) F(17) . . . . -55.2(2) no
As(3) F(14) S(2) S(1) . . . . -8.8(4) no
As(3) F(14) S(2) S(3) . . . . 100.9(5) no
As(3) F(14) F(13) S(12) . . . . -176.4(8) no
As(3) F(14) F(13) F(15) . . . . -54.1(2) no
As(3) F(14) F(13) F(17) . . . . 0.3(2) no
As(3) F(14) F(13) F(18) . . . . 54.5(3) no
As(3) F(14) F(15) F(5) . . . . -100.5(4) no
As(3) F(14) F(15) F(11) . . . . 135.4(4) no
As(3) F(14) F(15) F(13) . . . . 54.7(3) no
As(3) F(14) F(15) F(16) . . . . -54.5(3) no
As(3) F(14) F(15) F(17) . . . . 0.4(2) no
As(3) F(14) F(16) S(9) . . . . -133.8(5) no
As(3) F(14) F(16) F(15) . . . . 55.1(3) no
As(3) F(14) F(16) F(17) . . . . -0.3(2) no
As(3) F(14) F(16) F(18) . . . . -54.9(3) no
As(3) F(14) F(18) S(4) . . . . 6(4) no
As(3) F(14) F(18) F(13) . . . . -54.7(3) no
As(3) F(14) F(18) F(16) . . . . 53.9(3) no
As(3) F(14) F(18) F(17) . . . . -0.4(2) no
As(3) F(15) F(5) S(11) . . . . 114.0(4) no
As(3) F(15) F(5) S(15) . . . . 94.8(4) no
As(3) F(15) F(5) F(1) . . . . -143.3(6) no
As(3) F(15) F(5) F(3) . . . . -51.3(5) no
As(3) F(15) F(5) F(4) . . . . -86.1(4) no
As(3) F(15) F(5) F(6) . . . . -143.4(4) no
As(3) F(15) F(13) S(12) . . . . -168.0(6) no
As(3) F(15) F(13) F(14) . . . . 55.4(3) no
As(3) F(15) F(13) F(17) . . . . -55.2(3) no
As(3) F(15) F(13) F(18) . . . . -0.4(2) no
As(3) F(15) F(14) S(2) . . . . -89(1) no
As(3) F(15) F(14) F(13) . . . . -54.7(3) no
As(3) F(15) F(14) F(16) . . . . 54.5(3) no
As(3) F(15) F(14) F(18) . . . . 0.4(3) no
As(3) F(15) F(16) S(9) . . . . 160(2) no
As(3) F(15) F(16) F(14) . . . . -54.0(2) no
As(3) F(15) F(16) F(17) . . . . 55.3(2) no
As(3) F(15) F(16) F(18) . . . . 0.3(2) no
As(3) F(15) F(17) S(2) . . . . 162(1) no
As(3) F(15) F(17) S(14) . . . . -157.0(3) no
As(3) F(15) F(17) F(13) . . . . 53.9(3) no
As(3) F(15) F(17) F(16) . . . . -55.1(3) no
As(3) F(15) F(17) F(18) . . . . -0.4(3) no
As(3) F(16) S(9) S(10) . . . . -112.7(6) no
As(3) F(16) S(9) S(11) . . . . 152.0(4) no
As(3) F(16) S(9) S(15) . . . . 149.5(6) no
As(3) F(16) S(9) S(16) . . . . -179.8(7) no
As(3) F(16) S(9) F(12) . . . . 86.3(7) no
As(3) F(16) S(9) F(24) . . . . -1.2(7) no
As(3) F(16) F(14) S(2) . . . . 114.7(4) no
As(3) F(16) F(14) F(13) . . . . -0.2(3) no
As(3) F(16) F(14) F(15) . . . . -55.1(3) no
As(3) F(16) F(14) F(18) . . . . 54.9(3) no
As(3) F(16) F(15) F(5) . . . . -155.1(3) no
As(3) F(16) F(15) F(11) . . . . 158(2) no
As(3) F(16) F(15) F(13) . . . . -0.2(2) no
As(3) F(16) F(15) F(14) . . . . 54.0(2) no
As(3) F(16) F(15) F(17) . . . . -55.3(2) no
As(3) F(16) F(17) S(2) . . . . -138.6(4) no
As(3) F(16) F(17) S(14) . . . . 142.2(3) no
As(3) F(16) F(17) F(13) . . . . 0.2(3) no
As(3) F(16) F(17) F(15) . . . . 55.0(2) no
As(3) F(16) F(17) F(18) . . . . -54.5(3) no
As(3) F(16) F(18) S(4) . . . . 120.2(4) no
As(3) F(16) F(18) F(13) . . . . 0.2(2) no
As(3) F(16) F(18) F(14) . . . . -54.5(2) no
As(3) F(16) F(18) F(17) . . . . 55.6(3) no
As(3) F(17) S(2) S(1) . . . . -63.7(9) no
As(3) F(17) S(2) S(3) . . . . 31.9(7) no
As(3) F(17) S(14) S(13) . . . . -178.6(7) no
As(3) F(17) S(14) S(15) . . . . -70.0(5) no
As(3) F(17) F(13) S(12) . . . . 177.3(6) no
As(3) F(17) F(13) F(14) . . . . -0.3(2) no
As(3) F(17) F(13) F(15) . . . . 54.7(3) no
As(3) F(17) F(13) F(18) . . . . -54.9(3) no
As(3) F(17) F(15) F(5) . . . . 137.7(3) no
As(3) F(17) F(15) F(11) . . . . -130.9(4) no
As(3) F(17) F(15) F(13) . . . . -53.9(3) no
As(3) F(17) F(15) F(14) . . . . -0.4(2) no
As(3) F(17) F(15) F(16) . . . . 55.1(3) no
As(3) F(17) F(16) S(9) . . . . 139.2(4) no
As(3) F(17) F(16) F(14) . . . . 0.2(2) no
As(3) F(17) F(16) F(15) . . . . -55.0(2) no
As(3) F(17) F(16) F(18) . . . . 54.5(3) no
As(3) F(17) F(18) S(4) . . . . -178.8(4) no
As(3) F(17) F(18) F(13) . . . . 54.0(3) no
As(3) F(17) F(18) F(14) . . . . 0.4(2) no
As(3) F(17) F(18) F(16) . . . . -54.6(3) no
As(3) F(18) S(4) S(3) . . . . -52.4(5) no
As(3) F(18) S(4) S(5) . . . . 112.0(8) no
As(3) F(18) F(13) S(12) . . . . 167.1(6) no
As(3) F(18) F(13) F(14) . . . . -55.6(3) no
As(3) F(18) F(13) F(15) . . . . 0.3(2) no
As(3) F(18) F(13) F(17) . . . . 55.2(2) no
As(3) F(18) F(14) S(2) . . . . 166.7(3) no
As(3) F(18) F(14) F(13) . . . . 54.7(3) no
As(3) F(18) F(14) F(15) . . . . -0.4(3) no
As(3) F(18) F(14) F(16) . . . . -53.9(3) no
As(3) F(18) F(16) S(9) . . . . -175.9(4) no
As(3) F(18) F(16) F(14) . . . . 54.5(2) no
As(3) F(18) F(16) F(15) . . . . -0.4(2) no
As(3) F(18) F(16) F(17) . . . . -55.6(3) no
As(3) F(18) F(17) S(2) . . . . -174.5(4) no
As(3) F(18) F(17) S(14) . . . . 99.2(7) no
As(3) F(18) F(17) F(13) . . . . -54.0(3) no
As(3) F(18) F(17) F(15) . . . . 0.4(3) no
As(3) F(18) F(17) F(16) . . . . 54.6(3) no
As(4) F(19) S(8) S(1) . . . . 93(2) no
As(4) F(19) S(8) S(6) . . . . -141.7(3) no
As(4) F(19) S(8) S(7) . . . . -100.2(3) no
As(4) F(19) S(8) F(2) . . . . 103.2(3) no
As(4) F(19) F(20) F(21) . . . . -53.9(2) no
As(4) F(19) F(20) F(22) . . . . 0.1(2) no
As(4) F(19) F(20) F(24) . . . . 55.2(2) no
As(4) F(19) F(21) S(3) . . . . -155.4(3) no
As(4) F(19) F(21) F(20) . . . . 54.2(2) no
As(4) F(19) F(21) F(22) . . . . 0.1(2) no
As(4) F(19) F(21) F(23) . . . . -55.1(2) no
As(4) F(19) F(23) F(21) . . . . 54.6(2) no
As(4) F(19) F(23) F(22) . . . . -0.1(2) no
As(4) F(19) F(23) F(24) . . . . -54.6(2) no
As(4) F(19) F(24) S(4) . . . . -82.0(3) no
As(4) F(19) F(24) S(9) . . . . 121.2(4) no
As(4) F(19) F(24) F(20) . . . . -55.0(2) no
As(4) F(19) F(24) F(22) . . . . -0.1(2) no
As(4) F(19) F(24) F(23) . . . . 54.8(2) no
As(4) F(20) F(19) S(8) . . . . -136.0(3) no
As(4) F(20) F(19) F(21) . . . . 53.9(2) no
As(4) F(20) F(19) F(23) . . . . -0.6(2) no
As(4) F(20) F(19) F(24) . . . . -55.2(2) no
As(4) F(20) F(21) S(3) . . . . -89.9(3) no
As(4) F(20) F(21) F(19) . . . . -55.5(2) no
As(4) F(20) F(21) F(22) . . . . 55.0(2) no
As(4) F(20) F(21) F(23) . . . . -0.3(2) no
As(4) F(20) F(22) S(1) . . . . -92.7(3) no
As(4) F(20) F(22) S(5) . . . . 154.3(3) no
As(4) F(20) F(22) F(21) . . . . -53.6(2) no
As(4) F(20) F(22) F(23) . . . . 0.6(2) no
As(4) F(20) F(22) F(24) . . . . 54.9(2) no
As(4) F(20) F(24) S(4) . . . . -147.1(3) no
As(4) F(20) F(24) S(9) . . . . -64(4) no
As(4) F(20) F(24) F(19) . . . . 55.0(2) no
As(4) F(20) F(24) F(22) . . . . -54.5(2) no
As(4) F(20) F(24) F(23) . . . . 0.3(2) no
As(4) F(21) S(3) S(2) . . . . 168.1(3) no
As(4) F(21) S(3) S(4) . . . . 88.6(3) no
As(4) F(21) F(19) S(8) . . . . -67.4(4) no
As(4) F(21) F(19) F(20) . . . . -54.2(2) no
As(4) F(21) F(19) F(23) . . . . 55.1(2) no
As(4) F(21) F(19) F(24) . . . . 0.2(2) no
As(4) F(21) F(20) F(19) . . . . 55.5(2) no
As(4) F(21) F(20) F(22) . . . . -55.0(2) no
As(4) F(21) F(20) F(24) . . . . 0.5(2) no
As(4) F(21) F(22) S(1) . . . . -157.9(3) no
As(4) F(21) F(22) S(5) . . . . 88.2(3) no
As(4) F(21) F(22) F(20) . . . . 54.4(2) no
As(4) F(21) F(22) F(23) . . . . -55.0(2) no
As(4) F(21) F(22) F(24) . . . . -0.2(2) no
As(4) F(21) F(23) F(19) . . . . -55.2(2) no
As(4) F(21) F(23) F(22) . . . . 54.4(2) no
As(4) F(21) F(23) F(24) . . . . -0.5(2) no
As(4) F(22) S(1) S(2) . . . . -136.3(3) no
As(4) F(22) S(1) S(8) . . . . 75.4(3) no
As(4) F(22) F(20) F(19) . . . . -0.1(2) no
As(4) F(22) F(20) F(21) . . . . 53.6(2) no
As(4) F(22) F(20) F(24) . . . . -54.9(2) no
As(4) F(22) F(21) S(3) . . . . 52.2(5) no
As(4) F(22) F(21) F(19) . . . . -0.1(2) no
As(4) F(22) F(21) F(20) . . . . -54.4(2) no
As(4) F(22) F(21) F(23) . . . . 55.0(2) no
As(4) F(22) F(23) F(19) . . . . 0.1(2) no
As(4) F(22) F(23) F(21) . . . . -54.5(2) no
As(4) F(22) F(23) F(24) . . . . 54.5(2) no
As(4) F(22) F(24) S(4) . . . . 128.2(3) no
As(4) F(22) F(24) S(9) . . . . -125.4(3) no
As(4) F(22) F(24) F(19) . . . . 0.1(2) no
As(4) F(22) F(24) F(20) . . . . 55.3(2) no
As(4) F(22) F(24) F(23) . . . . -54.6(2) no
As(4) F(23) F(19) S(8) . . . . 68.3(4) no
As(4) F(23) F(19) F(20) . . . . 0.6(2) no
As(4) F(23) F(19) F(21) . . . . -54.6(2) no
As(4) F(23) F(19) F(24) . . . . 54.6(2) no
As(4) F(23) F(21) S(3) . . . . 124.2(3) no
As(4) F(23) F(21) F(19) . . . . 55.2(2) no
As(4) F(23) F(21) F(20) . . . . 0.3(2) no
As(4) F(23) F(21) F(22) . . . . -54.4(2) no
As(4) F(23) F(22) S(1) . . . . 124.5(3) no
As(4) F(23) F(22) S(5) . . . . -55.8(5) no
As(4) F(23) F(22) F(20) . . . . -0.6(2) no
As(4) F(23) F(22) F(21) . . . . 54.5(2) no
As(4) F(23) F(22) F(24) . . . . -54.5(2) no
As(4) F(23) F(24) S(4) . . . . 59.1(5) no
As(4) F(23) F(24) S(9) . . . . 176.5(3) no
As(4) F(23) F(24) F(19) . . . . -55.3(2) no
As(4) F(23) F(24) F(20) . . . . -0.3(2) no
As(4) F(23) F(24) F(22) . . . . 54.5(2) no
As(4) F(24) S(9) S(10) . . . . 26.4(5) no
As(4) F(24) S(9) S(16) . . . . 170.8(5) no
As(4) F(24) F(19) S(8) . . . . 135.6(3) no
As(4) F(24) F(19) F(20) . . . . 55.0(2) no
As(4) F(24) F(19) F(21) . . . . -0.2(2) no
As(4) F(24) F(19) F(23) . . . . -54.8(2) no
As(4) F(24) F(20) F(19) . . . . -55.0(2) no
As(4) F(24) F(20) F(21) . . . . -0.5(2) no
As(4) F(24) F(20) F(22) . . . . 54.5(2) no
As(4) F(24) F(22) S(1) . . . . 52.5(6) no
As(4) F(24) F(22) S(5) . . . . -126.0(3) no
As(4) F(24) F(22) F(20) . . . . -55.3(2) no
As(4) F(24) F(22) F(21) . . . . 0.2(2) no
As(4) F(24) F(22) F(23) . . . . 54.6(2) no
As(4) F(24) F(23) F(19) . . . . 55.3(2) no
As(4) F(24) F(23) F(21) . . . . 0.5(2) no
As(4) F(24) F(23) F(22) . . . . -54.5(2) no
S(1) S(2) S(3) S(4) . . . . 76.9(1) no
S(1) S(2) S(3) F(1) . . . . -113.1(2) no
S(1) S(2) S(3) F(21) . . . . 155.7(5) no
S(1) S(2) S(4) S(3) . . . . -108.7(2) no
S(1) S(2) S(4) S(5) . . . . -1.1(1) no
S(1) S(2) S(4) F(18) . . . . 168.6(2) no
S(1) S(2) S(4) F(24) . . . . 97.8(2) no
S(1) S(2) F(2) S(8) . . . . 18.4(1) no
S(1) S(2) F(2) F(1) . . . . 132.8(2) no
S(1) S(2) F(2) F(3) . . . . -171.3(2) no
S(1) S(2) F(2) F(4) . . . . -135.8(2) no
S(1) S(2) F(2) F(6) . . . . 144.4(6) no
S(1) S(2) F(7) F(8) . . . . -72.1(2) no
S(1) S(2) F(7) F(9) . . . . -47.3(3) no
S(1) S(2) F(7) F(11) . . . . -143.8(5) no
S(1) S(2) F(7) F(12) . . . . -132.3(2) no
S(1) S(5) S(4) S(2) . . . . 0.76(9) no
S(1) S(5) S(4) S(3) . . . . 44.4(1) no
S(1) S(5) S(4) F(18) . . . . -119.6(8) no
S(1) S(5) S(4) F(24) . . . . -130.1(1) no
S(1) S(5) S(6) S(7) . . . . 42.1(1) no
S(1) S(5) S(6) S(8) . . . . 0.8(1) no
S(1) S(5) S(6) F(6) . . . . 147.6(3) no
S(1) S(5) S(7) S(6) . . . . -131.0(2) no
S(1) S(5) S(7) S(8) . . . . -28.6(1) no
S(1) S(5) S(7) F(10) . . . . 145.2(1) no
S(1) S(5) F(8) F(7) . . . . 14.4(3) no
S(1) S(5) F(8) F(9) . . . . -61.8(4) no
S(1) S(5) F(8) F(10) . . . . 179.0(7) no
S(1) S(5) F(8) F(12) . . . . 85.3(3) no
S(1) S(7) S(5) S(4) . . . . 66.2(2) no
S(1) S(7) S(5) S(6) . . . . 131.0(2) no
S(1) S(7) S(5) F(8) . . . . -33.5(2) no
S(1) S(7) S(5) F(22) . . . . -116.9(2) no
S(1) S(7) S(6) S(5) . . . . -38.6(1) no
S(1) S(7) S(6) S(8) . . . . 39.7(1) no
S(1) S(7) S(6) F(6) . . . . 177.2(1) no
S(1) S(7) S(8) S(6) . . . . -77.8(2) no
S(1) S(7) S(8) F(2) . . . . -114.7(4) no
S(1) S(7) S(8) F(19) . . . . -178.6(2) no
S(1) S(8) S(6) S(5) . . . . -1.2(1) no
S(1) S(8) S(6) S(7) . . . . -104.6(2) no
S(1) S(8) S(6) F(6) . . . . -157.8(2) no
S(1) S(8) S(7) S(5) . . . . 37.4(1) no
S(1) S(8) S(7) S(6) . . . . 77.8(2) no
S(1) S(8) S(7) F(10) . . . . 4.0(9) no
S(1) S(8) F(2) S(2) . . . . -18.3(1) no
S(1) S(8) F(2) F(1) . . . . -99.4(3) no
S(1) S(8) F(2) F(3) . . . . -30.3(3) no
S(1) S(8) F(2) F(4) . . . . 81.0(7) no
S(1) S(8) F(2) F(6) . . . . -169.2(3) no
S(1) S(8) F(19) F(20) . . . . 124(2) no
S(1) S(8) F(19) F(21) . . . . 136(2) no
S(1) S(8) F(19) F(23) . . . . 50(2) no
S(1) S(8) F(19) F(24) . . . . 62(2) no
S(1) F(7) As(2) F(8) . . . . -6.2(3) no
S(1) F(7) As(2) F(9) . . . . 82.0(3) no
S(1) F(7) As(2) F(10) . . . . -29(31) no
S(1) F(7) As(2) F(11) . . . . 169.7(4) no
S(1) F(7) As(2) F(12) . . . . -97.4(4) no
S(1) F(7) S(2) S(3) . . . . 82.0(3) no
S(1) F(7) S(2) S(4) . . . . 84.7(1) no
S(1) F(7) S(2) F(2) . . . . -72.8(2) no
S(1) F(7) S(2) F(14) . . . . -96.5(2) no
S(1) F(7) S(2) F(17) . . . . 160.4(2) no
S(1) F(7) F(8) S(5) . . . . -13.4(2) no
S(1) F(7) F(8) F(9) . . . . 118.5(3) no
S(1) F(7) F(8) F(10) . . . . 174.2(3) no
S(1) F(7) F(8) F(12) . . . . -132.2(3) no
S(1) F(7) F(9) S(10) . . . . 132.7(3) no
S(1) F(7) F(9) F(8) . . . . -57.8(2) no
S(1) F(7) F(9) F(10) . . . . -112.7(2) no
S(1) F(7) F(9) F(11) . . . . -168.8(3) no
S(1) F(7) F(11) S(13) . . . . 124.9(7) no
S(1) F(7) F(11) F(9) . . . . 30.2(8) no
S(1) F(7) F(11) F(10) . . . . -25.6(9) no
S(1) F(7) F(11) F(12) . . . . -78.3(8) no
S(1) F(7) F(11) F(15) . . . . 171.7(6) no
S(1) F(7) F(12) S(9) . . . . 61(1) no
S(1) F(7) F(12) F(8) . . . . 49.0(2) no
S(1) F(7) F(12) F(10) . . . . 102.7(3) no
S(1) F(7) F(12) F(11) . . . . 156.3(3) no
S(1) F(22) As(4) F(19) . . . . 165(87) no
S(1) F(22) As(4) F(20) . . . . 114.9(3) no
S(1) F(22) As(4) F(21) . . . . 23.7(3) no
S(1) F(22) As(4) F(23) . . . . -65.9(3) no
S(1) F(22) As(4) F(24) . . . . -156.0(3) no
S(2) S(1) S(5) S(4) . . . . -1.1(1) no
S(2) S(1) S(5) S(6) . . . . 103.0(1) no
S(2) S(1) S(5) S(7) . . . . 133.0(1) no
S(2) S(1) S(5) F(8) . . . . -79.9(2) no
S(2) S(1) S(5) F(22) . . . . -91.8(2) no
S(2) S(1) S(7) S(5) . . . . -65.9(2) no
S(2) S(1) S(7) S(6) . . . . -35.9(2) no
S(2) S(1) S(7) S(8) . . . . 66.9(2) no
S(2) S(1) S(7) F(10) . . . . -112.1(2) no
S(2) S(1) S(8) S(6) . . . . -89.4(1) no
S(2) S(1) S(8) S(7) . . . . -130.5(1) no
S(2) S(1) S(8) F(2) . . . . 26.2(2) no
S(2) S(1) S(8) F(19) . . . . 36(2) no
S(2) S(1) F(7) F(8) . . . . 96.9(2) no
S(2) S(1) F(7) F(9) . . . . 146.8(2) no
S(2) S(1) F(7) F(11) . . . . 120.9(8) no
S(2) S(1) F(7) F(12) . . . . 52.9(2) no
S(2) S(3) S(4) S(5) . . . . -77.2(1) no
S(2) S(3) S(4) F(18) . . . . 99.6(2) no
S(2) S(3) S(4) F(24) . . . . 86.7(5) no
S(2) S(3) F(1) S(11) . . . . -137.9(2) no
S(2) S(3) F(1) F(2) . . . . 33.0(2) no
S(2) S(3) F(1) F(3) . . . . -29.2(2) no
S(2) S(3) F(1) F(5) . . . . -38.8(4) no
S(2) S(3) F(1) F(6) . . . . 48.6(3) no
S(2) S(4) S(3) F(1) . . . . -150.1(5) no
S(2) S(4) S(3) F(21) . . . . -158.4(2) no
S(2) S(4) S(5) S(6) . . . . -91.8(1) no
S(2) S(4) S(5) S(7) . . . . -53.6(2) no
S(2) S(4) S(5) F(8) . . . . 64.2(1) no
S(2) S(4) S(5) F(22) . . . . 128.3(1) no
S(2) F(2) As(1) F(1) . . . . -71.1(3) no
S(2) F(2) As(1) F(3) . . . . 17.9(3) no
S(2) F(2) As(1) F(4) . . . . 108.7(3) no
S(2) F(2) As(1) F(5) . . . . -85(8) no
S(2) F(2) As(1) F(6) . . . . -160.9(3) no
S(2) F(2) S(8) S(6) . . . . 71.0(1) no
S(2) F(2) S(8) S(7) . . . . 97.5(4) no
S(2) F(2) S(8) F(19) . . . . 162.8(1) no
S(2) F(2) F(1) S(3) . . . . -20.0(1) no
S(2) F(2) F(1) S(11) . . . . 142.9(6) no
S(2) F(2) F(1) F(3) . . . . 63.2(2) no
S(2) F(2) F(1) F(5) . . . . 119.0(2) no
S(2) F(2) F(1) F(6) . . . . 173.9(3) no
S(2) F(2) F(3) F(1) . . . . -106.9(2) no
S(2) F(2) F(3) F(4) . . . . 144.1(2) no
S(2) F(2) F(3) F(5) . . . . -160.9(2) no
S(2) F(2) F(4) S(16) . . . . 126.1(2) no
S(2) F(2) F(4) F(3) . . . . -38.5(2) no
S(2) F(2) F(4) F(5) . . . . -93.8(3) no
S(2) F(2) F(4) F(6) . . . . -148.7(3) no
S(2) F(2) F(6) S(6) . . . . -96.1(6) no
S(2) F(2) F(6) S(10) . . . . 171.7(4) no
S(2) F(2) F(6) F(1) . . . . -13.4(6) no
S(2) F(2) F(6) F(4) . . . . 95.3(6) no
S(2) F(2) F(6) F(5) . . . . 40.1(6) no
S(2) F(7) As(2) F(8) . . . . 38.2(3) no
S(2) F(7) As(2) F(9) . . . . 126.4(3) no
S(2) F(7) As(2) F(10) . . . . 15(31) no
S(2) F(7) As(2) F(11) . . . . -146.0(4) no
S(2) F(7) As(2) F(12) . . . . -53.0(4) no
S(2) F(7) S(1) S(5) . . . . -83.9(1) no
S(2) F(7) S(1) S(7) . . . . -138.1(3) no
S(2) F(7) S(1) S(8) . . . . 74.8(5) no
S(2) F(7) S(1) F(22) . . . . -159.3(2) no
S(2) F(7) F(8) S(5) . . . . 27.1(3) no
S(2) F(7) F(8) F(9) . . . . 159.0(3) no
S(2) F(7) F(8) F(10) . . . . -145.3(3) no
S(2) F(7) F(8) F(12) . . . . -91.7(3) no
S(2) F(7) F(9) S(10) . . . . 161.6(2) no
S(2) F(7) F(9) F(8) . . . . -28.9(3) no
S(2) F(7) F(9) F(10) . . . . -83.9(4) no
S(2) F(7) F(9) F(11) . . . . -139.9(4) no
S(2) F(7) F(11) S(13) . . . . -143.6(4) no
S(2) F(7) F(11) F(9) . . . . 121.7(5) no
S(2) F(7) F(11) F(10) . . . . 65.9(5) no
S(2) F(7) F(11) F(12) . . . . 13.2(5) no
S(2) F(7) F(11) F(15) . . . . -97(1) no
S(2) F(7) F(12) S(9) . . . . 92(1) no
S(2) F(7) F(12) F(8) . . . . 79.9(2) no
S(2) F(7) F(12) F(10) . . . . 133.6(3) no
S(2) F(7) F(12) F(11) . . . . -172.8(3) no
S(2) F(14) As(3) F(13) . . . . -71.5(5) no
S(2) F(14) As(3) F(15) . . . . -161.9(4) no
S(2) F(14) As(3) F(16) . . . . 108.8(5) no
S(2) F(14) As(3) F(17) . . . . -41(26) no
S(2) F(14) As(3) F(18) . . . . 18.6(5) no
S(3) S(2) S(1) S(5) . . . . -43.1(1) no
S(3) S(2) S(1) S(7) . . . . 10.3(2) no
S(3) S(2) S(1) S(8) . . . . 48.7(2) no
S(3) S(2) S(1) F(7) . . . . -149.9(2) no
S(3) S(2) S(1) F(22) . . . . -98.9(4) no
S(3) S(2) S(4) S(5) . . . . 107.6(2) no
S(3) S(2) S(4) F(18) . . . . -82.7(2) no
S(3) S(2) S(4) F(24) . . . . -153.6(2) no
S(3) S(2) F(2) S(8) . . . . -85.0(1) no
S(3) S(2) F(2) F(1) . . . . 29.3(2) no
S(3) S(2) F(2) F(3) . . . . 85.2(2) no
S(3) S(2) F(2) F(4) . . . . 120.7(3) no
S(3) S(2) F(2) F(6) . . . . 40.9(6) no
S(3) S(2) F(7) F(8) . . . . 9.8(4) no
S(3) S(2) F(7) F(9) . . . . 34.6(6) no
S(3) S(2) F(7) F(11) . . . . -61.9(6) no
S(3) S(2) F(7) F(12) . . . . -50.3(4) no
S(3) S(4) S(2) F(2) . . . . -16.6(2) no
S(3) S(4) S(2) F(7) . . . . -178.1(2) no
S(3) S(4) S(2) F(14) . . . . 167(2) no
S(3) S(4) S(2) F(17) . . . . 88.2(2) no
S(3) S(4) S(5) S(6) . . . . -48.1(2) no
S(3) S(4) S(5) S(7) . . . . -9.9(2) no
S(3) S(4) S(5) F(8) . . . . 107.9(2) no
S(3) S(4) S(5) F(22) . . . . 172.0(1) no
S(3) F(1) As(1) F(2) . . . . 41.4(3) no
S(3) F(1) As(1) F(3) . . . . -48.3(3) no
S(3) F(1) As(1) F(4) . . . . -124(14) no
S(3) F(1) As(1) F(5) . . . . -139.1(3) no
S(3) F(1) As(1) F(6) . . . . 130.5(3) no
S(3) F(1) S(11) S(10) . . . . -47.5(7) no
S(3) F(1) S(11) S(12) . . . . 47.8(2) no
S(3) F(1) F(2) S(8) . . . . 41.6(2) no
S(3) F(1) F(2) F(3) . . . . -83.3(2) no
S(3) F(1) F(2) F(4) . . . . -138.5(2) no
S(3) F(1) F(2) F(6) . . . . 166.1(3) no
S(3) F(1) F(3) F(2) . . . . 78.5(2) no
S(3) F(1) F(3) F(4) . . . . 133.4(2) no
S(3) F(1) F(3) F(5) . . . . -172.5(2) no
S(3) F(1) F(5) S(11) . . . . -125.2(4) no
S(3) F(1) F(5) S(15) . . . . -131.1(3) no
S(3) F(1) F(5) F(3) . . . . 10.6(3) no
S(3) F(1) F(5) F(4) . . . . 64.8(4) no
S(3) F(1) F(5) F(6) . . . . 119.0(4) no
S(3) F(1) F(5) F(15) . . . . 118.9(6) no
S(3) F(1) F(6) S(6) . . . . 92.5(3) no
S(3) F(1) F(6) S(10) . . . . 13(2) no
S(3) F(1) F(6) F(2) . . . . -17.6(3) no
S(3) F(1) F(6) F(4) . . . . -73.1(3) no
S(3) F(1) F(6) F(5) . . . . -127.6(3) no
S(3) F(21) As(4) F(19) . . . . -25.4(3) no
S(3) F(21) As(4) F(20) . . . . -115.4(3) no
S(3) F(21) As(4) F(22) . . . . 154.7(3) no
S(3) F(21) As(4) F(23) . . . . 64.2(3) no
S(3) F(21) As(4) F(24) . . . . -6(24) no
S(4) S(2) S(1) S(5) . . . . 0.76(9) no
S(4) S(2) S(1) S(7) . . . . 54.2(2) no
S(4) S(2) S(1) S(8) . . . . 92.6(1) no
S(4) S(2) S(1) F(7) . . . . -106.0(1) no
S(4) S(2) S(1) F(22) . . . . -55.0(4) no
S(4) S(2) S(3) F(1) . . . . 170.0(2) no
S(4) S(2) S(3) F(21) . . . . 78.8(5) no
S(4) S(2) F(2) S(8) . . . . -72.9(1) no
S(4) S(2) F(2) F(1) . . . . 41.5(2) no
S(4) S(2) F(2) F(3) . . . . 97.4(2) no
S(4) S(2) F(2) F(4) . . . . 132.9(2) no
S(4) S(2) F(2) F(6) . . . . 53.1(6) no
S(4) S(2) F(7) F(8) . . . . 12.6(2) no
S(4) S(2) F(7) F(9) . . . . 37.4(4) no
S(4) S(2) F(7) F(11) . . . . -59.1(5) no
S(4) S(2) F(7) F(12) . . . . -47.6(2) no
S(4) S(3) S(2) F(2) . . . . 164.9(2) no
S(4) S(3) S(2) F(7) . . . . 3.8(4) no
S(4) S(3) S(2) F(14) . . . . -178.4(2) no
S(4) S(3) S(2) F(17) . . . . -79.9(2) no
S(4) S(3) F(1) S(11) . . . . 10.7(7) no
S(4) S(3) F(1) F(2) . . . . -178.5(5) no
S(4) S(3) F(1) F(3) . . . . 119.3(5) no
S(4) S(3) F(1) F(5) . . . . 109.8(5) no
S(4) S(3) F(1) F(6) . . . . -162.8(4) no
S(4) S(5) S(1) S(7) . . . . -134.1(1) no
S(4) S(5) S(1) S(8) . . . . -105.3(1) no
S(4) S(5) S(1) F(7) . . . . 68.0(2) no
S(4) S(5) S(1) F(22) . . . . 156.1(2) no
S(4) S(5) S(6) S(7) . . . . 132.9(1) no
S(4) S(5) S(6) S(8) . . . . 91.6(1) no
S(4) S(5) S(6) F(6) . . . . -121.7(3) no
S(4) S(5) S(7) S(6) . . . . -64.8(2) no
S(4) S(5) S(7) S(8) . . . . 37.6(2) no
S(4) S(5) S(7) F(10) . . . . -148.6(2) no
S(4) S(5) F(8) F(7) . . . . -80.7(3) no
S(4) S(5) F(8) F(9) . . . . -156.9(4) no
S(4) S(5) F(8) F(10) . . . . 83.8(7) no
S(4) S(5) F(8) F(12) . . . . -9.8(3) no
S(5) S(1) S(2) F(2) . . . . -117.6(1) no
S(5) S(1) S(2) F(7) . . . . 106.8(1) no
S(5) S(1) S(2) F(14) . . . . 176.2(1) no
S(5) S(1) S(2) F(17) . . . . 47.2(4) no
S(5) S(1) S(7) S(6) . . . . 30.0(1) no
S(5) S(1) S(7) S(8) . . . . 132.8(2) no
S(5) S(1) S(7) F(10) . . . . -46.3(2) no
S(5) S(1) S(8) S(6) . . . . 0.8(1) no
S(5) S(1) S(8) S(7) . . . . -40.2(1) no
S(5) S(1) S(8) F(2) . . . . 116.4(1) no
S(5) S(1) S(8) F(19) . . . . 126(2) no
S(5) S(1) F(7) F(8) . . . . 13.0(2) no
S(5) S(1) F(7) F(9) . . . . 62.9(2) no
S(5) S(1) F(7) F(11) . . . . 37.0(8) no
S(5) S(1) F(7) F(12) . . . . -31.0(3) no
S(5) S(4) S(2) F(2) . . . . 91.0(2) no
S(5) S(4) S(2) F(7) . . . . -70.5(2) no
S(5) S(4) S(2) F(14) . . . . -85(2) no
S(5) S(4) S(2) F(17) . . . . -164.2(2) no
S(5) S(4) S(3) F(1) . . . . 132.8(5) no
S(5) S(4) S(3) F(21) . . . . 124.4(2) no
S(5) S(6) S(7) S(8) . . . . -78.3(2) no
S(5) S(6) S(7) F(10) . . . . 90.9(1) no
S(5) S(6) S(8) S(7) . . . . 103.4(2) no
S(5) S(6) S(8) F(2) . . . . -93.4(2) no
S(5) S(6) S(8) F(19) . . . . -176.3(2) no
S(5) S(7) S(1) S(8) . . . . -132.8(2) no
S(5) S(7) S(1) F(7) . . . . 62.7(3) no
S(5) S(7) S(1) F(22) . . . . 86.0(1) no
S(5) S(7) S(6) S(8) . . . . 78.3(2) no
S(5) S(7) S(6) F(6) . . . . -144.1(2) no
S(5) S(7) S(8) S(6) . . . . -40.4(1) no
S(5) S(7) S(8) F(2) . . . . -77.2(4) no
S(5) S(7) S(8) F(19) . . . . -141.2(1) no
S(5) F(8) As(2) F(7) . . . . -22(1) no
S(5) F(8) As(2) F(9) . . . . -112(1) no
S(5) F(8) As(2) F(10) . . . . 158(1) no
S(5) F(8) As(2) F(11) . . . . -104(4) no
S(5) F(8) As(2) F(12) . . . . 68(1) no
S(5) F(8) F(7) F(9) . . . . -131.9(4) no
S(5) F(8) F(7) F(11) . . . . 175.5(3) no
S(5) F(8) F(7) F(12) . . . . 118.8(4) no
S(5) F(8) F(9) S(10) . . . . -125(1) no
S(5) F(8) F(9) F(7) . . . . 100.0(4) no
S(5) F(8) F(9) F(10) . . . . -150.6(4) no
S(5) F(8) F(9) F(11) . . . . 154.2(4) no
S(5) F(8) F(10) S(7) . . . . 40.4(7) no
S(5) F(8) F(10) F(9) . . . . 138.0(7) no
S(5) F(8) F(10) F(11) . . . . -169.3(7) no
S(5) F(8) F(10) F(12) . . . . -113.2(7) no
S(5) F(8) F(12) S(9) . . . . 81.0(3) no
S(5) F(8) F(12) F(7) . . . . -102.9(3) no
S(5) F(8) F(12) F(10) . . . . 145.4(4) no
S(5) F(8) F(12) F(11) . . . . -158.5(3) no
S(6) S(5) S(1) S(7) . . . . -30.0(1) no
S(6) S(5) S(1) S(8) . . . . -1.2(1) no
S(6) S(5) S(1) F(7) . . . . 172.1(2) no
S(6) S(5) S(1) F(22) . . . . -99.8(2) no
S(6) S(5) S(4) F(18) . . . . 147.9(8) no
S(6) S(5) S(4) F(24) . . . . 137.3(2) no
S(6) S(5) S(7) S(8) . . . . 102.4(2) no
S(6) S(5) S(7) F(10) . . . . -83.7(2) no
S(6) S(5) F(8) F(7) . . . . 21.5(7) no
S(6) S(5) F(8) F(9) . . . . -54.7(7) no
S(6) S(5) F(8) F(10) . . . . -174.0(5) no
S(6) S(5) F(8) F(12) . . . . 92.4(6) no
S(6) S(7) S(1) S(8) . . . . -102.8(2) no
S(6) S(7) S(1) F(7) . . . . 92.6(4) no
S(6) S(7) S(1) F(22) . . . . 116.0(2) no
S(6) S(7) S(5) F(8) . . . . -164.5(2) no
S(6) S(7) S(5) F(22) . . . . 112.0(3) no
S(6) S(7) S(8) F(2) . . . . -36.8(4) no
S(6) S(7) S(8) F(19) . . . . -100.8(2) no
S(6) S(8) S(1) S(7) . . . . 41.1(1) no
S(6) S(8) S(1) F(7) . . . . -158.7(5) no
S(6) S(8) S(1) F(22) . . . . 76.3(1) no
S(6) S(8) S(7) F(10) . . . . -73.9(9) no
S(6) S(8) F(2) F(1) . . . . -10.1(3) no
S(6) S(8) F(2) F(3) . . . . 59.0(4) no
S(6) S(8) F(2) F(4) . . . . 170.3(6) no
S(6) S(8) F(2) F(6) . . . . -79.9(3) no
S(6) S(8) F(19) F(20) . . . . -110.8(2) no
S(6) S(8) F(19) F(21) . . . . -98.9(4) no
S(6) S(8) F(19) F(23) . . . . 174.9(3) no
S(6) S(8) F(19) F(24) . . . . -172.8(2) no
S(6) F(6) As(1) F(1) . . . . 22.2(4) no
S(6) F(6) As(1) F(2) . . . . -67.9(4) no
S(6) F(6) As(1) F(3) . . . . -23(9) no
S(6) F(6) As(1) F(4) . . . . -158.8(4) no
S(6) F(6) As(1) F(5) . . . . 110.1(4) no
S(7) S(1) S(2) F(2) . . . . -64.2(2) no
S(7) S(1) S(2) F(7) . . . . 160.2(2) no
S(7) S(1) S(2) F(14) . . . . -130.4(2) no
S(7) S(1) S(2) F(17) . . . . 100.6(4) no
S(7) S(1) S(5) F(8) . . . . 147.1(2) no
S(7) S(1) S(5) F(22) . . . . 135.2(2) no
S(7) S(1) S(8) F(2) . . . . 156.7(2) no
S(7) S(1) S(8) F(19) . . . . 167(2) no
S(7) S(1) F(7) F(8) . . . . -41.3(4) no
S(7) S(1) F(7) F(9) . . . . 8.6(5) no
S(7) S(1) F(7) F(11) . . . . -17(1) no
S(7) S(1) F(7) F(12) . . . . -85.2(4) no
S(7) S(5) S(1) S(8) . . . . 28.8(1) no
S(7) S(5) S(1) F(7) . . . . -157.9(1) no
S(7) S(5) S(1) F(22) . . . . -69.8(1) no
S(7) S(5) S(4) F(18) . . . . -174.0(8) no
S(7) S(5) S(4) F(24) . . . . 175.5(2) no
S(7) S(5) S(6) S(8) . . . . -41.3(1) no
S(7) S(5) S(6) F(6) . . . . 105.5(3) no
S(7) S(5) F(8) F(7) . . . . 47.5(4) no
S(7) S(5) F(8) F(9) . . . . -28.8(5) no
S(7) S(5) F(8) F(10) . . . . -148.0(6) no
S(7) S(5) F(8) F(12) . . . . 118.3(3) no
S(7) S(6) S(5) F(8) . . . . 35.7(5) no
S(7) S(6) S(5) F(22) . . . . -120.4(2) no
S(7) S(6) S(8) F(2) . . . . 163.2(2) no
S(7) S(6) S(8) F(19) . . . . 80.3(2) no
S(7) S(8) S(1) F(7) . . . . 160.3(5) no
S(7) S(8) S(1) F(22) . . . . 35.3(2) no
S(7) S(8) S(6) F(6) . . . . -53.2(2) no
S(7) S(8) F(2) F(1) . . . . 16.4(5) no
S(7) S(8) F(2) F(3) . . . . 85.5(5) no
S(7) S(8) F(2) F(4) . . . . -163.2(5) no
S(7) S(8) F(2) F(6) . . . . -53.4(6) no
S(7) S(8) F(19) F(20) . . . . -69.3(2) no
S(7) S(8) F(19) F(21) . . . . -57.4(4) no
S(7) S(8) F(19) F(23) . . . . -143.6(4) no
S(7) S(8) F(19) F(24) . . . . -131.3(2) no
S(7) F(10) As(2) F(7) . . . . -62(31) no
S(7) F(10) As(2) F(8) . . . . -39.0(4) no
S(7) F(10) As(2) F(9) . . . . 49.1(4) no
S(7) F(10) As(2) F(11) . . . . 136.8(4) no
S(7) F(10) As(2) F(12) . . . . -130.2(4) no
S(8) S(1) S(2) F(2) . . . . -25.7(2) no
S(8) S(1) S(2) F(7) . . . . -161.4(2) no
S(8) S(1) S(2) F(14) . . . . -91.9(2) no
S(8) S(1) S(2) F(17) . . . . 139.1(4) no
S(8) S(1) S(5) F(8) . . . . 175.9(2) no
S(8) S(1) S(5) F(22) . . . . 164.0(2) no
S(8) S(1) S(7) F(10) . . . . -179.0(2) no
S(8) S(1) F(7) F(8) . . . . 171.6(5) no
S(8) S(1) F(7) F(9) . . . . -138.4(5) no
S(8) S(1) F(7) F(11) . . . . -164.4(7) no
S(8) S(1) F(7) F(12) . . . . 127.7(5) no
S(8) S(6) S(5) F(8) . . . . -5.6(5) no
S(8) S(6) S(5) F(22) . . . . -161.7(2) no
S(8) S(6) S(7) F(10) . . . . 169.2(2) no
S(8) S(7) S(1) F(7) . . . . -164.6(4) no
S(8) S(7) S(1) F(22) . . . . -141.2(2) no
S(8) S(7) S(5) F(8) . . . . -62.1(2) no
S(8) S(7) S(5) F(22) . . . . -145.6(2) no
S(8) S(7) S(6) F(6) . . . . 137.6(2) no
S(8) F(2) As(1) F(1) . . . . 0.8(8) no
S(8) F(2) As(1) F(3) . . . . 89.8(8) no
S(8) F(2) As(1) F(4) . . . . -179.4(8) no
S(8) F(2) As(1) F(5) . . . . -13(9) no
S(8) F(2) As(1) F(6) . . . . -89.0(8) no
S(8) F(2) S(2) F(7) . . . . 82.4(2) no
S(8) F(2) S(2) F(14) . . . . 106.8(2) no
S(8) F(2) S(2) F(17) . . . . -155.4(2) no
S(8) F(2) F(1) S(11) . . . . -155.4(5) no
S(8) F(2) F(1) F(3) . . . . 124.9(3) no
S(8) F(2) F(1) F(5) . . . . -179.3(2) no
S(8) F(2) F(1) F(6) . . . . -124.5(3) no
S(8) F(2) F(3) F(1) . . . . -95.4(3) no
S(8) F(2) F(3) F(4) . . . . 155.5(4) no
S(8) F(2) F(3) F(5) . . . . -149.4(3) no
S(8) F(2) F(4) S(16) . . . . 39.0(8) no
S(8) F(2) F(4) F(3) . . . . -125.6(7) no
S(8) F(2) F(4) F(5) . . . . 179.1(6) no
S(8) F(2) F(4) F(6) . . . . 124.2(7) no
S(8) F(2) F(6) S(10) . . . . -78.8(4) no
S(8) F(2) F(6) F(1) . . . . 96.1(3) no
S(8) F(2) F(6) F(4) . . . . -155.2(4) no
S(8) F(2) F(6) F(5) . . . . 149.6(3) no
S(8) F(19) As(4) F(20) . . . . 44.3(3) no
S(8) F(19) As(4) F(21) . . . . 135.5(3) no
S(8) F(19) As(4) F(22) . . . . -6(87) no
S(8) F(19) As(4) F(23) . . . . -134.9(3) no
S(8) F(19) As(4) F(24) . . . . -44.8(3) no
S(8) F(19) F(20) F(21) . . . . 170.0(3) no
S(8) F(19) F(20) F(22) . . . . -135.9(2) no
S(8) F(19) F(20) F(24) . . . . -80.8(2) no
S(8) F(19) F(21) F(20) . . . . -13.2(3) no
S(8) F(19) F(21) F(22) . . . . -67.3(4) no
S(8) F(19) F(21) F(23) . . . . -122.5(4) no
S(8) F(19) F(23) F(21) . . . . 122.9(4) no
S(8) F(19) F(23) F(22) . . . . 68.2(4) no
S(8) F(19) F(23) F(24) . . . . 13.7(4) no
S(8) F(19) F(24) S(9) . . . . -103.2(3) no
S(8) F(19) F(24) F(20) . . . . 80.6(2) no
S(8) F(19) F(24) F(22) . . . . 135.5(2) no
S(8) F(19) F(24) F(23) . . . . -169.6(3) no
S(9) S(10) S(11) S(12) . . . . 138.0(1) no
S(9) S(10) S(11) S(15) . . . . 44.0(1) no
S(9) S(10) S(11) F(1) . . . . -130.9(5) no
S(9) S(10) S(11) F(5) . . . . 49.2(4) no
S(9) S(10) S(16) S(15) . . . . -103.0(2) no
S(9) S(10) S(16) F(4) . . . . 84.7(2) no
S(9) S(11) S(10) S(16) . . . . -43.5(1) no
S(9) S(11) S(10) F(6) . . . . -157(1) no
S(9) S(11) S(10) F(9) . . . . 179.3(2) no
S(9) S(11) S(12) S(13) . . . . -15.0(2) no
S(9) S(11) S(12) S(14) . . . . -55.9(2) no
S(9) S(11) S(12) F(13) . . . . 163.3(4) no
S(9) S(11) S(15) S(14) . . . . 135.0(1) no
S(9) S(11) S(15) S(16) . . . . 30.4(1) no
S(9) S(11) S(15) F(5) . . . . -151.8(2) no
S(9) S(15) S(11) S(10) . . . . -31.1(1) no
S(9) S(15) S(11) S(12) . . . . -135.4(1) no
S(9) S(15) S(11) F(1) . . . . 147.3(1) no
S(9) S(15) S(11) F(5) . . . . 151.8(2) no
S(9) S(15) S(14) S(12) . . . . 55.0(2) no
S(9) S(15) S(14) S(13) . . . . 13.7(2) no
S(9) S(15) S(14) F(17) . . . . -156.2(2) no
S(9) S(15) S(16) S(10) . . . . 43.2(1) no
S(9) S(15) S(16) F(4) . . . . 67.3(5) no
S(9) S(16) S(10) S(11) . . . . 102.4(2) no
S(9) S(16) S(10) F(6) . . . . -86.2(2) no
S(9) S(16) S(10) F(9) . . . . -162.9(2) no
S(9) S(16) S(15) S(11) . . . . -42.7(1) no
S(9) S(16) S(15) S(14) . . . . -134.8(1) no
S(9) S(16) S(15) F(5) . . . . -47.6(5) no
S(9) F(16) As(3) F(13) . . . . -134(52) no
S(9) F(16) As(3) F(14) . . . . 97.1(6) no
S(9) F(16) As(3) F(15) . . . . -172.4(6) no
S(9) F(16) As(3) F(17) . . . . -82.6(6) no
S(9) F(16) As(3) F(18) . . . . 7.1(7) no
S(9) F(16) F(14) F(13) . . . . -134.0(4) no
S(9) F(16) F(14) F(15) . . . . 171.1(4) no
S(9) F(16) F(14) F(18) . . . . -78.9(4) no
S(9) F(16) F(15) F(5) . . . . 5(2) no
S(9) F(16) F(15) F(11) . . . . -42(3) no
S(9) F(16) F(15) F(13) . . . . 160(2) no
S(9) F(16) F(15) F(14) . . . . -146(2) no
S(9) F(16) F(15) F(17) . . . . 104(2) no
S(9) F(16) F(17) S(14) . . . . -78.6(4) no
S(9) F(16) F(17) F(13) . . . . 139.4(4) no
S(9) F(16) F(17) F(15) . . . . -165.9(4) no
S(9) F(16) F(17) F(18) . . . . 84.7(4) no
S(9) F(16) F(18) F(13) . . . . -175.8(3) no
S(9) F(16) F(18) F(14) . . . . 129.6(3) no
S(9) F(16) F(18) F(17) . . . . -120.4(3) no
S(10) S(9) S(11) S(12) . . . . -59.7(2) no
S(10) S(9) S(11) S(15) . . . . -128.6(2) no
S(10) S(9) S(11) F(1) . . . . 155.4(3) no
S(10) S(9) S(11) F(5) . . . . -155.6(2) no
S(10) S(9) S(15) S(11) . . . . 31.0(1) no
S(10) S(9) S(15) S(14) . . . . -35.9(2) no
S(10) S(9) S(15) S(16) . . . . -99.3(2) no
S(10) S(9) S(15) F(5) . . . . 60.3(2) no
S(10) S(9) S(16) S(15) . . . . 79.1(1) no
S(10) S(9) S(16) F(4) . . . . -83.4(1) no
S(10) S(9) F(16) F(14) . . . . -47.8(6) no
S(10) S(9) F(16) F(15) . . . . 93(2) no
S(10) S(9) F(16) F(17) . . . . -169.3(3) no
S(10) S(9) F(16) F(18) . . . . -107.6(4) no
S(10) S(11) S(9) S(15) . . . . 128.6(2) no
S(10) S(11) S(9) S(16) . . . . 98.4(2) no
S(10) S(11) S(9) F(12) . . . . -174.4(2) no
S(10) S(11) S(9) F(16) . . . . 125.6(4) no
S(10) S(11) S(9) F(24) . . . . -83.2(2) no
S(10) S(11) S(12) S(13) . . . . -51.1(2) no
S(10) S(11) S(12) S(14) . . . . -91.9(1) no
S(10) S(11) S(12) F(13) . . . . 127.3(4) no
S(10) S(11) S(15) S(14) . . . . 103.9(1) no
S(10) S(11) S(15) S(16) . . . . -0.7(1) no
S(10) S(11) S(15) F(5) . . . . 177.1(2) no
S(10) S(16) S(9) S(11) . . . . -40.37(9) no
S(10) S(16) S(9) S(15) . . . . -79.1(1) no
S(10) S(16) S(9) F(12) . . . . -140.3(2) no
S(10) S(16) S(9) F(16) . . . . 150.5(2) no
S(10) S(16) S(9) F(24) . . . . 145.2(7) no
S(10) S(16) S(15) S(11) . . . . 0.48(9) no
S(10) S(16) S(15) S(14) . . . . -91.6(1) no
S(10) S(16) S(15) F(5) . . . . -4.4(4) no
S(10) F(6) As(1) F(1) . . . . 167.2(4) no
S(10) F(6) As(1) F(2) . . . . 77.1(4) no
S(10) F(6) As(1) F(3) . . . . 122(9) no
S(10) F(6) As(1) F(4) . . . . -13.8(4) no
S(10) F(6) As(1) F(5) . . . . -104.8(4) no
S(10) F(9) As(2) F(7) . . . . -105.7(4) no
S(10) F(9) As(2) F(8) . . . . 164.3(4) no
S(10) F(9) As(2) F(10) . . . . 74.8(4) no
S(10) F(9) As(2) F(11) . . . . -16.2(4) no
S(10) F(9) As(2) F(12) . . . . -164(23) no
S(11) S(9) S(10) S(16) . . . . 80.3(1) no
S(11) S(9) S(10) F(6) . . . . 176.4(2) no
S(11) S(9) S(10) F(9) . . . . -176.5(9) no
S(11) S(9) S(15) S(14) . . . . -66.9(2) no
S(11) S(9) S(15) S(16) . . . . -130.3(2) no
S(11) S(9) S(15) F(5) . . . . 29.3(2) no
S(11) S(9) S(16) S(15) . . . . 38.7(1) no
S(11) S(9) S(16) F(4) . . . . -123.7(1) no
S(11) S(9) F(16) F(14) . . . . -143.1(3) no
S(11) S(9) F(16) F(15) . . . . -2(2) no
S(11) S(9) F(16) F(17) . . . . 95.3(5) no
S(11) S(9) F(16) F(18) . . . . 157.1(3) no
S(11) S(10) S(9) S(15) . . . . -39.9(1) no
S(11) S(10) S(9) S(16) . . . . -80.3(1) no
S(11) S(10) S(9) F(12) . . . . 8.6(3) no
S(11) S(10) S(9) F(16) . . . . -142.8(3) no
S(11) S(10) S(9) F(24) . . . . 108.7(2) no
S(11) S(10) S(16) S(15) . . . . -0.7(1) no
S(11) S(10) S(16) F(4) . . . . -173.0(1) no
S(11) S(12) S(13) S(14) . . . . -73.7(1) no
S(11) S(12) S(13) F(11) . . . . 97.7(2) no
S(11) S(12) S(14) S(13) . . . . 108.9(2) no
S(11) S(12) S(14) S(15) . . . . -0.4(1) no
S(11) S(12) S(14) F(17) . . . . -71.5(3) no
S(11) S(15) S(9) S(16) . . . . 130.3(2) no
S(11) S(15) S(9) F(12) . . . . -118.5(1) no
S(11) S(15) S(9) F(16) . . . . 178.8(2) no
S(11) S(15) S(9) F(24) . . . . -70.7(3) no
S(11) S(15) S(14) S(12) . . . . 0.27(9) no
S(11) S(15) S(14) S(13) . . . . -41.0(1) no
S(11) S(15) S(14) F(17) . . . . 149.0(1) no
S(11) S(15) S(16) F(4) . . . . 24.6(5) no
S(11) F(1) As(1) F(2) . . . . -169.3(3) no
S(11) F(1) As(1) F(3) . . . . 101.0(3) no
S(11) F(1) As(1) F(4) . . . . 25(14) no
S(11) F(1) As(1) F(5) . . . . 10.2(3) no
S(11) F(1) As(1) F(6) . . . . -80.3(3) no
S(12) S(11) S(9) S(15) . . . . 68.9(2) no
S(12) S(11) S(9) S(16) . . . . 38.7(2) no
S(12) S(11) S(9) F(12) . . . . 125.8(2) no
S(12) S(11) S(9) F(16) . . . . 65.9(5) no
S(12) S(11) S(9) F(24) . . . . -142.9(2) no
S(12) S(11) S(10) S(16) . . . . 94.5(1) no
S(12) S(11) S(10) F(6) . . . . -19(1) no
S(12) S(11) S(10) F(9) . . . . -42.7(2) no
S(12) S(11) S(15) S(14) . . . . -0.4(1) no
S(12) S(11) S(15) S(16) . . . . -105.0(1) no
S(12) S(11) S(15) F(5) . . . . 72.8(2) no
S(12) S(13) S(14) S(15) . . . . 74.5(1) no
S(12) S(13) S(14) F(17) . . . . -179(1) no
S(12) S(14) S(13) F(11) . . . . -125(1) no
S(12) S(14) S(15) S(16) . . . . 92.8(1) no
S(12) S(14) S(15) F(5) . . . . -62.2(1) no
S(13) S(12) S(11) S(15) . . . . 41.1(1) no
S(13) S(12) S(11) F(1) . . . . 146.5(1) no
S(13) S(12) S(11) F(5) . . . . 98.8(1) no
S(13) S(12) S(14) S(15) . . . . -109.3(2) no
S(13) S(12) S(14) F(17) . . . . 179.6(3) no
S(13) S(14) S(12) F(13) . . . . -89.7(2) no
S(13) S(14) S(15) S(16) . . . . 51.5(2) no
S(13) S(14) S(15) F(5) . . . . -103.5(2) no
S(13) F(11) As(2) F(7) . . . . 42.3(5) no
S(13) F(11) As(2) F(8) . . . . -40(4) no
S(13) F(11) As(2) F(9) . . . . -47.9(5) no
S(13) F(11) As(2) F(10) . . . . -137.8(5) no
S(13) F(11) As(2) F(12) . . . . 131.7(5) no
S(14) S(12) S(11) S(15) . . . . 0.27(9) no
S(14) S(12) S(11) F(1) . . . . 105.7(1) no
S(14) S(12) S(11) F(5) . . . . 58.0(1) no
S(14) S(12) S(13) F(11) . . . . 171.4(2) no
S(14) S(13) S(12) F(13) . . . . 107.1(2) no
S(14) S(15) S(9) S(16) . . . . 63.4(2) no
S(14) S(15) S(9) F(12) . . . . 174.7(2) no
S(14) S(15) S(9) F(16) . . . . 112.0(2) no
S(14) S(15) S(9) F(24) . . . . -137.6(3) no
S(14) S(15) S(11) F(1) . . . . -77.6(2) no
S(14) S(15) S(11) F(5) . . . . -73.2(2) no
S(14) S(15) S(16) F(4) . . . . -67.5(5) no
S(15) S(9) S(10) S(16) . . . . 40.37(9) no
S(15) S(9) S(10) F(6) . . . . 136.5(1) no
S(15) S(9) S(10) F(9) . . . . 143.7(8) no
S(15) S(9) S(11) F(1) . . . . -76.0(2) no
S(15) S(9) S(11) F(5) . . . . -27.0(1) no
S(15) S(9) S(16) F(4) . . . . -162.4(2) no
S(15) S(9) F(16) F(14) . . . . -145.6(4) no
S(15) S(9) F(16) F(15) . . . . -4(2) no
S(15) S(9) F(16) F(17) . . . . 92.9(3) no
S(15) S(9) F(16) F(18) . . . . 154.6(2) no
S(15) S(11) S(9) S(16) . . . . -30.2(1) no
S(15) S(11) S(9) F(12) . . . . 57.0(2) no
S(15) S(11) S(9) F(16) . . . . -2.9(4) no
S(15) S(11) S(9) F(24) . . . . 148.2(2) no
S(15) S(11) S(10) S(16) . . . . 0.48(9) no
S(15) S(11) S(10) F(6) . . . . -113(1) no
S(15) S(11) S(10) F(9) . . . . -136.7(1) no
S(15) S(11) S(12) F(13) . . . . -140.5(4) no
S(15) S(14) S(12) F(13) . . . . 161.0(2) no
S(15) S(14) S(13) F(11) . . . . -51(1) no
S(15) S(16) S(9) F(12) . . . . -61.2(2) no
S(15) S(16) S(9) F(16) . . . . -130.4(2) no
S(15) S(16) S(9) F(24) . . . . -135.7(6) no
S(15) S(16) S(10) F(6) . . . . 170.8(2) no
S(15) S(16) S(10) F(9) . . . . 94.1(2) no
S(16) S(9) S(10) F(6) . . . . 96.1(2) no
S(16) S(9) S(10) F(9) . . . . 103.3(9) no
S(16) S(9) S(11) F(1) . . . . -106.1(3) no
S(16) S(9) S(11) F(5) . . . . -57.2(2) no
S(16) S(9) S(15) F(5) . . . . 159.6(2) no
S(16) S(9) F(16) F(14) . . . . -114.9(4) no
S(16) S(9) F(16) F(15) . . . . 26(2) no
S(16) S(9) F(16) F(17) . . . . 123.6(4) no
S(16) S(9) F(16) F(18) . . . . -174.7(3) no
S(16) S(10) S(9) F(12) . . . . 88.8(3) no
S(16) S(10) S(9) F(16) . . . . -62.6(3) no
S(16) S(10) S(9) F(24) . . . . -171.0(2) no
S(16) S(10) S(11) F(1) . . . . -174.4(5) no
S(16) S(10) S(11) F(5) . . . . 5.7(4) no
S(16) S(15) S(9) F(12) . . . . 111.3(2) no
S(16) S(15) S(9) F(16) . . . . 48.5(2) no
S(16) S(15) S(9) F(24) . . . . 159.0(3) no
S(16) S(15) S(11) F(1) . . . . 177.7(2) no
S(16) S(15) S(11) F(5) . . . . -177.8(2) no
S(16) S(15) S(14) F(17) . . . . -118.5(2) no
S(16) F(4) As(1) F(1) . . . . 119(14) no
S(16) F(4) As(1) F(2) . . . . -75.1(4) no
S(16) F(4) As(1) F(3) . . . . -164.8(4) no
S(16) F(4) As(1) F(5) . . . . 104.4(4) no
S(16) F(4) As(1) F(6) . . . . 14.0(4) no
F(1) As(1) F(2) F(3) . . . . -88.9(3) no
F(1) As(1) F(2) F(4) . . . . -179.7(3) no
F(1) As(1) F(2) F(6) . . . . 89.8(3) no
F(1) As(1) F(3) F(2) . . . . 90.1(3) no
F(1) As(1) F(3) F(4) . . . . -179.0(3) no
F(1) As(1) F(3) F(5) . . . . -87.9(3) no
F(1) As(1) F(4) F(2) . . . . 166(14) no
F(1) As(1) F(4) F(3) . . . . 76(14) no
F(1) As(1) F(4) F(5) . . . . -15(14) no
F(1) As(1) F(4) F(6) . . . . -105(14) no
F(1) As(1) F(5) F(3) . . . . 88.9(3) no
F(1) As(1) F(5) F(4) . . . . 179.7(3) no
F(1) As(1) F(5) F(6) . . . . -89.8(3) no
F(1) As(1) F(5) F(15) . . . . -157.1(3) no
F(1) As(1) F(6) F(2) . . . . -90.1(3) no
F(1) As(1) F(6) F(4) . . . . 179.0(3) no
F(1) As(1) F(6) F(5) . . . . 87.9(3) no
F(1) S(3) S(2) F(2) . . . . -25.1(2) no
F(1) S(3) S(2) F(7) . . . . 173.8(3) no
F(1) S(3) S(2) F(14) . . . . -8.4(3) no
F(1) S(3) S(2) F(17) . . . . 90.2(2) no
F(1) S(3) S(4) F(18) . . . . -50.5(5) no
F(1) S(3) S(4) F(24) . . . . -63.4(7) no
F(1) F(2) As(1) F(3) . . . . 88.9(3) no
F(1) F(2) As(1) F(4) . . . . 179.7(3) no
F(1) F(2) As(1) F(5) . . . . -14(8) no
F(1) F(2) As(1) F(6) . . . . -89.8(3) no
F(1) F(2) S(2) F(7) . . . . -163.3(2) no
F(1) F(2) S(2) F(14) . . . . -138.8(2) no
F(1) F(2) S(2) F(17) . . . . -41.0(2) no
F(1) F(2) S(8) F(19) . . . . 81.7(3) no
F(1) F(2) F(3) F(4) . . . . -109.1(2) no
F(1) F(2) F(3) F(5) . . . . -54.0(2) no
F(1) F(2) F(4) F(3) . . . . 54.8(2) no
F(1) F(2) F(4) F(5) . . . . -0.5(3) no
F(1) F(2) F(4) F(6) . . . . -55.5(2) no
F(1) F(2) F(6) F(4) . . . . 108.7(3) no
F(1) F(2) F(6) F(5) . . . . 53.5(2) no
F(1) F(3) As(1) F(2) . . . . -90.1(3) no
F(1) F(3) As(1) F(4) . . . . 179.0(3) no
F(1) F(3) As(1) F(5) . . . . 87.9(3) no
F(1) F(3) As(1) F(6) . . . . -45(9) no
F(1) F(3) F(2) F(4) . . . . 109.1(2) no
F(1) F(3) F(2) F(6) . . . . 54.5(2) no
F(1) F(3) F(4) F(2) . . . . -55.3(2) no
F(1) F(3) F(4) F(5) . . . . 53.3(2) no
F(1) F(3) F(4) F(6) . . . . -1.6(3) no
F(1) F(3) F(5) F(4) . . . . -110.5(3) no
F(1) F(3) F(5) F(6) . . . . -55.8(2) no
F(1) F(3) F(5) F(15) . . . . -150.0(4) no
F(1) F(5) As(1) F(2) . . . . 14(8) no
F(1) F(5) As(1) F(3) . . . . -88.9(3) no
F(1) F(5) As(1) F(4) . . . . -179.7(3) no
F(1) F(5) As(1) F(6) . . . . 89.8(3) no
F(1) F(5) F(3) F(2) . . . . 55.3(2) no
F(1) F(5) F(3) F(4) . . . . 110.5(3) no
F(1) F(5) F(4) F(2) . . . . 0.5(3) no
F(1) F(5) F(4) F(3) . . . . -54.3(2) no
F(1) F(5) F(4) F(6) . . . . 54.8(2) no
F(1) F(5) F(6) F(2) . . . . -54.9(2) no
F(1) F(5) F(6) F(4) . . . . -110.3(3) no
F(1) F(5) F(15) F(11) . . . . 52.4(7) no
F(1) F(5) F(15) F(13) . . . . 155.5(7) no
F(1) F(5) F(15) F(14) . . . . -82.2(8) no
F(1) F(5) F(15) F(16) . . . . -121.2(7) no
F(1) F(5) F(15) F(17) . . . . 179.4(6) no
F(1) F(6) As(1) F(2) . . . . 90.1(3) no
F(1) F(6) As(1) F(3) . . . . 45(9) no
F(1) F(6) As(1) F(4) . . . . -179.0(3) no
F(1) F(6) As(1) F(5) . . . . -87.9(3) no
F(1) F(6) F(2) F(3) . . . . -54.0(2) no
F(1) F(6) F(2) F(4) . . . . -108.7(3) no
F(1) F(6) F(4) F(2) . . . . 55.6(2) no
F(1) F(6) F(4) F(3) . . . . 1.6(3) no
F(1) F(6) F(4) F(5) . . . . -53.4(2) no
F(1) F(6) F(5) F(3) . . . . 55.3(2) no
F(1) F(6) F(5) F(4) . . . . 110.3(3) no
F(1) F(6) F(5) F(15) . . . . 179.9(3) no
F(2) As(1) F(1) F(3) . . . . 89.7(3) no
F(2) As(1) F(1) F(5) . . . . -179.5(3) no
F(2) As(1) F(1) F(6) . . . . -89.1(3) no
F(2) As(1) F(3) F(4) . . . . 90.9(2) no
F(2) As(1) F(3) F(5) . . . . -178.0(3) no
F(2) As(1) F(4) F(3) . . . . -89.7(3) no
F(2) As(1) F(4) F(5) . . . . 179.5(3) no
F(2) As(1) F(4) F(6) . . . . 89.1(3) no
F(2) As(1) F(5) F(3) . . . . 103(8) no
F(2) As(1) F(5) F(4) . . . . -166(8) no
F(2) As(1) F(5) F(6) . . . . -76(8) no
F(2) As(1) F(5) F(15) . . . . -143(8) no
F(2) As(1) F(6) F(4) . . . . -90.9(2) no
F(2) As(1) F(6) F(5) . . . . 178.0(3) no
F(2) S(2) S(1) F(7) . . . . 135.7(2) no
F(2) S(2) S(1) F(22) . . . . -173.3(3) no
F(2) S(2) S(3) F(21) . . . . -116.3(5) no
F(2) S(2) S(4) F(18) . . . . -99.3(2) no
F(2) S(2) S(4) F(24) . . . . -170.1(2) no
F(2) S(2) F(7) F(8) . . . . -144.9(3) no
F(2) S(2) F(7) F(9) . . . . -120.1(3) no
F(2) S(2) F(7) F(11) . . . . 143.4(4) no
F(2) S(2) F(7) F(12) . . . . 154.9(2) no
F(2) S(8) S(1) F(7) . . . . -43.1(6) no
F(2) S(8) S(1) F(22) . . . . -168.1(2) no
F(2) S(8) S(6) F(6) . . . . 109.9(2) no
F(2) S(8) S(7) F(10) . . . . -110.7(9) no
F(2) S(8) F(19) F(20) . . . . 134.0(2) no
F(2) S(8) F(19) F(21) . . . . 145.9(4) no
F(2) S(8) F(19) F(23) . . . . 59.7(4) no
F(2) S(8) F(19) F(24) . . . . 72.0(2) no
F(2) F(1) As(1) F(3) . . . . -89.7(3) no
F(2) F(1) As(1) F(4) . . . . -166(14) no
F(2) F(1) As(1) F(5) . . . . 179.5(3) no
F(2) F(1) As(1) F(6) . . . . 89.1(3) no
F(2) F(1) S(3) F(21) . . . . -169.9(2) no
F(2) F(1) F(3) F(4) . . . . 55.0(2) no
F(2) F(1) F(3) F(5) . . . . 109.0(3) no
F(2) F(1) F(5) F(3) . . . . -54.7(2) no
F(2) F(1) F(5) F(4) . . . . -0.5(3) no
F(2) F(1) F(5) F(6) . . . . 53.7(2) no
F(2) F(1) F(5) F(15) . . . . 53.6(7) no
F(2) F(1) F(6) F(4) . . . . -55.5(2) no
F(2) F(1) F(6) F(5) . . . . -110.0(3) no
F(2) F(3) As(1) F(4) . . . . -90.9(2) no
F(2) F(3) As(1) F(5) . . . . 178.0(3) no
F(2) F(3) As(1) F(6) . . . . 45(9) no
F(2) F(3) F(1) F(5) . . . . -109.0(3) no
F(2) F(3) F(1) F(6) . . . . -53.4(2) no
F(2) F(3) F(4) F(5) . . . . 108.5(3) no
F(2) F(3) F(4) F(6) . . . . 53.7(2) no
F(2) F(3) F(5) F(4) . . . . -55.2(2) no
F(2) F(3) F(5) F(6) . . . . -0.5(3) no
F(2) F(3) F(5) F(15) . . . . -94.7(3) no
F(2) F(4) As(1) F(3) . . . . 89.7(3) no
F(2) F(4) As(1) F(5) . . . . -179.5(3) no
F(2) F(4) As(1) F(6) . . . . -89.1(3) no
F(2) F(4) F(3) F(5) . . . . -108.5(3) no
F(2) F(4) F(5) F(3) . . . . 54.8(2) no
F(2) F(4) F(5) F(6) . . . . -54.3(2) no
F(2) F(4) F(5) F(15) . . . . -158.1(2) no
F(2) F(4) F(6) F(5) . . . . 109.0(3) no
F(2) F(6) As(1) F(3) . . . . -45(9) no
F(2) F(6) As(1) F(4) . . . . 90.9(2) no
F(2) F(6) As(1) F(5) . . . . -178.0(3) no
F(2) F(6) F(1) F(3) . . . . 53.9(2) no
F(2) F(6) F(1) F(5) . . . . 110.0(3) no
F(2) F(6) F(4) F(3) . . . . -54.0(2) no
F(2) F(6) F(4) F(5) . . . . -109.0(3) no
F(2) F(6) F(5) F(3) . . . . 0.5(3) no
F(2) F(6) F(5) F(4) . . . . 55.4(2) no
F(2) F(6) F(5) F(15) . . . . 125.1(3) no
F(3) As(1) F(1) F(5) . . . . 90.8(3) no
F(3) As(1) F(1) F(6) . . . . -178.7(3) no
F(3) As(1) F(2) F(4) . . . . -90.8(3) no
F(3) As(1) F(2) F(6) . . . . 178.7(3) no
F(3) As(1) F(4) F(5) . . . . -90.8(3) no
F(3) As(1) F(4) F(6) . . . . 178.8(3) no
F(3) As(1) F(5) F(4) . . . . 90.8(3) no
F(3) As(1) F(5) F(6) . . . . -178.7(3) no
F(3) As(1) F(5) F(15) . . . . 114.0(3) no
F(3) As(1) F(6) F(4) . . . . -136(9) no
F(3) As(1) F(6) F(5) . . . . 133(9) no
F(3) F(1) As(1) F(4) . . . . -76(14) no
F(3) F(1) As(1) F(5) . . . . -90.8(3) no
F(3) F(1) As(1) F(6) . . . . 178.7(3) no
F(3) F(1) S(3) F(21) . . . . 127.9(2) no
F(3) F(1) F(2) F(4) . . . . -55.3(2) no
F(3) F(1) F(2) F(6) . . . . -110.6(3) no
F(3) F(1) F(5) F(4) . . . . 54.2(2) no
F(3) F(1) F(5) F(6) . . . . 108.4(3) no
F(3) F(1) F(5) F(15) . . . . 108.3(7) no
F(3) F(1) F(6) F(4) . . . . -1.6(3) no
F(3) F(1) F(6) F(5) . . . . -56.1(2) no
F(3) F(2) As(1) F(4) . . . . 90.8(3) no
F(3) F(2) As(1) F(5) . . . . -103(8) no
F(3) F(2) As(1) F(6) . . . . -178.7(3) no
F(3) F(2) S(2) F(7) . . . . -107.4(2) no
F(3) F(2) S(2) F(14) . . . . -82.9(2) no
F(3) F(2) S(2) F(17) . . . . 14.9(2) no
F(3) F(2) S(8) F(19) . . . . 150.8(3) no
F(3) F(2) F(1) F(5) . . . . 55.8(2) no
F(3) F(2) F(1) F(6) . . . . 110.6(3) no
F(3) F(2) F(4) F(5) . . . . -55.3(2) no
F(3) F(2) F(4) F(6) . . . . -110.2(3) no
F(3) F(2) F(6) F(4) . . . . 54.7(2) no
F(3) F(2) F(6) F(5) . . . . -0.5(3) no
F(3) F(4) As(1) F(5) . . . . 90.8(3) no
F(3) F(4) As(1) F(6) . . . . -178.8(3) no
F(3) F(4) F(2) F(6) . . . . 110.2(3) no
F(3) F(4) F(5) F(6) . . . . -109.1(3) no
F(3) F(4) F(5) F(15) . . . . 147.1(3) no
F(3) F(4) F(6) F(5) . . . . 55.0(2) no
F(3) F(5) As(1) F(4) . . . . -90.8(3) no
F(3) F(5) As(1) F(6) . . . . 178.7(3) no
F(3) F(5) F(1) F(6) . . . . -108.4(3) no
F(3) F(5) F(4) F(6) . . . . 109.1(3) no
F(3) F(5) F(6) F(4) . . . . -54.9(2) no
F(3) F(5) F(15) F(11) . . . . 144.5(3) no
F(3) F(5) F(15) F(13) . . . . -112.5(7) no
F(3) F(5) F(15) F(14) . . . . 9.8(6) no
F(3) F(5) F(15) F(16) . . . . -29.2(4) no
F(3) F(5) F(15) F(17) . . . . -88.5(4) no
F(4) As(1) F(1) F(5) . . . . 15(14) no
F(4) As(1) F(1) F(6) . . . . 105(14) no
F(4) As(1) F(2) F(6) . . . . -90.5(3) no
F(4) As(1) F(3) F(5) . . . . 91.1(2) no
F(4) As(1) F(5) F(6) . . . . 90.5(3) no
F(4) As(1) F(5) F(15) . . . . 23.2(3) no
F(4) As(1) F(6) F(5) . . . . -91.1(2) no
F(4) F(2) As(1) F(5) . . . . 166(8) no
F(4) F(2) As(1) F(6) . . . . 90.5(3) no
F(4) F(2) S(2) F(7) . . . . -71.9(3) no
F(4) F(2) S(2) F(14) . . . . -47.4(2) no
F(4) F(2) S(2) F(17) . . . . 50.4(3) no
F(4) F(2) S(8) F(19) . . . . -97.9(7) no
F(4) F(2) F(1) F(5) . . . . 0.5(3) no
F(4) F(2) F(1) F(6) . . . . 55.4(2) no
F(4) F(2) F(3) F(5) . . . . 55.1(2) no
F(4) F(2) F(6) F(5) . . . . -55.2(2) no
F(4) F(3) As(1) F(5) . . . . -91.1(2) no
F(4) F(3) As(1) F(6) . . . . 136(9) no
F(4) F(3) F(1) F(5) . . . . -54.1(2) no
F(4) F(3) F(1) F(6) . . . . 1.6(3) no
F(4) F(3) F(2) F(6) . . . . -54.6(2) no
F(4) F(3) F(5) F(6) . . . . 54.8(2) no
F(4) F(3) F(5) F(15) . . . . -39.4(3) no
F(4) F(5) As(1) F(6) . . . . -90.5(3) no
F(4) F(5) F(1) F(6) . . . . -54.2(2) no
F(4) F(5) F(15) F(11) . . . . 109.7(3) no
F(4) F(5) F(15) F(13) . . . . -147.3(7) no
F(4) F(5) F(15) F(14) . . . . -25.0(4) no
F(4) F(5) F(15) F(16) . . . . -64.0(3) no
F(4) F(5) F(15) F(17) . . . . -123.3(3) no
F(4) F(6) As(1) F(5) . . . . 91.1(2) no
F(4) F(6) F(1) F(5) . . . . 54.5(2) no
F(4) F(6) F(5) F(15) . . . . 69.7(2) no
F(5) As(1) F(1) F(6) . . . . 90.4(3) no
F(5) As(1) F(2) F(6) . . . . 76(8) no
F(5) As(1) F(4) F(6) . . . . -90.4(3) no
F(5) F(1) As(1) F(6) . . . . -90.4(3) no
F(5) F(1) S(3) F(21) . . . . 118.4(4) no
F(5) F(1) F(2) F(6) . . . . -54.8(3) no
F(5) F(3) As(1) F(6) . . . . -133(9) no
F(5) F(3) F(1) F(6) . . . . 55.7(2) no
F(5) F(3) F(2) F(6) . . . . 0.5(3) no
F(5) F(3) F(4) F(6) . . . . -54.8(2) no
F(5) F(4) As(1) F(6) . . . . 90.4(3) no
F(5) F(4) F(2) F(6) . . . . 54.9(2) no
F(5) F(15) As(3) F(13) . . . . -147.8(4) no
F(5) F(15) As(3) F(14) . . . . 123.2(4) no
F(5) F(15) As(3) F(16) . . . . 32.0(4) no
F(5) F(15) As(3) F(17) . . . . -57.4(4) no
F(5) F(15) As(3) F(18) . . . . -10(27) no
F(5) F(15) F(13) F(14) . . . . 138.3(7) no
F(5) F(15) F(13) F(17) . . . . 27.7(7) no
F(5) F(15) F(13) F(18) . . . . 82.6(8) no
F(5) F(15) F(14) F(13) . . . . -155.2(5) no
F(5) F(15) F(14) F(16) . . . . -46.0(4) no
F(5) F(15) F(14) F(18) . . . . -100.1(4) no
F(5) F(15) F(16) F(14) . . . . 150.9(3) no
F(5) F(15) F(16) F(17) . . . . -99.9(3) no
F(5) F(15) F(16) F(18) . . . . -154.8(3) no
F(5) F(15) F(17) F(13) . . . . -168.5(3) no
F(5) F(15) F(17) F(16) . . . . 82.6(3) no
F(5) F(15) F(17) F(18) . . . . 137.3(3) no
F(6) As(1) F(5) F(15) . . . . -67.3(3) no
F(6) F(1) S(3) F(21) . . . . -154.2(3) no
F(6) F(1) F(5) F(15) . . . . -0.1(6) no
F(6) F(2) S(2) F(7) . . . . -151.6(5) no
F(6) F(2) S(2) F(14) . . . . -127.2(6) no
F(6) F(2) S(2) F(17) . . . . -29.4(6) no
F(6) F(2) S(8) F(19) . . . . 11.9(3) no
F(6) F(4) F(5) F(15) . . . . -103.7(2) no
F(6) F(5) F(15) F(11) . . . . 52.3(3) no
F(6) F(5) F(15) F(13) . . . . 155.4(7) no
F(6) F(5) F(15) F(14) . . . . -82.3(4) no
F(6) F(5) F(15) F(16) . . . . -121.3(3) no
F(6) F(5) F(15) F(17) . . . . 179.3(3) no
F(7) As(2) F(8) F(9) . . . . 90.2(3) no
F(7) As(2) F(8) F(10) . . . . -179.8(3) no
F(7) As(2) F(8) F(12) . . . . -89.4(3) no
F(7) As(2) F(9) F(8) . . . . -90.0(3) no
F(7) As(2) F(9) F(10) . . . . -179.5(3) no
F(7) As(2) F(9) F(11) . . . . 89.5(3) no
F(7) As(2) F(10) F(8) . . . . 23(31) no
F(7) As(2) F(10) F(9) . . . . 111(31) no
F(7) As(2) F(10) F(11) . . . . -161(31) no
F(7) As(2) F(10) F(12) . . . . -68(31) no
F(7) As(2) F(11) F(9) . . . . -90.2(3) no
F(7) As(2) F(11) F(10) . . . . 179.8(3) no
F(7) As(2) F(11) F(12) . . . . 89.3(3) no
F(7) As(2) F(11) F(15) . . . . 164(1) no
F(7) As(2) F(12) F(8) . . . . 90.0(3) no
F(7) As(2) F(12) F(10) . . . . 179.5(3) no
F(7) As(2) F(12) F(11) . . . . -89.4(3) no
F(7) S(1) S(2) F(14) . . . . 69.4(2) no
F(7) S(1) S(2) F(17) . . . . -59.6(4) no
F(7) S(1) S(5) F(8) . . . . -10.8(2) no
F(7) S(1) S(5) F(22) . . . . -22.7(2) no
F(7) S(1) S(7) F(10) . . . . 16.4(4) no
F(7) S(1) S(8) F(19) . . . . -33(2) no
F(7) S(2) S(1) F(22) . . . . 51.0(3) no
F(7) S(2) S(3) F(21) . . . . 82.6(6) no
F(7) S(2) S(4) F(18) . . . . 99.2(2) no
F(7) S(2) S(4) F(24) . . . . 28.4(2) no
F(7) F(8) As(2) F(9) . . . . -90.2(3) no
F(7) F(8) As(2) F(10) . . . . 179.8(3) no
F(7) F(8) As(2) F(11) . . . . -83(4) no
F(7) F(8) As(2) F(12) . . . . 89.4(3) no
F(7) F(8) S(5) F(22) . . . . -176.0(4) no
F(7) F(8) F(9) F(10) . . . . 109.4(3) no
F(7) F(8) F(9) F(11) . . . . 54.2(3) no
F(7) F(8) F(10) F(9) . . . . -55.7(3) no
F(7) F(8) F(10) F(11) . . . . -3.0(3) no
F(7) F(8) F(10) F(12) . . . . 53.1(3) no
F(7) F(8) F(12) F(10) . . . . -111.7(3) no
F(7) F(8) F(12) F(11) . . . . -55.6(3) no
F(7) F(9) As(2) F(8) . . . . 90.0(3) no
F(7) F(9) As(2) F(10) . . . . 179.5(3) no
F(7) F(9) As(2) F(11) . . . . -89.5(3) no
F(7) F(9) As(2) F(12) . . . . 58(23) no
F(7) F(9) F(8) F(10) . . . . -109.4(3) no
F(7) F(9) F(8) F(12) . . . . -54.3(2) no
F(7) F(9) F(10) F(8) . . . . 55.1(3) no
F(7) F(9) F(10) F(11) . . . . -55.2(3) no
F(7) F(9) F(10) F(12) . . . . 0.1(3) no
F(7) F(9) F(11) F(10) . . . . 108.8(3) no
F(7) F(9) F(11) F(12) . . . . 54.4(2) no
F(7) F(9) F(11) F(15) . . . . -159.5(5) no
F(7) F(11) As(2) F(8) . . . . 83(4) no
F(7) F(11) As(2) F(9) . . . . 90.2(3) no
F(7) F(11) As(2) F(10) . . . . -179.8(3) no
F(7) F(11) As(2) F(12) . . . . -89.3(3) no
F(7) F(11) F(9) F(8) . . . . -54.3(2) no
F(7) F(11) F(9) F(10) . . . . -108.8(3) no
F(7) F(11) F(10) F(8) . . . . 3.1(3) no
F(7) F(11) F(10) F(9) . . . . 56.3(3) no
F(7) F(11) F(10) F(12) . . . . -52.6(3) no
F(7) F(11) F(12) F(8) . . . . 56.3(3) no
F(7) F(11) F(12) F(10) . . . . 112.2(3) no
F(7) F(12) As(2) F(8) . . . . -90.0(3) no
F(7) F(12) As(2) F(9) . . . . -58(23) no
F(7) F(12) As(2) F(10) . . . . -179.5(3) no
F(7) F(12) As(2) F(11) . . . . 89.4(3) no
F(7) F(12) F(8) F(9) . . . . 55.7(3) no
F(7) F(12) F(8) F(10) . . . . 111.7(3) no
F(7) F(12) F(10) F(8) . . . . -54.1(3) no
F(7) F(12) F(10) F(9) . . . . -0.1(3) no
F(7) F(12) F(10) F(11) . . . . 53.2(3) no
F(7) F(12) F(11) F(9) . . . . -56.5(3) no
F(7) F(12) F(11) F(10) . . . . -112.2(3) no
F(7) F(12) F(11) F(15) . . . . 152.7(4) no
F(8) As(2) F(7) F(9) . . . . -88.1(3) no
F(8) As(2) F(7) F(11) . . . . -175.8(4) no
F(8) As(2) F(7) F(12) . . . . 91.2(4) no
F(8) As(2) F(9) F(10) . . . . -89.5(3) no
F(8) As(2) F(9) F(11) . . . . 179.4(3) no
F(8) As(2) F(10) F(9) . . . . 88.1(3) no
F(8) As(2) F(10) F(11) . . . . 175.8(4) no
F(8) As(2) F(10) F(12) . . . . -91.2(4) no
F(8) As(2) F(11) F(9) . . . . -8(4) no
F(8) As(2) F(11) F(10) . . . . -97(4) no
F(8) As(2) F(11) F(12) . . . . 172(4) no
F(8) As(2) F(11) F(15) . . . . -114(4) no
F(8) As(2) F(12) F(10) . . . . 89.6(3) no
F(8) As(2) F(12) F(11) . . . . -179.4(3) no
F(8) S(5) S(1) F(22) . . . . 77.3(2) no
F(8) S(5) S(4) F(18) . . . . -56.2(9) no
F(8) S(5) S(4) F(24) . . . . -66.7(2) no
F(8) S(5) S(7) F(10) . . . . 111.8(2) no
F(8) F(7) As(2) F(9) . . . . 88.1(3) no
F(8) F(7) As(2) F(10) . . . . -23(31) no
F(8) F(7) As(2) F(11) . . . . 175.8(4) no
F(8) F(7) As(2) F(12) . . . . -91.2(4) no
F(8) F(7) S(1) F(22) . . . . -62.5(2) no
F(8) F(7) S(2) F(14) . . . . -168.6(3) no
F(8) F(7) S(2) F(17) . . . . 88.3(3) no
F(8) F(7) F(9) F(10) . . . . -54.9(3) no
F(8) F(7) F(9) F(11) . . . . -110.9(3) no
F(8) F(7) F(11) F(9) . . . . 52.7(3) no
F(8) F(7) F(11) F(10) . . . . -3.0(3) no
F(8) F(7) F(11) F(12) . . . . -55.8(3) no
F(8) F(7) F(11) F(15) . . . . -166(1) no
F(8) F(7) F(12) F(10) . . . . 53.6(3) no
F(8) F(7) F(12) F(11) . . . . 107.3(3) no
F(8) F(9) As(2) F(10) . . . . 89.5(3) no
F(8) F(9) As(2) F(11) . . . . -179.4(3) no
F(8) F(9) As(2) F(12) . . . . -32(23) no
F(8) F(9) F(7) F(11) . . . . 110.9(3) no
F(8) F(9) F(7) F(12) . . . . 54.8(3) no
F(8) F(9) F(10) F(11) . . . . -110.3(3) no
F(8) F(9) F(10) F(12) . . . . -55.0(3) no
F(8) F(9) F(11) F(10) . . . . 54.5(2) no
F(8) F(9) F(11) F(12) . . . . 0.1(3) no
F(8) F(9) F(11) F(15) . . . . 146.1(4) no
F(8) F(10) As(2) F(9) . . . . -88.1(3) no
F(8) F(10) As(2) F(11) . . . . -175.8(4) no
F(8) F(10) As(2) F(12) . . . . 91.2(4) no
F(8) F(10) F(9) F(11) . . . . 110.3(3) no
F(8) F(10) F(11) F(9) . . . . -53.3(3) no
F(8) F(10) F(11) F(12) . . . . 55.7(3) no
F(8) F(10) F(11) F(15) . . . . 175.8(4) no
F(8) F(10) F(12) F(11) . . . . -107.3(3) no
F(8) F(12) As(2) F(9) . . . . 32(23) no
F(8) F(12) As(2) F(10) . . . . -89.6(3) no
F(8) F(12) As(2) F(11) . . . . 179.4(3) no
F(8) F(12) F(7) F(9) . . . . -53.5(3) no
F(8) F(12) F(7) F(11) . . . . -107.3(3) no
F(8) F(12) F(10) F(9) . . . . 54.0(3) no
F(8) F(12) F(10) F(11) . . . . 107.3(3) no
F(8) F(12) F(11) F(9) . . . . -0.1(3) no
F(8) F(12) F(11) F(10) . . . . -55.8(2) no
F(8) F(12) F(11) F(15) . . . . -151.0(4) no
F(9) As(2) F(7) F(11) . . . . -87.7(4) no
F(9) As(2) F(7) F(12) . . . . 179.3(4) no
F(9) As(2) F(8) F(10) . . . . 90.0(3) no
F(9) As(2) F(8) F(12) . . . . -179.6(3) no
F(9) As(2) F(10) F(11) . . . . 87.7(4) no
F(9) As(2) F(10) F(12) . . . . -179.3(4) no
F(9) As(2) F(11) F(10) . . . . -89.9(3) no
F(9) As(2) F(11) F(12) . . . . 179.6(3) no
F(9) As(2) F(11) F(15) . . . . -106(1) no
F(9) As(2) F(12) F(10) . . . . 121(23) no
F(9) As(2) F(12) F(11) . . . . -148(23) no
F(9) F(7) As(2) F(10) . . . . -111(31) no
F(9) F(7) As(2) F(11) . . . . 87.7(4) no
F(9) F(7) As(2) F(12) . . . . -179.3(4) no
F(9) F(7) S(1) F(22) . . . . -12.5(2) no
F(9) F(7) S(2) F(14) . . . . -143.8(4) no
F(9) F(7) S(2) F(17) . . . . 113.1(4) no
F(9) F(7) F(8) F(10) . . . . 55.7(3) no
F(9) F(7) F(8) F(12) . . . . 109.3(3) no
F(9) F(7) F(11) F(10) . . . . -55.8(3) no
F(9) F(7) F(11) F(12) . . . . -108.5(3) no
F(9) F(7) F(11) F(15) . . . . 142(1) no
F(9) F(7) F(12) F(10) . . . . 0.1(3) no
F(9) F(7) F(12) F(11) . . . . 53.8(3) no
F(9) F(8) As(2) F(10) . . . . -90.0(3) no
F(9) F(8) As(2) F(11) . . . . 8(4) no
F(9) F(8) As(2) F(12) . . . . 179.6(3) no
F(9) F(8) S(5) F(22) . . . . 107.8(4) no
F(9) F(8) F(7) F(11) . . . . -52.6(3) no
F(9) F(8) F(7) F(12) . . . . -109.3(3) no
F(9) F(8) F(10) F(11) . . . . 52.7(3) no
F(9) F(8) F(10) F(12) . . . . 108.8(3) no
F(9) F(8) F(12) F(10) . . . . -56.0(2) no
F(9) F(8) F(12) F(11) . . . . 0.1(3) no
F(9) F(10) As(2) F(11) . . . . -87.7(4) no
F(9) F(10) As(2) F(12) . . . . 179.3(4) no
F(9) F(10) F(8) F(12) . . . . -108.8(3) no
F(9) F(10) F(11) F(12) . . . . 108.9(3) no
F(9) F(10) F(11) F(15) . . . . -130.9(4) no
F(9) F(10) F(12) F(11) . . . . -53.4(3) no
F(9) F(11) As(2) F(10) . . . . 89.9(3) no
F(9) F(11) As(2) F(12) . . . . -179.6(3) no
F(9) F(11) F(7) F(12) . . . . 108.5(3) no
F(9) F(11) F(10) F(12) . . . . -108.9(3) no
F(9) F(11) F(12) F(10) . . . . 55.7(3) no
F(10) As(2) F(7) F(11) . . . . 161(31) no
F(10) As(2) F(7) F(12) . . . . 68(31) no
F(10) As(2) F(8) F(12) . . . . 90.4(3) no
F(10) As(2) F(9) F(11) . . . . -91.0(3) no
F(10) As(2) F(11) F(12) . . . . -90.5(3) no
F(10) As(2) F(11) F(15) . . . . -16(1) no
F(10) As(2) F(12) F(11) . . . . 91.0(3) no
F(10) F(8) As(2) F(11) . . . . 97(4) no
F(10) F(8) As(2) F(12) . . . . -90.4(3) no
F(10) F(8) S(5) F(22) . . . . -11.5(6) no
F(10) F(8) F(7) F(11) . . . . 3.1(3) no
F(10) F(8) F(7) F(12) . . . . -53.7(3) no
F(10) F(8) F(9) F(11) . . . . -55.3(3) no
F(10) F(8) F(12) F(11) . . . . 56.1(3) no
F(10) F(9) As(2) F(11) . . . . 91.0(3) no
F(10) F(9) As(2) F(12) . . . . -121(23) no
F(10) F(9) F(7) F(11) . . . . 56.0(3) no
F(10) F(9) F(7) F(12) . . . . -0.1(3) no
F(10) F(9) F(8) F(12) . . . . 55.1(2) no
F(10) F(9) F(11) F(12) . . . . -54.4(2) no
F(10) F(9) F(11) F(15) . . . . 91.6(4) no
F(10) F(11) As(2) F(12) . . . . 90.5(3) no
F(10) F(11) F(7) F(12) . . . . 52.7(3) no
F(10) F(12) As(2) F(11) . . . . -91.0(3) no
F(10) F(12) F(7) F(11) . . . . -53.7(3) no
F(10) F(12) F(11) F(15) . . . . -95.2(4) no
F(11) As(2) F(7) F(12) . . . . -93.0(4) no
F(11) As(2) F(8) F(12) . . . . -172(4) no
F(11) As(2) F(10) F(12) . . . . 93.0(4) no
F(11) F(7) As(2) F(12) . . . . 93.0(4) no
F(11) F(7) S(1) F(22) . . . . -38.5(8) no
F(11) F(7) S(2) F(14) . . . . 119.6(5) no
F(11) F(7) S(2) F(17) . . . . 16.6(5) no
F(11) F(7) F(8) F(12) . . . . 56.7(3) no
F(11) F(9) As(2) F(12) . . . . 148(23) no
F(11) F(9) F(7) F(12) . . . . -56.1(3) no
F(11) F(9) F(8) F(12) . . . . -0.1(3) no
F(11) F(9) F(10) F(12) . . . . 55.4(3) no
F(11) F(10) As(2) F(12) . . . . -93.0(4) no
F(11) F(10) F(8) F(12) . . . . -56.1(3) no
F(12) As(2) F(11) F(15) . . . . 74(1) no
F(12) F(7) S(1) F(22) . . . . -106.4(2) no
F(12) F(7) S(2) F(14) . . . . 131.2(3) no
F(12) F(7) S(2) F(17) . . . . 28.1(3) no
F(12) F(7) F(11) F(15) . . . . -110(1) no
F(12) F(8) S(5) F(22) . . . . -105.1(4) no
F(12) F(10) F(11) F(15) . . . . 120.2(4) no
F(13) As(3) F(14) F(15) . . . . -90.4(4) no
F(13) As(3) F(14) F(16) . . . . -179.7(4) no
F(13) As(3) F(14) F(18) . . . . 90.1(4) no
F(13) As(3) F(15) F(14) . . . . 89.1(3) no
F(13) As(3) F(15) F(16) . . . . -179.7(3) no
F(13) As(3) F(15) F(17) . . . . -90.3(4) no
F(13) As(3) F(16) F(14) . . . . 129(52) no
F(13) As(3) F(16) F(15) . . . . 38(52) no
F(13) As(3) F(16) F(17) . . . . -51(52) no
F(13) As(3) F(16) F(18) . . . . -141(52) no
F(13) As(3) F(17) F(15) . . . . 90.4(4) no
F(13) As(3) F(17) F(16) . . . . 179.7(4) no
F(13) As(3) F(17) F(18) . . . . -90.1(4) no
F(13) As(3) F(18) F(14) . . . . -89.1(3) no
F(13) As(3) F(18) F(16) . . . . 179.7(3) no
F(13) As(3) F(18) F(17) . . . . 90.3(4) no
F(13) F(14) As(3) F(15) . . . . 90.4(4) no
F(13) F(14) As(3) F(16) . . . . 179.7(4) no
F(13) F(14) As(3) F(17) . . . . -31(26) no
F(13) F(14) As(3) F(18) . . . . -90.1(4) no
F(13) F(14) F(15) F(16) . . . . -109.1(3) no
F(13) F(14) F(15) F(17) . . . . -54.2(3) no
F(13) F(14) F(16) F(15) . . . . 54.8(3) no
F(13) F(14) F(16) F(17) . . . . -0.5(3) no
F(13) F(14) F(16) F(18) . . . . -55.1(3) no
F(13) F(14) F(18) F(16) . . . . 108.5(3) no
F(13) F(14) F(18) F(17) . . . . 54.2(3) no
F(13) F(15) As(3) F(14) . . . . -89.1(3) no
F(13) F(15) As(3) F(16) . . . . 179.7(3) no
F(13) F(15) As(3) F(17) . . . . 90.3(4) no
F(13) F(15) As(3) F(18) . . . . 138(27) no
F(13) F(15) F(14) F(16) . . . . 109.1(3) no
F(13) F(15) F(14) F(18) . . . . 55.0(3) no
F(13) F(15) F(16) F(14) . . . . -54.2(3) no
F(13) F(15) F(16) F(17) . . . . 55.1(3) no
F(13) F(15) F(16) F(18) . . . . 0.2(3) no
F(13) F(15) F(17) F(16) . . . . -108.9(3) no
F(13) F(15) F(17) F(18) . . . . -54.2(3) no
F(13) F(17) As(3) F(14) . . . . 31(26) no
F(13) F(17) As(3) F(15) . . . . -90.4(4) no
F(13) F(17) As(3) F(16) . . . . -179.7(4) no
F(13) F(17) As(3) F(18) . . . . 90.1(4) no
F(13) F(17) F(15) F(14) . . . . 53.4(3) no
F(13) F(17) F(15) F(16) . . . . 108.9(3) no
F(13) F(17) F(16) F(14) . . . . 0.5(3) no
F(13) F(17) F(16) F(15) . . . . -54.7(3) no
F(13) F(17) F(16) F(18) . . . . 54.7(3) no
F(13) F(17) F(18) F(14) . . . . -53.6(3) no
F(13) F(17) F(18) F(16) . . . . -108.6(3) no
F(13) F(18) As(3) F(14) . . . . 89.1(3) no
F(13) F(18) As(3) F(15) . . . . -138(27) no
F(13) F(18) As(3) F(16) . . . . -179.7(3) no
F(13) F(18) As(3) F(17) . . . . -90.3(4) no
F(13) F(18) F(14) F(15) . . . . -55.0(3) no
F(13) F(18) F(14) F(16) . . . . -108.5(3) no
F(13) F(18) F(16) F(14) . . . . 54.7(3) no
F(13) F(18) F(16) F(15) . . . . -0.2(3) no
F(13) F(18) F(16) F(17) . . . . -55.4(3) no
F(13) F(18) F(17) F(15) . . . . 54.4(3) no
F(13) F(18) F(17) F(16) . . . . 108.6(3) no
F(14) As(3) F(13) F(15) . . . . 90.6(3) no
F(14) As(3) F(13) F(17) . . . . -179.6(3) no
F(14) As(3) F(13) F(18) . . . . -89.9(3) no
F(14) As(3) F(15) F(16) . . . . 91.2(3) no
F(14) As(3) F(15) F(17) . . . . -179.4(3) no
F(14) As(3) F(16) F(15) . . . . -90.6(3) no
F(14) As(3) F(16) F(17) . . . . 179.6(3) no
F(14) As(3) F(16) F(18) . . . . 89.9(3) no
F(14) As(3) F(17) F(15) . . . . 121(26) no
F(14) As(3) F(17) F(16) . . . . -149(26) no
F(14) As(3) F(17) F(18) . . . . -59(26) no
F(14) As(3) F(18) F(16) . . . . -91.2(3) no
F(14) As(3) F(18) F(17) . . . . 179.4(3) no
F(14) F(13) As(3) F(15) . . . . -90.6(3) no
F(14) F(13) As(3) F(16) . . . . -129(52) no
F(14) F(13) As(3) F(17) . . . . 179.6(3) no
F(14) F(13) As(3) F(18) . . . . 89.9(3) no
F(14) F(13) F(15) F(16) . . . . 55.6(3) no
F(14) F(13) F(15) F(17) . . . . 110.6(3) no
F(14) F(13) F(17) F(15) . . . . -55.0(3) no
F(14) F(13) F(17) F(16) . . . . -0.5(3) no
F(14) F(13) F(17) F(18) . . . . 54.6(3) no
F(14) F(13) F(18) F(16) . . . . -55.8(3) no
F(14) F(13) F(18) F(17) . . . . -110.8(3) no
F(14) F(15) As(3) F(16) . . . . -91.2(3) no
F(14) F(15) As(3) F(17) . . . . 179.4(3) no
F(14) F(15) As(3) F(18) . . . . -133(27) no
F(14) F(15) F(13) F(17) . . . . -110.6(3) no
F(14) F(15) F(13) F(18) . . . . -55.7(3) no
F(14) F(15) F(16) F(17) . . . . 109.3(3) no
F(14) F(15) F(16) F(18) . . . . 54.3(3) no
F(14) F(15) F(17) F(16) . . . . -55.5(3) no
F(14) F(15) F(17) F(18) . . . . -0.8(3) no
F(14) F(16) As(3) F(15) . . . . 90.6(3) no
F(14) F(16) As(3) F(17) . . . . -179.6(3) no
F(14) F(16) As(3) F(18) . . . . -89.9(3) no
F(14) F(16) S(9) F(24) . . . . 63.7(4) no
F(14) F(16) F(15) F(17) . . . . -109.3(3) no
F(14) F(16) F(17) F(15) . . . . 55.2(3) no
F(14) F(16) F(17) F(18) . . . . -54.3(3) no
F(14) F(16) F(18) F(17) . . . . 110.1(3) no
F(14) F(18) As(3) F(15) . . . . 133(27) no
F(14) F(18) As(3) F(16) . . . . 91.2(3) no
F(14) F(18) As(3) F(17) . . . . -179.4(3) no
F(14) F(18) F(13) F(15) . . . . 56.0(3) no
F(14) F(18) F(13) F(17) . . . . 110.8(3) no
F(14) F(18) F(16) F(15) . . . . -54.9(3) no
F(14) F(18) F(16) F(17) . . . . -110.1(3) no
F(14) F(18) F(17) F(15) . . . . 0.8(3) no
F(14) F(18) F(17) F(16) . . . . 55.0(3) no
F(15) As(3) F(13) F(17) . . . . 89.8(3) no
F(15) As(3) F(13) F(18) . . . . 179.5(3) no
F(15) As(3) F(14) F(16) . . . . -89.2(3) no
F(15) As(3) F(14) F(18) . . . . -179.5(4) no
F(15) As(3) F(16) F(17) . . . . -89.8(3) no
F(15) As(3) F(16) F(18) . . . . -179.5(3) no
F(15) As(3) F(17) F(16) . . . . 89.2(3) no
F(15) As(3) F(17) F(18) . . . . 179.5(4) no
F(15) As(3) F(18) F(16) . . . . 42(27) no
F(15) As(3) F(18) F(17) . . . . -47(27) no
F(15) F(13) As(3) F(16) . . . . -38(52) no
F(15) F(13) As(3) F(17) . . . . -89.8(3) no
F(15) F(13) As(3) F(18) . . . . -179.5(3) no
F(15) F(13) F(14) F(16) . . . . -53.9(3) no
F(15) F(13) F(14) F(18) . . . . -108.7(3) no
F(15) F(13) F(17) F(16) . . . . 54.5(3) no
F(15) F(13) F(17) F(18) . . . . 109.6(3) no
F(15) F(13) F(18) F(16) . . . . 0.2(3) no
F(15) F(13) F(18) F(17) . . . . -54.8(3) no
F(15) F(14) As(3) F(16) . . . . 89.2(3) no
F(15) F(14) As(3) F(17) . . . . -121(26) no
F(15) F(14) As(3) F(18) . . . . 179.5(4) no
F(15) F(14) F(13) F(17) . . . . 54.4(3) no
F(15) F(14) F(13) F(18) . . . . 108.7(3) no
F(15) F(14) F(16) F(17) . . . . -55.3(3) no
F(15) F(14) F(16) F(18) . . . . -109.9(3) no
F(15) F(14) F(18) F(16) . . . . 53.5(3) no
F(15) F(14) F(18) F(17) . . . . -0.8(3) no
F(15) F(16) As(3) F(17) . . . . 89.8(3) no
F(15) F(16) As(3) F(18) . . . . 179.5(3) no
F(15) F(16) S(9) F(24) . . . . -155(2) no
F(15) F(16) F(14) F(18) . . . . 109.9(3) no
F(15) F(16) F(17) F(18) . . . . -109.5(3) no
F(15) F(16) F(18) F(17) . . . . 55.2(3) no
F(15) F(17) As(3) F(16) . . . . -89.2(3) no
F(15) F(17) As(3) F(18) . . . . -179.5(4) no
F(15) F(17) F(13) F(18) . . . . -109.6(3) no
F(15) F(17) F(16) F(18) . . . . 109.5(3) no
F(15) F(17) F(18) F(16) . . . . -54.2(3) no
F(16) As(3) F(13) F(17) . . . . 51(52) no
F(16) As(3) F(13) F(18) . . . . 141(52) no
F(16) As(3) F(14) F(18) . . . . -90.2(4) no
F(16) As(3) F(15) F(17) . . . . 89.4(3) no
F(16) As(3) F(17) F(18) . . . . 90.2(4) no
F(16) As(3) F(18) F(17) . . . . -89.4(3) no
F(16) F(14) As(3) F(17) . . . . 149(26) no
F(16) F(14) As(3) F(18) . . . . 90.2(4) no
F(16) F(14) F(13) F(17) . . . . 0.5(3) no
F(16) F(14) F(13) F(18) . . . . 54.8(3) no
F(16) F(14) F(15) F(17) . . . . 54.9(3) no
F(16) F(14) F(18) F(17) . . . . -54.3(3) no
F(16) F(15) As(3) F(17) . . . . -89.4(3) no
F(16) F(15) As(3) F(18) . . . . -42(27) no
F(16) F(15) F(13) F(17) . . . . -55.0(3) no
F(16) F(15) F(13) F(18) . . . . -0.2(3) no
F(16) F(15) F(14) F(18) . . . . -54.1(3) no
F(16) F(15) F(17) F(18) . . . . 54.7(3) no
F(16) F(17) As(3) F(18) . . . . -90.2(4) no
F(16) F(17) F(13) F(18) . . . . -55.1(3) no
F(16) F(18) As(3) F(17) . . . . 89.4(3) no
F(16) F(18) F(13) F(17) . . . . 55.0(3) no
F(17) As(3) F(13) F(18) . . . . 89.7(3) no
F(17) As(3) F(14) F(18) . . . . 59(26) no
F(17) As(3) F(16) F(18) . . . . -89.7(3) no
F(17) F(13) As(3) F(18) . . . . -89.7(3) no
F(17) F(13) F(14) F(18) . . . . -54.3(3) no
F(17) F(15) As(3) F(18) . . . . 47(27) no
F(17) F(15) F(13) F(18) . . . . 54.9(3) no
F(17) F(15) F(14) F(18) . . . . 0.8(3) no
F(17) F(15) F(16) F(18) . . . . -54.9(3) no
F(17) F(16) As(3) F(18) . . . . 89.7(3) no
F(17) F(16) S(9) F(24) . . . . -57.8(4) no
F(17) F(16) F(14) F(18) . . . . 54.6(3) no
F(18) F(16) S(9) F(24) . . . . 3.9(3) no
F(19) As(4) F(20) F(21) . . . . 89.7(3) no
F(19) As(4) F(20) F(22) . . . . -179.8(3) no
F(19) As(4) F(20) F(24) . . . . -89.5(3) no
F(19) As(4) F(21) F(20) . . . . -89.9(3) no
F(19) As(4) F(21) F(22) . . . . -179.9(3) no
F(19) As(4) F(21) F(23) . . . . 89.7(3) no
F(19) As(4) F(22) F(20) . . . . 50(87) no
F(19) As(4) F(22) F(21) . . . . 141(87) no
F(19) As(4) F(22) F(23) . . . . -129(87) no
F(19) As(4) F(22) F(24) . . . . -39(87) no
F(19) As(4) F(23) F(21) . . . . -89.7(3) no
F(19) As(4) F(23) F(22) . . . . 179.8(3) no
F(19) As(4) F(23) F(24) . . . . 89.5(3) no
F(19) As(4) F(24) F(20) . . . . 90.0(3) no
F(19) As(4) F(24) F(22) . . . . 179.9(3) no
F(19) As(4) F(24) F(23) . . . . -89.7(3) no
F(19) S(8) S(1) F(22) . . . . -158(2) no
F(19) F(20) As(4) F(21) . . . . -89.7(3) no
F(19) F(20) As(4) F(22) . . . . 179.8(3) no
F(19) F(20) As(4) F(23) . . . . 64(20) no
F(19) F(20) As(4) F(24) . . . . 89.5(3) no
F(19) F(20) F(21) F(22) . . . . 110.5(3) no
F(19) F(20) F(21) F(23) . . . . 55.2(3) no
F(19) F(20) F(22) F(21) . . . . -53.8(3) no
F(19) F(20) F(22) F(23) . . . . 0.4(3) no
F(19) F(20) F(22) F(24) . . . . 54.7(2) no
F(19) F(20) F(24) F(22) . . . . -109.5(3) no
F(19) F(20) F(24) F(23) . . . . -54.7(3) no
F(19) F(21) As(4) F(20) . . . . 89.9(3) no
F(19) F(21) As(4) F(22) . . . . 179.9(3) no
F(19) F(21) As(4) F(23) . . . . -89.7(3) no
F(19) F(21) As(4) F(24) . . . . -20(24) no
F(19) F(21) F(20) F(22) . . . . -110.5(3) no
F(19) F(21) F(20) F(24) . . . . -55.0(3) no
F(19) F(21) F(22) F(20) . . . . 54.3(3) no
F(19) F(21) F(22) F(23) . . . . -55.1(3) no
F(19) F(21) F(22) F(24) . . . . -0.3(3) no
F(19) F(21) F(23) F(22) . . . . 109.6(3) no
F(19) F(21) F(23) F(24) . . . . 54.7(3) no
F(19) F(23) As(4) F(20) . . . . -64(20) no
F(19) F(23) As(4) F(21) . . . . 89.7(3) no
F(19) F(23) As(4) F(22) . . . . -179.8(3) no
F(19) F(23) As(4) F(24) . . . . -89.5(3) no
F(19) F(23) F(21) F(20) . . . . -55.0(2) no
F(19) F(23) F(21) F(22) . . . . -109.6(3) no
F(19) F(23) F(22) F(20) . . . . -0.4(3) no
F(19) F(23) F(22) F(21) . . . . 54.6(3) no
F(19) F(23) F(22) F(24) . . . . -54.4(3) no
F(19) F(23) F(24) F(20) . . . . 55.1(3) no
F(19) F(23) F(24) F(22) . . . . 109.8(3) no
F(19) F(24) As(4) F(20) . . . . -90.0(3) no
F(19) F(24) As(4) F(21) . . . . 20(24) no
F(19) F(24) As(4) F(22) . . . . -179.9(3) no
F(19) F(24) As(4) F(23) . . . . 89.7(3) no
F(19) F(24) F(20) F(21) . . . . 54.5(2) no
F(19) F(24) F(20) F(22) . . . . 109.5(3) no
F(19) F(24) F(22) F(20) . . . . -55.2(2) no
F(19) F(24) F(22) F(21) . . . . 0.3(3) no
F(19) F(24) F(22) F(23) . . . . 54.7(3) no
F(19) F(24) F(23) F(21) . . . . -54.8(3) no
F(19) F(24) F(23) F(22) . . . . -109.8(3) no
F(20) As(4) F(19) F(21) . . . . -91.2(3) no
F(20) As(4) F(19) F(23) . . . . 179.2(3) no
F(20) As(4) F(19) F(24) . . . . 89.1(3) no
F(20) As(4) F(21) F(22) . . . . -89.9(3) no
F(20) As(4) F(21) F(23) . . . . 179.6(3) no
F(20) As(4) F(22) F(21) . . . . 91.2(3) no
F(20) As(4) F(22) F(23) . . . . -179.2(3) no
F(20) As(4) F(22) F(24) . . . . -89.1(3) no
F(20) As(4) F(23) F(21) . . . . -154(20) no
F(20) As(4) F(23) F(22) . . . . 116(20) no
F(20) As(4) F(23) F(24) . . . . 26(20) no
F(20) As(4) F(24) F(22) . . . . 89.9(3) no
F(20) As(4) F(24) F(23) . . . . -179.6(3) no
F(20) F(19) As(4) F(21) . . . . 91.2(3) no
F(20) F(19) As(4) F(22) . . . . -50(87) no
F(20) F(19) As(4) F(23) . . . . -179.2(3) no
F(20) F(19) As(4) F(24) . . . . -89.1(3) no
F(20) F(19) F(21) F(22) . . . . -54.1(2) no
F(20) F(19) F(21) F(23) . . . . -109.3(3) no
F(20) F(19) F(23) F(21) . . . . 55.1(3) no
F(20) F(19) F(23) F(22) . . . . 0.4(3) no
F(20) F(19) F(23) F(24) . . . . -54.0(3) no
F(20) F(19) F(24) F(22) . . . . 54.9(2) no
F(20) F(19) F(24) F(23) . . . . 109.8(3) no
F(20) F(21) As(4) F(22) . . . . 89.9(3) no
F(20) F(21) As(4) F(23) . . . . -179.6(3) no
F(20) F(21) As(4) F(24) . . . . -110(24) no
F(20) F(21) F(19) F(23) . . . . 109.3(3) no
F(20) F(21) F(19) F(24) . . . . 54.4(2) no
F(20) F(21) F(22) F(23) . . . . -109.4(3) no
F(20) F(21) F(22) F(24) . . . . -54.6(2) no
F(20) F(21) F(23) F(22) . . . . 54.7(2) no
F(20) F(21) F(23) F(24) . . . . -0.3(3) no
F(20) F(22) As(4) F(21) . . . . -91.2(3) no
F(20) F(22) As(4) F(23) . . . . 179.2(3) no
F(20) F(22) As(4) F(24) . . . . 89.1(3) no
F(20) F(22) F(21) F(23) . . . . 109.4(3) no
F(20) F(22) F(23) F(21) . . . . -55.0(3) no
F(20) F(22) F(23) F(24) . . . . 53.9(3) no
F(20) F(22) F(24) F(23) . . . . -109.9(3) no
F(20) F(24) As(4) F(21) . . . . 110(24) no
F(20) F(24) As(4) F(22) . . . . -89.9(3) no
F(20) F(24) As(4) F(23) . . . . 179.6(3) no
F(20) F(24) F(19) F(21) . . . . -55.2(3) no
F(20) F(24) F(19) F(23) . . . . -109.8(3) no
F(20) F(24) F(22) F(21) . . . . 55.5(3) no
F(20) F(24) F(22) F(23) . . . . 109.9(3) no
F(20) F(24) F(23) F(21) . . . . 0.3(3) no
F(20) F(24) F(23) F(22) . . . . -54.8(3) no
F(21) As(4) F(19) F(23) . . . . -89.6(3) no
F(21) As(4) F(19) F(24) . . . . -179.7(3) no
F(21) As(4) F(20) F(22) . . . . 90.4(3) no
F(21) As(4) F(20) F(24) . . . . -179.2(3) no
F(21) As(4) F(22) F(23) . . . . 89.6(3) no
F(21) As(4) F(22) F(24) . . . . 179.7(3) no
F(21) As(4) F(23) F(22) . . . . -90.4(3) no
F(21) As(4) F(23) F(24) . . . . 179.2(3) no
F(21) As(4) F(24) F(22) . . . . -160(24) no
F(21) As(4) F(24) F(23) . . . . -70(24) no
F(21) F(19) As(4) F(22) . . . . -141(87) no
F(21) F(19) As(4) F(23) . . . . 89.6(3) no
F(21) F(19) As(4) F(24) . . . . 179.7(3) no
F(21) F(19) F(20) F(22) . . . . 54.0(3) no
F(21) F(19) F(20) F(24) . . . . 109.1(3) no
F(21) F(19) F(23) F(22) . . . . -54.7(3) no
F(21) F(19) F(23) F(24) . . . . -109.2(3) no
F(21) F(19) F(24) F(22) . . . . -0.3(3) no
F(21) F(19) F(24) F(23) . . . . 54.6(3) no
F(21) F(20) As(4) F(22) . . . . -90.4(3) no
F(21) F(20) As(4) F(23) . . . . 154(20) no
F(21) F(20) As(4) F(24) . . . . 179.2(3) no
F(21) F(20) F(19) F(23) . . . . -54.5(3) no
F(21) F(20) F(19) F(24) . . . . -109.1(3) no
F(21) F(20) F(22) F(23) . . . . 54.2(3) no
F(21) F(20) F(22) F(24) . . . . 108.5(3) no
F(21) F(20) F(24) F(22) . . . . -55.1(2) no
F(21) F(20) F(24) F(23) . . . . -0.3(3) no
F(21) F(22) As(4) F(23) . . . . -89.6(3) no
F(21) F(22) As(4) F(24) . . . . -179.7(3) no
F(21) F(22) F(20) F(24) . . . . -108.5(3) no
F(21) F(22) F(23) F(24) . . . . 108.9(3) no
F(21) F(22) F(24) F(23) . . . . -54.4(3) no
F(21) F(23) As(4) F(22) . . . . 90.4(3) no
F(21) F(23) As(4) F(24) . . . . -179.2(3) no
F(21) F(23) F(19) F(24) . . . . 109.2(3) no
F(21) F(23) F(22) F(24) . . . . -108.9(3) no
F(21) F(23) F(24) F(22) . . . . 55.0(3) no
F(22) As(4) F(19) F(23) . . . . 129(87) no
F(22) As(4) F(19) F(24) . . . . 39(87) no
F(22) As(4) F(20) F(24) . . . . 90.3(3) no
F(22) As(4) F(21) F(23) . . . . -90.5(3) no
F(22) As(4) F(23) F(24) . . . . -90.3(3) no
F(22) As(4) F(24) F(23) . . . . 90.5(3) no
F(22) F(20) As(4) F(23) . . . . -116(20) no
F(22) F(20) As(4) F(24) . . . . -90.3(3) no
F(22) F(20) F(19) F(23) . . . . -0.4(3) no
F(22) F(20) F(19) F(24) . . . . -55.1(3) no
F(22) F(20) F(21) F(23) . . . . -55.3(3) no
F(22) F(20) F(24) F(23) . . . . 54.8(3) no
F(22) F(21) As(4) F(23) . . . . 90.5(3) no
F(22) F(21) As(4) F(24) . . . . 160(24) no
F(22) F(21) F(19) F(23) . . . . 55.2(3) no
F(22) F(21) F(19) F(24) . . . . 0.3(3) no
F(22) F(21) F(20) F(24) . . . . 55.6(3) no
F(22) F(21) F(23) F(24) . . . . -54.9(3) no
F(22) F(23) As(4) F(24) . . . . 90.3(3) no
F(22) F(23) F(19) F(24) . . . . 54.5(3) no
F(22) F(24) As(4) F(23) . . . . -90.5(3) no
F(22) F(24) F(19) F(23) . . . . -54.9(3) no
F(23) As(4) F(19) F(24) . . . . -90.1(3) no
F(23) As(4) F(20) F(24) . . . . -26(20) no
F(23) As(4) F(22) F(24) . . . . 90.1(3) no
F(23) F(19) As(4) F(24) . . . . 90.1(3) no
F(23) F(19) F(20) F(24) . . . . 54.6(3) no
F(23) F(21) As(4) F(24) . . . . 70(24) no
F(23) F(21) F(19) F(24) . . . . -54.9(3) no
F(23) F(21) F(20) F(24) . . . . 0.3(3) no
F(23) F(21) F(22) F(24) . . . . 54.8(3) no
F(23) F(22) As(4) F(24) . . . . -90.1(3) no
F(23) F(22) F(20) F(24) . . . . -54.3(3) no
